data_7231665
loop_
_publ_author_name
'Wang, Xiangxiang'
'Gui, Daxiang'
'Zhai, Fuwan'
'Li, Hui'
'Wang, Xia'
'Wang, Yanlong'
'Chen, Lanhua'
'Zheng, Tao'
'Chai, Zhifang'
'Wang, Shuao'

_publ_section_title
;
 Single-crystal-to-single-crystal desolvation in a Ti32 nanoring cluster
;
_journal_issue 44
_journal_name_full CrystEngComm
_journal_page_first 7062
_journal_paper_doi 10.1039/C8CE00717A
_journal_volume 20
_journal_year 2018
_chemical_formula_sum 'C319 H608 N16 O197 Ti32'
_chemical_formula_weight 9352.07
_space_group_crystal_system triclinic
_space_group_IT_number 2
_space_group_name_Hall '-P 1'
_space_group_name_H-M_alt 'P -1'
_symmetry_space_group_name_Hall '-P 1'
_symmetry_space_group_name_H-M 'P -1'
_atom_sites_solution_hydrogens mixed
_audit_creation_method SHELXL-2018/1
_audit_update_record
;
2018-09-13 deposited with the CCDC.
2018-10-16 downloaded from the CCDC.
;
_cell_angle_alpha 81.041(12)
_cell_angle_beta 79.236(6)
_cell_angle_gamma 66.339(11)
_cell_formula_units_Z 2
_cell_length_a 21.009(10)
_cell_length_b 23.513(15)
_cell_length_c 44.73(2)
_cell_measurement_reflns_used 8827
_cell_measurement_temperature 173(2)
_cell_measurement_theta_max 20.75
_cell_measurement_theta_min 2.20
_cell_volume 19802(18)
_computing_cell_refinement 'Bruker SAINT'
_computing_data_collection 'Bruker APEX2'
_computing_data_reduction 'Bruker SAINT'
_computing_molecular_graphics 'SHELXL-2018/1 (Sheldrick, 2018)'
_computing_publication_material 'SHELXL-2018/1 (Sheldrick, 2018)'
_computing_structure_refinement 'SHELXL-2018/1 (Sheldrick, 2018)'
_computing_structure_solution 'SHELXT 2014/5 (Sheldrick, 2014)'
_diffrn_ambient_temperature 173(2)
_diffrn_measured_fraction_theta_full 0.986
_diffrn_measured_fraction_theta_max 0.986
_diffrn_measurement_device_type 'Bruker APEX-II CCD'
_diffrn_measurement_method '\f and \w scans'
_diffrn_radiation_type MoK\a
_diffrn_radiation_wavelength 0.71073
_diffrn_reflns_av_R_equivalents 0.1301
_diffrn_reflns_av_unetI/netI 0.0636
_diffrn_reflns_Laue_measured_fraction_full 0.986
_diffrn_reflns_Laue_measured_fraction_max 0.986
_diffrn_reflns_limit_h_max 20
_diffrn_reflns_limit_h_min -21
_diffrn_reflns_limit_k_max 23
_diffrn_reflns_limit_k_min -23
_diffrn_reflns_limit_l_max 45
_diffrn_reflns_limit_l_min -45
_diffrn_reflns_number 426865
_diffrn_reflns_point_group_measured_fraction_full 0.986
_diffrn_reflns_point_group_measured_fraction_max 0.986
_diffrn_reflns_theta_full 21.000
_diffrn_reflns_theta_max 21.000
_diffrn_reflns_theta_min 0.931
_exptl_absorpt_coefficient_mu 0.675
_exptl_absorpt_correction_T_max 0.935
_exptl_absorpt_correction_T_min 0.886
_exptl_absorpt_correction_type multi-scan
_exptl_absorpt_process_details 'Bruker, SADABS'
_exptl_crystal_colour yellow
_exptl_crystal_density_diffrn 1.117
_exptl_crystal_description block
_exptl_crystal_F_000 6796
_exptl_crystal_size_max 0.2
_exptl_crystal_size_mid 0.15
_exptl_crystal_size_min 0.1
_refine_diff_density_max 1.395
_refine_diff_density_min -0.835
_refine_diff_density_rms 0.138
_refine_ls_extinction_coef 0.00363(15)
_refine_ls_extinction_expression Fc^*^=kFc[1+0.001xFc^2^\l^3^/sin(2\q)]^-1/4^
_refine_ls_extinction_method 'SHELXL-2018/1 (Sheldrick 2018)'
_refine_ls_goodness_of_fit_ref 1.048
_refine_ls_hydrogen_treatment mixed
_refine_ls_matrix_type full
_refine_ls_number_parameters 3623
_refine_ls_number_reflns 41953
_refine_ls_number_restraints 6983
_refine_ls_restrained_S_all 1.015
_refine_ls_R_factor_all 0.1187
_refine_ls_R_factor_gt 0.0895
_refine_ls_shift/su_max 0.001
_refine_ls_shift/su_mean 0.000
_refine_ls_structure_factor_coef Fsqd
_refine_ls_weighting_details 'w=1/[\s^2^(Fo^2^)+(0.1594P)^2^+127.7323P] where P=(Fo^2^+2Fc^2^)/3'
_refine_ls_weighting_scheme calc
_refine_ls_wR_factor_gt 0.2524
_refine_ls_wR_factor_ref 0.2795
_reflns_Friedel_coverage 0.000
_reflns_number_gt 29793
_reflns_number_total 42557
_reflns_threshold_expression 'I > 2\s(I)'
_cod_data_source_file c8ce00717a2.cif
_cod_data_source_block 1
_cod_depositor_comments 'Adding full bibliography for 7231664--7231665.cif.'
_cod_database_code 7231665
_shelx_shelxl_version_number 2018/1
_shelx_space_group_comment
;
The symmetry employed for this shelxl refinement is uniquely defined
by the following loop, which should always be used as a source of
symmetry information in preference to the above space-group names.
They are only intended as comments.
;

loop_
_space_group_symop_operation_xyz
'x, y, z'
'-x, -y, -z'

loop_
_atom_site_label
_atom_site_type_symbol
_atom_site_fract_x
_atom_site_fract_y
_atom_site_fract_z
_atom_site_U_iso_or_equiv
_atom_site_adp_type
_atom_site_occupancy
_atom_site_site_symmetry_order
_atom_site_calc_flag
_atom_site_refinement_flags_posn
_atom_site_refinement_flags_adp
_atom_site_refinement_flags_occupancy
_atom_site_disorder_assembly
_atom_site_disorder_group
Ti1 Ti 0.57001(9) 0.17420(8) 0.88483(4) 0.0416(5) Uani 1 1 d . U . . .
O1 O 0.4937(3) 0.2515(3) 0.86521(15) 0.0401(14) Uani 1 1 d . U . . .
Ti2 Ti 0.69237(11) 0.05491(9) 0.91241(5) 0.0542(6) Uani 1 1 d . U . . .
O2 O 0.5027(3) 0.1394(3) 0.87266(15) 0.0446(15) Uani 1 1 d . U . . .
Ti3 Ti 0.68616(9) 0.09182(8) 0.83012(4) 0.0418(5) Uani 1 1 d . U . . .
O3 O 0.5838(3) 0.2535(3) 0.88778(15) 0.0427(15) Uani 1 1 d . U . . .
Ti4 Ti 0.54855(10) 0.04870(9) 0.88060(5) 0.0493(5) Uani 1 1 d . U . . .
O4 O 0.6564(4) 0.1470(3) 0.90665(16) 0.0534(17) Uani 1 1 d . U . . .
Ti5 Ti 0.75796(9) 0.05647(8) 0.76044(4) 0.0395(5) Uani 1 1 d . U . . .
O5 O 0.6038(3) 0.0821(3) 0.89692(16) 0.0476(15) Uani 1 1 d . U . . .
Ti6 Ti 0.77075(10) 0.11611(9) 0.69191(4) 0.0441(5) Uani 1 1 d . U . . .
O6 O 0.5032(4) 0.1916(3) 0.92550(16) 0.0501(16) Uani 1 1 d . U . . .
Ti7 Ti 0.89988(10) -0.02916(9) 0.72171(4) 0.0459(5) Uani 1 1 d . U . . .
O7 O 0.6233(3) 0.1604(3) 0.84651(15) 0.0412(14) Uani 1 1 d . U . . .
Ti8 Ti 0.72625(10) -0.02329(8) 0.71421(4) 0.0412(5) Uani 1 1 d . U . . .
O8 O 0.6674(5) 0.0459(4) 0.95287(18) 0.075(2) Uani 1 1 d . U . . .
Ti9 Ti 0.62870(10) -0.07465(8) 0.68493(4) 0.0431(5) Uani 1 1 d . U . . .
O9 O 0.7848(4) 0.0453(4) 0.91457(19) 0.068(2) Uani 1 1 d . U . . .
Ti10 Ti 0.63656(12) -0.18204(9) 0.64607(5) 0.0580(6) Uani 1 1 d . U . . .
O10 O 0.7124(4) -0.0351(4) 0.90716(18) 0.0626(19) Uani 1 1 d . U . . .
Ti11 Ti 0.54894(10) -0.01315(9) 0.62300(4) 0.0425(5) Uani 1 1 d . U . . .
O11 O 0.7386(3) 0.0532(3) 0.86407(16) 0.0486(16) Uani 1 1 d . U . . .
Ti12 Ti 0.48001(11) -0.08564(10) 0.69275(5) 0.0532(6) Uani 1 1 d . U . . .
O12 O 0.7545(4) 0.1392(3) 0.81738(16) 0.0440(16) Uani 1 1 d . U . . .
Ti13 Ti 0.47360(10) 0.10600(8) 0.57405(4) 0.0395(5) Uani 1 1 d . U . . .
O13 O 0.7527(4) 0.0205(3) 0.80425(15) 0.0456(15) Uani 1 1 d . U . . .
Ti14 Ti 0.44583(10) 0.24954(9) 0.55254(4) 0.0440(5) Uani 1 1 d . U . . .
O14 O 0.6701(3) 0.1150(3) 0.78670(15) 0.0438(15) Uani 1 1 d . U . . .
Ti15 Ti 0.42916(11) 0.14287(9) 0.50655(4) 0.0477(5) Uani 1 1 d . U . . .
O15 O 0.6209(4) 0.0477(3) 0.83940(16) 0.0493(16) Uani 1 1 d . U . . .
Ti16 Ti 0.30221(10) 0.19459(8) 0.57644(4) 0.0398(5) Uani 1 1 d . U . . .
O16 O 0.5060(4) 0.0300(3) 0.85221(17) 0.0548(18) Uani 1 1 d . U . . .
Ti17 Ti 0.14147(10) 0.26359(8) 0.61178(4) 0.0400(5) Uani 1 1 d . U . . .
O17 O 0.4902(4) 0.0363(4) 0.91313(18) 0.065(2) Uani 1 1 d . U . . .
Ti18 Ti 0.04176(10) 0.26844(9) 0.67583(4) 0.0429(5) Uani 1 1 d . U . . .
O18 O 0.6201(4) -0.0395(3) 0.88917(18) 0.0599(19) Uani 1 1 d . U . . .
Ti19 Ti -0.02191(10) 0.33807(10) 0.60359(4) 0.0485(5) Uani 1 1 d . U . . .
O19 O 0.8472(3) -0.0235(3) 0.76313(15) 0.0435(15) Uani 1 1 d . U . . .
Ti20 Ti 0.07684(10) 0.40651(8) 0.63602(4) 0.0392(5) Uani 1 1 d . U . . .
O20 O 0.8196(3) 0.0497(3) 0.72031(15) 0.0406(14) Uani 1 1 d . U . . .
Ti21 Ti 0.08958(9) 0.52275(8) 0.66376(4) 0.0360(5) Uani 1 1 d . U . . .
O21 O 0.7091(3) 0.1334(3) 0.73160(15) 0.0422(15) Uani 1 1 d . U . . .
Ti22 Ti 0.01159(10) 0.66858(8) 0.67355(4) 0.0433(5) Uani 1 1 d . U . . .
O22 O 0.8093(4) 0.1056(3) 0.77181(16) 0.0464(16) Uani 1 1 d . U . . .
Ti23 Ti 0.19800(10) 0.57704(8) 0.67649(4) 0.0406(5) Uani 1 1 d . U . . .
O23 O 0.7102(3) 0.0145(3) 0.74815(15) 0.0407(14) Uani 1 1 d . U . . .
Ti27 Ti 0.01646(10) 0.53668(8) 0.87839(4) 0.0424(5) Uani 1 1 d . U . . .
O27 O 0.8455(4) 0.0738(3) 0.65808(17) 0.0565(18) Uani 1 1 d . U . . .
Ti28 Ti 0.20441(9) 0.48704(8) 0.84904(4) 0.0372(5) Uani 1 1 d . U . . .
O28 O 0.9685(4) -0.0084(4) 0.72933(19) 0.064(2) Uani 1 1 d . U . . .
Ti29 Ti 0.36611(9) 0.46255(8) 0.85832(4) 0.0389(5) Uani 1 1 d . U . . .
O29 O 0.9489(4) -0.1145(3) 0.72834(16) 0.0498(17) Uani 1 1 d . U . . .
Ti30 Ti 0.51917(10) 0.44874(9) 0.82294(4) 0.0430(5) Uani 1 1 d . U . . .
O30 O 0.8283(3) -0.0656(3) 0.70922(15) 0.0453(15) Uani 1 1 d . U . . .
Ti31 Ti 0.45711(10) 0.48373(10) 0.90212(5) 0.0509(5) Uani 1 1 d . U . . .
O31 O 0.9231(4) -0.0175(3) 0.67588(17) 0.0549(18) Uani 1 1 d . U . . .
O24 O 0.8023(4) 0.1763(3) 0.69081(17) 0.0560(19) Uani 1 1 d . U . . .
Ti24 Ti 0.06808(9) 0.54623(8) 0.73713(4) 0.0343(4) Uani 1 1 d . U . . .
O25 O 0.6996(4) 0.1661(3) 0.66791(16) 0.0497(17) Uani 1 1 d . U . . .
Ti25 Ti 0.07820(9) 0.49750(8) 0.81003(4) 0.0353(4) Uani 1 1 d . U . . .
O26 O 0.7253(4) 0.0509(3) 0.68649(15) 0.0442(15) Uani 1 1 d . U . . .
Ti26 Ti 0.11233(10) 0.37755(8) 0.85880(4) 0.0412(5) Uani 1 1 d . U . . .
O32 O 0.7277(4) -0.1033(3) 0.74119(15) 0.0462(16) Uani 1 1 d . U . . .
Ti32 Ti 0.49059(9) 0.32786(8) 0.87967(4) 0.0397(5) Uani 1 1 d . U . . .
O33 O 0.7234(4) -0.0663(3) 0.67781(15) 0.0441(15) Uani 1 1 d . U . . .
O34 O 0.6267(3) -0.0090(3) 0.71199(15) 0.0408(14) Uani 1 1 d . U . . .
O35 O 0.5294(4) -0.0438(3) 0.70942(15) 0.0469(15) Uani 1 1 d . U . . .
O36 O 0.5768(4) -0.1244(3) 0.67611(16) 0.0490(15) Uani 1 1 d . U . . .
O37 O 0.6942(4) -0.1407(3) 0.65579(16) 0.0517(16) Uani 1 1 d . U . . .
O38 O 0.6641(4) -0.1400(3) 0.72078(16) 0.0483(16) Uani 1 1 d . U . . .
O39 O 0.5975(3) -0.0159(3) 0.65258(15) 0.0421(15) Uani 1 1 d . U . . .
O40 O 0.6906(4) -0.2079(3) 0.60864(18) 0.0632(19) Uani 1 1 d . U . . .
O41 O 0.5528(5) -0.2006(4) 0.64254(19) 0.070(2) Uani 1 1 d . U . . .
O42 O 0.6753(5) -0.2552(4) 0.6667(2) 0.081(2) Uani 1 1 d . U . . .
O43 O 0.5879(4) -0.0999(3) 0.61428(16) 0.0524(16) Uani 1 1 d . U . . .
O44 O 0.4881(3) 0.0151(3) 0.58836(15) 0.0412(15) Uani 1 1 d . U . . .
O45 O 0.5061(3) 0.0802(3) 0.61691(15) 0.0426(15) Uani 1 1 d . U . . .
O46 O 0.6288(4) -0.0043(3) 0.59099(16) 0.0506(17) Uani 1 1 d . U . . .
O47 O 0.4708(4) -0.0202(3) 0.65166(15) 0.0459(15) Uani 1 1 d . U . . .
O48 O 0.3897(4) -0.0255(4) 0.70144(17) 0.0599(19) Uani 1 1 d . U . . .
O49 O 0.4541(4) -0.1342(4) 0.66604(19) 0.067(2) Uani 1 1 d . U . . .
O50 O 0.4727(4) -0.1387(4) 0.72536(18) 0.070(2) Uani 1 1 d . U . . .
O51 O 0.5796(4) 0.0739(3) 0.55650(15) 0.0452(15) Uani 1 1 d . U . . .
O52 O 0.3775(4) 0.1364(3) 0.59047(17) 0.0422(17) Uani 1 1 d . U . . .
H52 H 0.396(7) 0.117(6) 0.582(3) 0.063 Uiso 1 1 d . U . . .
O54 O 0.4536(3) 0.1732(3) 0.53915(14) 0.0415(14) Uani 1 1 d . U . . .
O55 O 0.4824(3) 0.1840(3) 0.58584(15) 0.0432(15) Uani 1 1 d . U . . .
O56 O 0.5272(4) 0.2573(4) 0.53612(19) 0.071(2) Uani 1 1 d . U . . .
O57 O 0.4178(4) 0.3182(3) 0.57591(17) 0.0520(17) Uani 1 1 d . U . . .
O58 O 0.3984(4) 0.2982(3) 0.51551(17) 0.0598(19) Uani 1 1 d . U . . .
O59 O 0.3404(3) 0.2602(3) 0.57204(15) 0.0423(15) Uani 1 1 d . U . . .
O60 O 0.5082(4) 0.1210(4) 0.47962(16) 0.0598(19) Uani 1 1 d . U . . .
O61 O 0.3792(4) 0.1099(3) 0.48960(16) 0.0530(18) Uani 1 1 d . U . . .
O62 O 0.3218(4) 0.1814(3) 0.53348(15) 0.0457(15) Uani 1 1 d . U . . .
O63 O 0.3956(4) 0.2314(4) 0.48607(16) 0.0622(19) Uani 1 1 d . U . . .
O64 O 0.2569(4) 0.1306(3) 0.58124(16) 0.0483(17) Uani 1 1 d . U . . .
O65 O 0.2463(3) 0.2166(3) 0.61706(14) 0.0367(14) Uani 1 1 d . U . . .
O66 O 0.2037(3) 0.2634(3) 0.57136(14) 0.0417(15) Uani 1 1 d . U . . .
O67 O 0.0727(4) 0.3073(3) 0.57968(15) 0.0468(15) Uani 1 1 d . U . . .
O68 O 0.0414(3) 0.2871(3) 0.63219(14) 0.0414(14) Uani 1 1 d . U . . .
O69 O 0.1414(3) 0.2318(3) 0.65736(14) 0.0417(15) Uani 1 1 d . U . . .
O70 O 0.1451(4) 0.1771(3) 0.60399(15) 0.0467(16) Uani 1 1 d . U . . .
O71 O 0.1419(3) 0.3382(3) 0.61976(14) 0.0394(14) Uani 1 1 d . U . . .
O72 O -0.0631(4) 0.3204(3) 0.68267(16) 0.0502(17) Uani 1 1 d . U . . .
O73 O 0.0597(4) 0.2701(3) 0.71553(15) 0.0472(17) Uani 1 1 d . U . . .
O74 O 0.0293(4) 0.1975(3) 0.68351(17) 0.0559(19) Uani 1 1 d . U . . .
O75 O 0.0516(3) 0.3589(3) 0.67309(14) 0.0402(15) Uani 1 1 d . U . . .
O77 O -0.0605(4) 0.4023(4) 0.57322(16) 0.0552(18) Uani 1 1 d . U . . .
O78 O -0.1025(4) 0.3669(4) 0.63858(17) 0.0576(19) Uani 1 1 d . U . . .
O79 O -0.0012(4) 0.4154(3) 0.61588(15) 0.0469(16) Uani 1 1 d . U . . .
O80 O 0.1006(4) 0.4615(3) 0.59831(14) 0.0462(16) Uani 1 1 d . U . . .
O81 O 0.0205(3) 0.4877(3) 0.65684(14) 0.0395(14) Uani 1 1 d . U . . .
O82 O 0.1392(3) 0.4288(3) 0.65603(14) 0.0392(14) Uani 1 1 d . U . . .
O83 O 0.1951(3) 0.5005(3) 0.66494(15) 0.0405(15) Uani 1 1 d . U . . .
O84 O 0.1027(3) 0.6003(3) 0.66887(14) 0.0390(14) Uani 1 1 d . U . . .
O85 O -0.0055(3) 0.5970(3) 0.66448(15) 0.0428(15) Uani 1 1 d . U . . .
O86 O 0.0773(3) 0.5035(3) 0.70584(14) 0.0356(14) Uani 1 1 d . U . . .
O87 O 0.1070(4) 0.5419(3) 0.61716(15) 0.0429(15) Uani 1 1 d . U . . .
O88 O 0.0051(4) 0.7098(3) 0.63565(17) 0.062(2) Uani 1 1 d . U . . .
O90 O 0.0571(4) 0.7217(3) 0.68521(17) 0.0534(18) Uani 1 1 d . U . . .
O91 O 0.0070(3) 0.6301(3) 0.72235(14) 0.0401(15) Uani 1 1 d . U . . .
O92 O 0.1712(4) 0.6632(3) 0.68937(16) 0.0506(17) Uani 1 1 d . U . . .
O93 O 0.2795(3) 0.5366(3) 0.69480(16) 0.0472(17) Uani 1 1 d . U . . .
O94 O 0.2429(4) 0.5963(4) 0.64010(16) 0.0571(19) Uani 1 1 d . U . . .
O95 O 0.1570(3) 0.5578(3) 0.72307(14) 0.0379(14) Uani 1 1 d . U . . .
O96 O -0.0251(3) 0.5326(3) 0.75431(15) 0.0392(15) Uani 1 1 d . U . . .
O97 O 0.1135(3) 0.4721(3) 0.76555(14) 0.0362(14) Uani 1 1 d . U . . .
O98 O 0.0605(3) 0.5738(3) 0.77981(14) 0.0362(14) Uani 1 1 d . U . . .
O100 O 0.0613(3) 0.4676(3) 0.85419(14) 0.0380(14) Uani 1 1 d . U . . .
O101 O 0.1214(3) 0.4014(3) 0.81408(14) 0.0372(14) Uani 1 1 d . U . . .
O102 O -0.0142(3) 0.4930(3) 0.80295(15) 0.0386(15) Uani 1 1 d . U . . .
O103 O 0.1637(4) 0.4984(3) 0.81569(15) 0.0391(15) Uani 1 1 d . U . . .
H103 H 0.151(6) 0.510(5) 0.832(3) 0.059 Uiso 1 1 d . U . . .
O104 O 0.1897(4) 0.3008(3) 0.85673(16) 0.0456(16) Uani 1 1 d . U . . .
O105 O 0.0968(4) 0.3794(3) 0.90433(16) 0.0521(18) Uani 1 1 d . U . . .
O106 O 0.0479(4) 0.3458(3) 0.85968(17) 0.0579(19) Uani 1 1 d . U . . .
O107 O 0.2003(3) 0.4049(3) 0.86115(15) 0.0417(15) Uani 1 1 d . U . . .
O108 O -0.0715(4) 0.5397(3) 0.88678(16) 0.0556(18) Uani 1 1 d . U . . .
O109 O 0.0441(4) 0.4788(3) 0.91711(16) 0.0552(18) Uani 1 1 d . U . . .
O110 O 0.1240(3) 0.5320(3) 0.87700(15) 0.0455(15) Uani 1 1 d . U . . .
O111 O -0.0011(4) 0.6125(3) 0.89370(15) 0.0496(17) Uani 1 1 d . U . . .
O112 O 0.2702(3) 0.4689(3) 0.88102(15) 0.0430(15) Uani 1 1 d . U . . .
O120 O 0.6029(4) 0.4346(3) 0.84511(17) 0.0520(17) Uani 1 1 d . U . . .
O129 O -0.2236(9) 0.5858(8) 0.9006(5) 0.191(6) Uani 1 1 d . U . . .
O131 O 1.0479(9) -0.1189(9) 0.7633(4) 0.199(6) Uani 1 1 d . U . . .
C131 C 0.6215(14) 0.0768(13) 0.9818(5) 0.199(10) Uani 1 1 d . U . . .
O130 O 0.7558(12) -0.3786(11) 0.6530(5) 0.250(9) Uani 1 1 d D U . . .
C130 C 0.0101(14) 0.3171(14) 0.8446(7) 0.203(11) Uani 1 1 d . U . . .
O134 O -0.0074(14) 0.7718(11) 0.5754(5) 0.265(10) Uani 1 1 d . U . . .
O135 O 0.6765(10) 0.2839(8) 0.6723(5) 0.214(8) Uani 1 1 d . U . . .
O136 O 0.6586(7) 0.1646(7) 0.4646(4) 0.153(5) Uani 1 1 d . U . . .
H136 H 0.662154 0.198521 0.457388 0.229 Uiso 1 1 calc R U . . .
O137 O 0.0352(11) 0.0442(7) 0.6800(5) 0.194(7) Uani 1 1 d . U . . .
H137 H 0.063244 0.029448 0.693009 0.290 Uiso 1 1 calc R U . . .
N2 N 0.1798(8) 0.9315(6) 0.6802(5) 0.138(6) Uani 1 1 d . U . . .
H2A H 0.216571 0.920647 0.690180 0.165 Uiso 1 1 d R U . . .
H2B H 0.191469 0.946086 0.661246 0.165 Uiso 1 1 d R U . . .
N3 N 0.0868(9) 0.6480(7) 0.4781(3) 0.120(5) Uani 1 1 d . U . . .
H3A H 0.082380 0.627181 0.464134 0.144 Uiso 1 1 d R U . . .
H3B H 0.049607 0.683427 0.479531 0.144 Uiso 1 1 d R U . . .
N4 N 0.2380(12) 0.4813(10) 0.4080(5) 0.196(8) Uani 1 1 d . U . . .
H4A H 0.264679 0.487855 0.387726 0.236 Uiso 1 1 d R U . . .
H4B H 0.220206 0.523317 0.415157 0.236 Uiso 1 1 d R U . . .
N5 N 0.1607(9) -0.0954(7) 0.5888(5) 0.160(7) Uani 1 1 d . U . . .
H5A H 0.135953 -0.105024 0.605697 0.192 Uiso 1 1 d R U . . .
H5B H 0.138909 -0.092323 0.573011 0.192 Uiso 1 1 d R U . . .
N6 N 0.3439(11) -0.2682(9) 0.5832(4) 0.160(6) Uani 1 1 d . U . . .
N7 N 0.8054(7) -0.3663(5) 0.8198(3) 0.104(4) Uani 1 1 d . U . . .
H7A H 0.786584 -0.359970 0.838917 0.125 Uiso 1 1 d R U . . .
H7B H 0.795701 -0.395885 0.814055 0.125 Uiso 1 1 d R U . . .
N8 N 0.8397(6) -0.3214(5) 0.8823(2) 0.080(3) Uani 1 1 d . U . . .
H8A H 0.810834 -0.341447 0.885376 0.096 Uiso 1 1 d R U . . .
H8B H 0.862516 -0.326174 0.863559 0.096 Uiso 1 1 d R U . . .
N9 N 0.8687(8) 0.3077(10) 0.9185(4) 0.157(6) Uani 1 1 d . U . . .
H9A H 0.899130 0.327093 0.910169 0.188 Uiso 1 1 d R U . . .
H9B H 0.890178 0.266508 0.914187 0.188 Uiso 1 1 d R U . . .
N10 N 0.9294(6) 0.3144(5) 0.7685(2) 0.076(3) Uani 1 1 d . U . . .
H10A H 0.973459 0.295067 0.760749 0.091 Uiso 1 1 d R U . . .
H10B H 0.908252 0.345427 0.755420 0.091 Uiso 1 1 d R U . . .
N11 N -0.3125(6) 0.4902(6) 0.7928(3) 0.095(4) Uani 1 1 d . U . . .
H11A H -0.325613 0.497641 0.774428 0.114 Uiso 1 1 d R U . . .
H11B H -0.313096 0.453414 0.800718 0.114 Uiso 1 1 d R U . . .
N12 N -0.3802(6) 0.4762(6) 0.7327(3) 0.097(4) Uani 1 1 d . U . . .
H12A H -0.412531 0.478353 0.721991 0.116 Uiso 1 1 d R U . . .
H12B H -0.385109 0.455312 0.750569 0.116 Uiso 1 1 d R U . . .
N14 N 1.0051(13) -0.0462(11) 0.5335(4) 0.224(9) Uani 1 1 d . U . . .
H14A H 0.970305 -0.028674 0.519780 0.268 Uiso 1 1 d R U . . .
H14B H 1.022138 -0.089767 0.531880 0.268 Uiso 1 1 d R U . . .
C139 C 0.4832(14) -0.0038(12) 0.9411(6) 0.198(11) Uani 1 1 d . U . . .
N15 N 0.2552(7) 0.2258(8) 1.0358(3) 0.133(6) Uani 1 1 d . U . . .
H15A H 0.257917 0.187033 1.038250 0.160 Uiso 1 1 d R U . . .
H15B H 0.263727 0.235088 1.052559 0.160 Uiso 1 1 d R U . . .
N16 N 0.0968(6) 0.3270(6) 1.0479(2) 0.099(4) Uani 1 1 d . U . . .
H16A H 0.086384 0.358655 1.058727 0.119 Uiso 1 1 d R U . . .
H16B H 0.066325 0.309160 1.054355 0.119 Uiso 1 1 d R U . . .
C1 C 0.4340(6) 0.2430(5) 0.8578(3) 0.050(3) Uani 1 1 d . U . . .
H1A H 0.415248 0.272648 0.840316 0.060 Uiso 1 1 calc R U . . .
H1B H 0.396399 0.250938 0.875538 0.060 Uiso 1 1 calc R U . . .
C2 C 0.4574(6) 0.1775(5) 0.8499(3) 0.056(3) Uani 1 1 d . U . . .
H2C H 0.416738 0.165665 0.851151 0.068 Uiso 1 1 calc R U . . .
H2D H 0.483664 0.172532 0.829050 0.068 Uiso 1 1 calc R U . . .
C3 C 0.4522(6) 0.2424(5) 0.9343(2) 0.044(2) Uani 1 1 d . U . . .
C4 C 0.4032(6) 0.2383(6) 0.9612(3) 0.060(3) Uani 1 1 d . U . . .
C5 C 0.3454(7) 0.2898(7) 0.9695(3) 0.080(4) Uani 1 1 d . U . . .
H5 H 0.340145 0.329402 0.958961 0.096 Uiso 1 1 calc R U . . .
C6 C 0.2923(8) 0.2844(7) 0.9941(3) 0.096(4) Uani 1 1 d . U . . .
H6 H 0.249037 0.318957 0.997547 0.115 Uiso 1 1 calc R U . . .
C7 C 0.3036(8) 0.2308(7) 1.0122(3) 0.089(4) Uani 1 1 d . U . . .
C8 C 0.3635(8) 0.1783(7) 1.0043(3) 0.099(4) Uani 1 1 d . U . . .
H8 H 0.370557 0.139470 1.016102 0.119 Uiso 1 1 calc R U . . .
C9 C 0.4130(7) 0.1821(6) 0.9792(3) 0.079(4) Uani 1 1 d . U . . .
H9D H 0.453784 0.146092 0.974444 0.095 Uiso 1 1 calc R U . . .
C10 C 0.6779(7) 0.1938(6) 0.9149(3) 0.070(3) Uani 1 1 d . U . . .
H10C H 0.656957 0.204838 0.936004 0.084 Uiso 1 1 calc R U . . .
H10D H 0.729610 0.178230 0.913465 0.084 Uiso 1 1 calc R U . . .
C11 C 0.6519(6) 0.2477(5) 0.8928(3) 0.057(3) Uani 1 1 d . U . . .
H11C H 0.648338 0.285961 0.900880 0.069 Uiso 1 1 calc R U . . .
H11D H 0.684326 0.241800 0.873399 0.069 Uiso 1 1 calc R U . . .
C12 C 0.8301(7) 0.0483(7) 0.8869(3) 0.083(4) Uani 1 1 d . U . . .
H12C H 0.826273 0.091914 0.881302 0.099 Uiso 1 1 calc R U . . .
H12D H 0.879294 0.022453 0.890057 0.099 Uiso 1 1 calc R U . . .
C13 C 0.8134(6) 0.0273(7) 0.8629(3) 0.072(3) Uani 1 1 d . U . . .
H13 H 0.830887 -0.018835 0.865128 0.086 Uiso 1 1 calc R U . . .
H13A H 0.835543 0.040599 0.843089 0.086 Uiso 1 1 calc R U . . .
C14 C 0.7661(6) -0.1468(6) 0.6457(3) 0.061(3) Uani 1 1 d . U . . .
H14D H 0.780841 -0.156590 0.624150 0.074 Uiso 1 1 calc R U . . .
H14E H 0.798481 -0.179815 0.658617 0.074 Uiso 1 1 calc R U . . .
C15 C 0.5344(6) 0.0296(6) 0.8206(3) 0.069(3) Uani 1 1 d . U . . .
H15C H 0.513538 0.071463 0.809760 0.083 Uiso 1 1 calc R U . . .
H15D H 0.524812 -0.000616 0.810806 0.083 Uiso 1 1 calc R U . . .
C16 C 0.6117(6) 0.0110(5) 0.8195(3) 0.056(3) Uani 1 1 d . U . . .
H16C H 0.634041 -0.033897 0.826181 0.067 Uiso 1 1 calc R U . . .
H16D H 0.633268 0.018601 0.798376 0.067 Uiso 1 1 calc R U . . .
C17 C 0.6834(6) -0.0639(5) 0.8966(3) 0.054(3) Uani 1 1 d . U . . .
C18 C 0.7227(6) -0.1308(5) 0.8925(3) 0.056(3) Uani 1 1 d . U . . .
C19 C 0.6906(7) -0.1680(6) 0.8871(3) 0.069(3) Uani 1 1 d . U . . .
H19 H 0.641875 -0.150726 0.885535 0.082 Uiso 1 1 calc R U . . .
C20 C 0.7301(7) -0.2324(6) 0.8840(3) 0.076(3) Uani 1 1 d . U . . .
H20 H 0.706854 -0.258089 0.881260 0.091 Uiso 1 1 calc R U . . .
C21 C 0.8027(7) -0.2590(6) 0.8848(3) 0.063(3) Uani 1 1 d . U . . .
C22 C 0.8347(6) -0.2211(6) 0.8891(3) 0.062(3) Uani 1 1 d . U . . .
H22 H 0.883896 -0.237842 0.889483 0.075 Uiso 1 1 calc R U . . .
C23 C 0.7954(6) -0.1570(5) 0.8931(3) 0.060(3) Uani 1 1 d . U . . .
H23A H 0.818672 -0.131592 0.896272 0.072 Uiso 1 1 calc R U . . .
C24 C 0.7037(5) -0.1453(5) 0.7398(2) 0.042(2) Uani 1 1 d . U . . .
C25 C 0.7253(5) -0.2010(5) 0.7619(2) 0.044(2) Uani 1 1 d . U . . .
C26 C 0.7124(6) -0.2540(5) 0.7593(3) 0.059(3) Uani 1 1 d . U . . .
H26 H 0.686781 -0.253319 0.743797 0.071 Uiso 1 1 calc R U . . .
C27 C 0.7364(7) -0.3072(5) 0.7790(3) 0.066(3) Uani 1 1 d . U . . .
H27 H 0.724896 -0.341711 0.777580 0.080 Uiso 1 1 calc R U . . .
C28 C 0.7768(7) -0.3104(6) 0.8006(3) 0.064(3) Uani 1 1 d . U . . .
C29 C 0.7902(6) -0.2583(5) 0.8035(3) 0.063(3) Uani 1 1 d . U . . .
H29A H 0.816004 -0.259614 0.819092 0.076 Uiso 1 1 calc R U . . .
C30 C 0.7668(6) -0.2057(5) 0.7845(3) 0.054(3) Uani 1 1 d . U . . .
H30 H 0.778463 -0.171429 0.786273 0.065 Uiso 1 1 calc R U . . .
C31 C 0.4873(8) -0.1758(6) 0.6484(3) 0.065(3) Uani 1 1 d . U . . .
C32 C 0.4475(8) -0.2001(7) 0.6326(3) 0.083(3) Uani 1 1 d . U . . .
C33 C 0.3751(9) -0.1750(7) 0.6369(3) 0.100(4) Uani 1 1 d . U . . .
H33 H 0.349454 -0.142557 0.649901 0.120 Uiso 1 1 calc R U . . .
C34 C 0.3402(11) -0.1997(9) 0.6209(4) 0.125(5) Uani 1 1 d . U . . .
H34 H 0.290470 -0.184513 0.622836 0.150 Uiso 1 1 calc R U . . .
C35 C 0.3843(12) -0.2488(10) 0.6017(5) 0.127(5) Uani 1 1 d . U . . .
C36 C 0.4526(12) -0.2734(9) 0.5967(4) 0.126(5) Uani 1 1 d . U . . .
H36 H 0.478150 -0.305258 0.583301 0.151 Uiso 1 1 calc R U . . .
C37 C 0.4858(10) -0.2477(8) 0.6134(4) 0.104(4) Uani 1 1 d . U . . .
H37 H 0.535588 -0.263751 0.611299 0.125 Uiso 1 1 calc R U . . .
C38 C 0.1953(6) 0.1299(5) 0.5929(2) 0.045(2) Uani 1 1 d . U . . .
C39 C 0.1837(6) 0.0725(5) 0.5922(3) 0.054(3) Uani 1 1 d . U . . .
C40 C 0.1198(7) 0.0687(6) 0.6011(3) 0.075(3) Uani 1 1 d . U . . .
H40A H 0.080527 0.104307 0.607732 0.090 Uiso 1 1 calc R U . . .
C41 C 0.1119(9) 0.0142(7) 0.6005(4) 0.098(4) Uani 1 1 d . U . . .
H41 H 0.066901 0.012768 0.607259 0.118 Uiso 1 1 calc R U . . .
C42 C 0.1659(9) -0.0388(7) 0.5905(4) 0.100(4) Uani 1 1 d . U . . .
C43 C 0.2329(9) -0.0366(7) 0.5831(4) 0.093(4) Uani 1 1 d . U . . .
H43 H 0.272742 -0.073191 0.578056 0.111 Uiso 1 1 calc R U . . .
C44 C 0.2405(7) 0.0182(6) 0.5834(3) 0.071(3) Uani 1 1 d . U . . .
H44 H 0.285641 0.019721 0.577354 0.086 Uiso 1 1 calc R U . . .
C46 C -0.1962(6) 0.3736(5) 0.7145(3) 0.057(3) Uani 1 1 d . U . . .
H46 H -0.159791 0.343809 0.725094 0.068 Uiso 1 1 calc R U . . .
C47 C -0.2628(6) 0.3995(5) 0.7303(3) 0.061(3) Uani 1 1 d . U . . .
H47 H -0.271992 0.384745 0.751028 0.073 Uiso 1 1 calc R U . . .
C48 C -0.3150(7) 0.4455(6) 0.7169(3) 0.066(3) Uani 1 1 d . U . . .
C49 C -0.3011(8) 0.4643(7) 0.6850(3) 0.088(4) Uani 1 1 d . U . . .
H49 H -0.336867 0.496039 0.674807 0.106 Uiso 1 1 calc R U . . .
C50 C -0.2333(7) 0.4346(6) 0.6691(3) 0.076(3) Uani 1 1 d . U . . .
H50 H -0.223946 0.446188 0.647967 0.091 Uiso 1 1 calc R U . . .
C51 C 0.3448(7) 0.3378(7) 0.4706(3) 0.078(3) Uani 1 1 d . U . . .
C52 C 0.7642(6) -0.0828(5) 0.6495(3) 0.055(3) Uani 1 1 d . U . . .
H52A H 0.812183 -0.084606 0.649262 0.066 Uiso 1 1 calc R U . . .
H52B H 0.742741 -0.052076 0.632742 0.066 Uiso 1 1 calc R U . . .
C53 C 0.2781(10) 0.4471(9) 0.4575(5) 0.130(5) Uani 1 1 d . U . . .
H53 H 0.256119 0.488835 0.462829 0.156 Uiso 1 1 calc R U . . .
O53 O 0.4561(4) 0.0725(3) 0.53860(15) 0.0443(15) Uani 1 1 d . U . . .
C54 C 0.2749(11) 0.4300(10) 0.4288(5) 0.127(5) Uani 1 1 d . U . . .
C55 C 0.3058(11) 0.3700(10) 0.4204(5) 0.131(5) Uani 1 1 d . U . . .
H55 H 0.304313 0.360609 0.400652 0.157 Uiso 1 1 calc R U . . .
C56 C 0.3389(9) 0.3241(8) 0.4419(4) 0.101(4) Uani 1 1 d . U . . .
H56 H 0.358453 0.281894 0.437262 0.121 Uiso 1 1 calc R U . . .
C57 C 0.3820(7) 0.2854(6) 0.4918(3) 0.061(3) Uani 1 1 d . U . . .
C58 C 0.1055(6) 0.5137(5) 0.5954(2) 0.044(2) Uani 1 1 d . U . . .
C59 C 0.1035(6) 0.5480(5) 0.5640(2) 0.054(3) Uani 1 1 d . U . . .
C60 C 0.0969(7) 0.6100(6) 0.5596(3) 0.067(3) Uani 1 1 d . U . . .
H60 H 0.095646 0.630065 0.576711 0.081 Uiso 1 1 calc R U . . .
C61 C 0.0922(8) 0.6426(7) 0.5316(3) 0.085(4) Uani 1 1 d . U . . .
H61A H 0.089214 0.684388 0.529275 0.101 Uiso 1 1 calc R U . . .
C62 C 0.0917(8) 0.6138(7) 0.5058(3) 0.079(3) Uani 1 1 d . U . . .
C63 C 0.0992(7) 0.5527(6) 0.5104(3) 0.068(3) Uani 1 1 d . U . . .
H63 H 0.101066 0.531914 0.493452 0.082 Uiso 1 1 calc R U . . .
C64 C 0.1040(6) 0.5202(6) 0.5389(3) 0.059(3) Uani 1 1 d . U . . .
H64 H 0.107813 0.478189 0.541357 0.071 Uiso 1 1 calc R U . . .
C65 C 0.7958(5) 0.1404(5) 0.7929(2) 0.041(2) Uani 1 1 d . U . . .
C66 C 0.8309(5) 0.1856(5) 0.7872(2) 0.045(2) Uani 1 1 d . U . . .
C67 C 0.8145(6) 0.2328(5) 0.8062(3) 0.053(3) Uani 1 1 d . U . . .
H67 H 0.781308 0.234969 0.824080 0.063 Uiso 1 1 calc R U . . .
C68 C 0.8447(7) 0.2758(6) 0.8000(3) 0.067(3) Uani 1 1 d . U . . .
H68 H 0.831355 0.308205 0.812931 0.080 Uiso 1 1 calc R U . . .
C69 C 0.8959(6) 0.2718(6) 0.7741(3) 0.061(3) Uani 1 1 d . U . . .
C70 C 0.9129(7) 0.2238(6) 0.7562(3) 0.064(3) Uani 1 1 d . U . . .
H70 H 0.948214 0.219525 0.739026 0.077 Uiso 1 1 calc R U . . .
C71 C 0.8816(6) 0.1829(5) 0.7619(3) 0.053(3) Uani 1 1 d . U . . .
H71A H 0.894421 0.151374 0.748523 0.064 Uiso 1 1 calc R U . . .
C72 C 0.6087(6) 0.4414(5) 0.8724(3) 0.052(2) Uani 1 1 d . U . . .
C73 C 0.6749(6) 0.4093(6) 0.8832(3) 0.059(3) Uani 1 1 d . U . . .
C74 C 0.6867(7) 0.4220(7) 0.9104(3) 0.077(3) Uani 1 1 d . U . . .
H74 H 0.650749 0.453723 0.921668 0.092 Uiso 1 1 calc R U . . .
C75 C 0.7521(8) 0.3882(8) 0.9218(4) 0.097(4) Uani 1 1 d . U . . .
H75 H 0.760077 0.398396 0.940123 0.116 Uiso 1 1 calc R U . . .
C76 C 0.8048(8) 0.3399(8) 0.9058(4) 0.095(4) Uani 1 1 d . U . . .
O76 O -0.0552(4) 0.2855(4) 0.59390(19) 0.068(2) Uani 1 1 d . U . . .
C77 C 0.7943(7) 0.3281(7) 0.8787(3) 0.082(4) Uani 1 1 d . U . . .
H77A H 0.830500 0.296504 0.867478 0.098 Uiso 1 1 calc R U . . .
C78 C 0.7317(6) 0.3613(6) 0.8673(3) 0.067(3) Uani 1 1 d . U . . .
H78 H 0.726049 0.352092 0.848298 0.080 Uiso 1 1 calc R U . . .
C81 C 0.1884(7) 0.7446(7) 0.7878(4) 0.075(5) Uani 0.579(12) 1 d G U P A 1
H81 H 0.149680 0.766684 0.776885 0.090 Uiso 0.579(12) 1 calc R U P A 1
C82 C 0.2362(8) 0.7710(6) 0.7892(4) 0.079(5) Uani 0.579(12) 1 d G U P A 1
C200 C 0.2929(7) 0.7386(7) 0.8052(4) 0.078(5) Uani 0.579(12) 1 d G U P A 1
H200 H 0.325604 0.756625 0.806079 0.093 Uiso 0.579(12) 1 calc R U P A 1
C84A C 0.3017(7) 0.6799(7) 0.8199(4) 0.071(5) Uani 0.579(12) 1 d G U P A 1
H84A H 0.340466 0.657741 0.830855 0.085 Uiso 0.579(12) 1 calc R U P A 1
C79A C 0.2539(8) 0.6535(5) 0.8186(4) 0.047(4) Uani 0.579(12) 1 d G U P A 1
C80A C 0.1972(7) 0.6858(7) 0.8026(4) 0.072(5) Uani 0.579(12) 1 d G U P A 1
H80A H 0.164542 0.667799 0.801661 0.086 Uiso 0.579(12) 1 calc R U P A 1
N1 N 0.2273(11) 0.8281(9) 0.7699(6) 0.096(7) Uani 0.579(12) 1 d . U P A 1
H1C H 0.267779 0.824113 0.756828 0.115 Uiso 0.579(12) 1 d R U P A 1
H1D H 0.217025 0.859887 0.781793 0.115 Uiso 0.579(12) 1 d R U P A 1
C206 C 0.1730(10) 0.7614(9) 0.8111(6) 0.084(6) Uani 0.421(12) 1 d G U P A 2
H206 H 0.131430 0.787494 0.802618 0.101 Uiso 0.421(12) 1 calc R U P A 2
C207 C 0.2201(12) 0.7863(7) 0.8155(6) 0.091(6) Uani 0.421(12) 1 d G U P A 2
C208 C 0.2809(11) 0.7481(10) 0.8279(6) 0.084(6) Uani 0.421(12) 1 d G U P A 2
H208 H 0.313064 0.765111 0.830921 0.101 Uiso 0.421(12) 1 calc R U P A 2
C84B C 0.2947(10) 0.6852(9) 0.8357(6) 0.068(5) Uani 0.421(12) 1 d G U P A 2
H84B H 0.336274 0.659091 0.844173 0.082 Uiso 0.421(12) 1 calc R U P A 2
C79B C 0.2476(11) 0.6603(7) 0.8313(5) 0.054(5) Uani 0.421(12) 1 d G U P A 2
C80B C 0.1868(10) 0.6985(9) 0.8189(5) 0.064(5) Uani 0.421(12) 1 d G U P A 2
H80B H 0.154640 0.681472 0.815869 0.077 Uiso 0.421(12) 1 calc R U P A 2
N1B N 0.207(2) 0.8504(16) 0.8077(10) 0.136(10) Uani 0.421(12) 1 d . U P A 2
H1BA H 0.235993 0.869705 0.786654 0.163 Uiso 0.421(12) 1 d R U P A 2
H1BB H 0.211040 0.888173 0.820225 0.163 Uiso 0.421(12) 1 d R U P A 2
C83 C 0.4734(7) 0.3999(6) 0.9566(3) 0.073(3) Uani 1 1 d . U . . .
H83A H 0.431281 0.389412 0.960113 0.087 Uiso 1 1 calc R U . . .
H83B H 0.490470 0.394043 0.976503 0.087 Uiso 1 1 calc R U . . .
C85 C 0.1206(6) 0.7153(5) 0.6876(2) 0.047(2) Uani 1 1 d . U . . .
C86 C 0.1336(6) 0.7713(5) 0.6875(3) 0.056(3) Uani 1 1 d . U . . .
C87 C 0.0863(6) 0.8304(5) 0.6774(3) 0.061(3) Uani 1 1 d . U . . .
H87 H 0.042929 0.834460 0.672016 0.073 Uiso 1 1 calc R U . . .
C88 C 0.1027(8) 0.8826(6) 0.6754(3) 0.084(4) Uani 1 1 d . U . . .
H88 H 0.068546 0.922258 0.669800 0.100 Uiso 1 1 calc R U . . .
C89 C 0.1659(9) 0.8794(7) 0.6810(4) 0.094(4) Uani 1 1 d . U . . .
O89 O -0.0800(4) 0.7117(3) 0.68960(16) 0.0483(17) Uani 1 1 d . U . . .
C90 C 0.2122(8) 0.8214(7) 0.6922(4) 0.096(4) Uani 1 1 d . U . . .
H90 H 0.254841 0.818391 0.697980 0.115 Uiso 1 1 calc R U . . .
C91 C 0.1967(7) 0.7659(6) 0.6952(3) 0.077(3) Uani 1 1 d . U . . .
H91 H 0.229104 0.726641 0.702265 0.093 Uiso 1 1 calc R U . . .
C92 C -0.0464(5) 0.5097(4) 0.7794(2) 0.034(2) Uani 1 1 d . U . . .
C93 C -0.1137(5) 0.5008(5) 0.7824(2) 0.042(2) Uani 1 1 d . U . . .
C94 C -0.1525(6) 0.5194(5) 0.7584(3) 0.056(3) Uani 1 1 d . U . . .
H94 H -0.134095 0.535134 0.739447 0.067 Uiso 1 1 calc R U . . .
C95 C -0.2176(6) 0.5158(6) 0.7613(3) 0.063(3) Uani 1 1 d . U . . .
H95 H -0.244191 0.530382 0.744700 0.076 Uiso 1 1 calc R U . . .
C96 C -0.2443(6) 0.4900(5) 0.7892(3) 0.058(3) Uani 1 1 d . U . . .
C97 C -0.2039(6) 0.4697(6) 0.8129(3) 0.062(3) Uani 1 1 d . U . . .
H97 H -0.220300 0.451772 0.831732 0.074 Uiso 1 1 calc R U . . .
C98 C -0.1400(6) 0.4755(5) 0.8093(3) 0.049(3) Uani 1 1 d . U . . .
H98 H -0.113259 0.461561 0.825871 0.058 Uiso 1 1 calc R U . . .
C99 C 0.6324(6) 0.0285(5) 0.5656(3) 0.049(2) Uani 1 1 d . U . . .
O99 O 0.0173(3) 0.5731(3) 0.83536(14) 0.0392(14) Uani 1 1 d . U . . .
C11A C 0.7601(12) -0.0436(11) 0.5537(5) 0.055(5) Uani 0.597(14) 1 d . U P B 1
H11E H 0.759515 -0.060992 0.574398 0.066 Uiso 0.597(14) 1 calc R U P B 1
C12A C 0.8188(12) -0.0674(12) 0.5338(5) 0.072(5) Uani 0.597(14) 1 d . U P B 1
H12E H 0.855621 -0.105107 0.539586 0.087 Uiso 0.597(14) 1 calc R U P B 1
C13A C 0.8256(12) -0.0371(12) 0.5051(5) 0.077(5) Uani 0.597(14) 1 d . U P B 1
C14A C 0.7644(13) 0.0141(13) 0.4954(6) 0.086(6) Uani 0.597(14) 1 d . U P B 1
H14F H 0.765689 0.034175 0.475272 0.103 Uiso 0.597(14) 1 calc R U P B 1
C15A C 0.7043(13) 0.0328(12) 0.5161(6) 0.070(5) Uani 0.597(14) 1 d . U P B 1
H15E H 0.664202 0.066233 0.509577 0.084 Uiso 0.597(14) 1 calc R U P B 1
C16A C 0.6987(17) 0.0068(13) 0.5449(8) 0.058(6) Uani 0.597(14) 1 d . U P B 1
N13A N 0.8859(12) -0.0568(13) 0.4847(5) 0.114(8) Uani 0.597(14) 1 d . U P B 1
H13F H 0.890047 -0.090710 0.476865 0.137 Uiso 0.597(14) 1 d R U P B 1
H13G H 0.884433 -0.027224 0.469594 0.137 Uiso 0.597(14) 1 d R U P B 1
C11B C 0.7666(18) -0.0222(16) 0.5599(9) 0.058(6) Uani 0.403(14) 1 d . U P B 2
H11F H 0.765778 -0.040892 0.580315 0.070 Uiso 0.403(14) 1 calc R U P B 2
C12B C 0.8270(18) -0.0356(18) 0.5411(8) 0.074(6) Uani 0.403(14) 1 d . U P B 2
H12F H 0.865896 -0.073653 0.544245 0.089 Uiso 0.403(14) 1 calc R U P B 2
C13B C 0.8313(19) 0.0120(18) 0.5147(8) 0.085(7) Uani 0.403(14) 1 d . U P B 2
C14B C 0.7746(19) 0.0493(18) 0.5034(9) 0.079(6) Uani 0.403(14) 1 d . U P B 2
H14G H 0.777590 0.069245 0.483338 0.094 Uiso 0.403(14) 1 calc R U P B 2
C15B C 0.7087(19) 0.0600(17) 0.5213(8) 0.063(6) Uani 0.403(14) 1 d . U P B 2
H15F H 0.668366 0.093337 0.514914 0.076 Uiso 0.403(14) 1 calc R U P B 2
C16B C 0.701(3) 0.022(2) 0.5488(11) 0.052(6) Uani 0.403(14) 1 d . U P B 2
N13B N 0.8994(17) -0.0007(19) 0.4976(9) 0.122(11) Uani 0.403(14) 1 d . U P B 2
H13H H 0.895507 0.022542 0.478900 0.146 Uiso 0.403(14) 1 d R U P B 2
H13I H 0.918876 -0.042320 0.494032 0.146 Uiso 0.403(14) 1 d R U P B 2
C106 C 0.8944(6) 0.0209(5) 0.6543(3) 0.052(2) Uani 1 1 d . U . . .
C107 C 0.9234(7) 0.0034(6) 0.6229(3) 0.068(3) Uani 1 1 d . U . . .
C108 C 0.9666(7) -0.0565(7) 0.6168(3) 0.074(3) Uani 1 1 d . U . . .
H108 H 0.979258 -0.087427 0.633400 0.089 Uiso 1 1 calc R U . . .
C109 C 0.9924(9) -0.0734(8) 0.5872(4) 0.103(4) Uani 1 1 d . U . . .
H109 H 1.020891 -0.115638 0.583804 0.124 Uiso 1 1 calc R U . . .
C110 C 0.9772(12) -0.0307(11) 0.5637(5) 0.142(6) Uani 1 1 d . U . . .
C111 C 0.9316(12) 0.0320(10) 0.5684(4) 0.144(6) Uani 1 1 d . U . . .
H11G H 0.921791 0.062396 0.551415 0.173 Uiso 1 1 calc R U . . .
C112 C 0.9011(10) 0.0489(8) 0.5980(4) 0.113(5) Uani 1 1 d . U . . .
H112 H 0.866804 0.089458 0.601333 0.136 Uiso 1 1 calc R U . . .
C113 C 0.0741(6) 0.4215(5) 0.9239(3) 0.049(2) Uani 1 1 d . U . . .
O113 O 0.3056(3) 0.4522(3) 0.82995(14) 0.0390(14) Uani 1 1 d . U . . .
C114 C 0.0850(6) 0.3981(6) 0.9558(3) 0.055(3) Uani 1 1 d . U . . .
O114 O 0.2142(4) 0.5722(3) 0.83732(16) 0.0474(16) Uani 1 1 d . U . . .
C115 C 0.1047(7) 0.3338(6) 0.9650(3) 0.073(3) Uani 1 1 d . U . . .
H115 H 0.114931 0.305996 0.949847 0.088 Uiso 1 1 calc R U . . .
O115 O 0.4271(3) 0.4528(3) 0.81573(15) 0.0419(15) Uani 1 1 d . U . . .
C116 C 0.1098(7) 0.3099(7) 0.9948(3) 0.082(4) Uani 1 1 d . U . . .
H116 H 0.124577 0.266169 0.999940 0.098 Uiso 1 1 calc R U . . .
O116 O 0.4555(3) 0.4717(3) 0.86076(15) 0.0414(14) Uani 1 1 d . U . . .
C117 C 0.0932(7) 0.3495(7) 1.0173(3) 0.077(3) Uani 1 1 d . U . . .
O117 O 0.3646(3) 0.4821(3) 0.90175(15) 0.0463(16) Uani 1 1 d . U . . .
C118 C 0.0788(8) 0.4122(7) 1.0079(3) 0.084(4) Uani 1 1 d . U . . .
H118 H 0.073416 0.439471 1.022587 0.101 Uiso 1 1 calc R U . . .
O118 O 0.3225(4) 0.5571(3) 0.84566(16) 0.0471(16) Uani 1 1 d . U . . .
C119 C 0.0718(6) 0.4368(6) 0.9770(3) 0.065(3) Uani 1 1 d . U . . .
H119 H 0.057872 0.480341 0.971613 0.078 Uiso 1 1 calc R U . . .
O119 O 0.4064(3) 0.3774(3) 0.86900(14) 0.0395(14) Uani 1 1 d . U . . .
C120 C -0.1807(6) 0.3895(5) 0.6837(3) 0.049(2) Uani 1 1 d . U . . .
C121 C 1.0021(10) -0.0016(10) 0.7542(4) 0.126(5) Uani 1 1 d . U . . .
H12G H 1.020642 0.031598 0.747616 0.152 Uiso 1 1 calc R U . . .
H12H H 0.966444 0.011039 0.772422 0.152 Uiso 1 1 calc R U . . .
O121 O 0.5740(4) 0.4049(3) 0.78998(16) 0.0504(17) Uani 1 1 d . U . . .
C122 C 0.6507(6) 0.1433(5) 0.6615(3) 0.054(3) Uani 1 1 d . U . . .
H12I H 0.634544 0.162586 0.641557 0.065 Uiso 1 1 calc R U . . .
H12J H 0.609381 0.153196 0.677542 0.065 Uiso 1 1 calc R U . . .
O122 O 0.5158(4) 0.5225(4) 0.80474(17) 0.0610(19) Uani 1 1 d . U . . .
C123 C 0.6884(6) 0.0731(5) 0.6607(3) 0.054(3) Uani 1 1 d . U . . .
H12K H 0.654133 0.053446 0.661791 0.065 Uiso 1 1 calc R U . . .
H12L H 0.721474 0.063086 0.641609 0.065 Uiso 1 1 calc R U . . .
O123 O 0.5403(3) 0.3524(3) 0.84230(15) 0.0422(15) Uani 1 1 d . U . . .
C124 C 0.4833(6) 0.1858(5) 0.6173(2) 0.055(3) Uani 1 1 d . U . . .
H12M H 0.435067 0.198744 0.628467 0.066 Uiso 1 1 calc R U . . .
H12N H 0.503587 0.215740 0.620005 0.066 Uiso 1 1 calc R U . . .
O124 O 0.4558(4) 0.4619(4) 0.94465(17) 0.0607(19) Uani 1 1 d . U . . .
C125 C 0.5271(6) 0.1217(5) 0.6288(2) 0.048(3) Uani 1 1 d . U . . .
H12O H 0.577416 0.112977 0.621740 0.057 Uiso 1 1 calc R U . . .
H12P H 0.519687 0.116971 0.651389 0.057 Uiso 1 1 calc R U . . .
O125 O 0.5582(4) 0.4749(4) 0.89035(18) 0.0598(19) Uani 1 1 d . U . . .
C128 C 0.3526(6) 0.3387(5) 0.5937(3) 0.061(3) Uani 1 1 d . U . . .
H12Q H 0.335201 0.384319 0.594782 0.073 Uiso 1 1 calc R U . . .
H12R H 0.356560 0.318155 0.614732 0.073 Uiso 1 1 calc R U . . .
O128 O 0.4431(4) 0.2959(3) 0.91998(15) 0.0489(17) Uani 1 1 d . U . . .
O127 O 0.5051(4) 0.3791(3) 0.90560(16) 0.0509(16) Uani 1 1 d . U . . .
O126 O 0.4290(4) 0.5654(4) 0.90380(19) 0.065(2) Uani 1 1 d . U . . .
C129 C 0.3024(6) 0.3234(5) 0.5799(3) 0.053(3) Uani 1 1 d . U . . .
H12S H 0.260012 0.326779 0.594731 0.064 Uiso 1 1 calc R U . . .
H12T H 0.288054 0.352043 0.561463 0.064 Uiso 1 1 calc R U . . .
C132 C 1.0581(13) -0.0586(13) 0.7623(6) 0.175(7) Uani 1 1 d . U . . .
H13K H 1.068046 -0.055844 0.782710 0.211 Uiso 1 1 calc R U . . .
H13L H 1.100538 -0.061204 0.747613 0.211 Uiso 1 1 calc R U . . .
O132 O 0.4834(18) 0.3963(15) 0.5545(7) 0.343(13) Uani 1 1 d D U . . .
C133 C 0.1722(6) 0.3106(5) 0.5483(2) 0.048(2) Uani 1 1 d . U . . .
H13M H 0.200893 0.300914 0.528088 0.058 Uiso 1 1 calc R U . . .
H13N H 0.169306 0.351551 0.552775 0.058 Uiso 1 1 calc R U . . .
O133 O -0.0566(15) 0.2166(11) 0.5370(5) 0.271(10) Uani 1 1 d D U . . .
C134 C 0.3046(6) 0.4912(6) 0.9238(3) 0.056(3) Uani 1 1 d . U . . .
H13O H 0.274523 0.536036 0.924340 0.067 Uiso 1 1 calc R U . . .
H13P H 0.318050 0.473960 0.944368 0.067 Uiso 1 1 calc R U . . .
C135 C -0.0491(7) 0.4729(5) 0.6012(3) 0.063(3) Uani 1 1 d . U . . .
H13Q H -0.032246 0.506980 0.599945 0.075 Uiso 1 1 calc R U . . .
H13R H -0.096664 0.485661 0.613036 0.075 Uiso 1 1 calc R U . . .
C136 C 0.8690(6) -0.1298(5) 0.7028(3) 0.052(3) Uani 1 1 d . U . . .
H13S H 0.895551 -0.131678 0.682005 0.063 Uiso 1 1 calc R U . . .
H13T H 0.837802 -0.152668 0.704277 0.063 Uiso 1 1 calc R U . . .
C137 C 0.3102(6) 0.1139(6) 0.5024(3) 0.060(3) Uani 1 1 d . U . . .
H13U H 0.312368 0.079762 0.518714 0.072 Uiso 1 1 calc R U . . .
H13V H 0.285319 0.110412 0.486410 0.072 Uiso 1 1 calc R U . . .
C138 C 0.4501(6) -0.0092(5) 0.5735(2) 0.050(3) Uani 1 1 d . U . . .
H13W H 0.399138 0.009543 0.580616 0.060 Uiso 1 1 calc R U . . .
H13X H 0.466397 -0.055084 0.577773 0.060 Uiso 1 1 calc R U . . .
C140 C 0.2152(5) 0.4046(5) 0.6497(3) 0.050(3) Uani 1 1 d . U . . .
H14H H 0.230319 0.412291 0.627679 0.060 Uiso 1 1 calc R U . . .
H14I H 0.234851 0.359138 0.655464 0.060 Uiso 1 1 calc R U . . .
C141 C -0.0368(12) 0.7619(10) 0.6223(5) 0.165(7) Uani 1 1 d D U . . .
H141 H -0.015034 0.791537 0.623585 0.198 Uiso 1 1 calc R U . . .
H241 H -0.079642 0.773764 0.637499 0.198 Uiso 1 1 calc R U . . .
C142 C -0.0652(13) 0.7841(12) 0.5937(5) 0.167(7) Uani 1 1 d D U . . .
H142 H -0.092620 0.760715 0.589908 0.200 Uiso 1 1 calc R U . . .
H143 H -0.094516 0.829232 0.592638 0.200 Uiso 1 1 calc R U . . .
C144 C 0.5880(10) 0.1753(9) 0.4758(5) 0.121(5) Uani 1 1 d . U . . .
H14J H 0.557215 0.217972 0.468794 0.145 Uiso 1 1 calc R U . . .
H14K H 0.581017 0.170572 0.498384 0.145 Uiso 1 1 calc R U . . .
C143 C 0.4915(15) -0.2055(11) 0.7375(6) 0.194(10) Uani 1 1 d . U . . .
C146 C 0.7302(9) 0.2873(8) 0.6799(5) 0.126(5) Uani 1 1 d D U . . .
H146 H 0.711128 0.320108 0.694328 0.151 Uiso 1 1 calc R U . . .
H246 H 0.751762 0.305013 0.661231 0.151 Uiso 1 1 calc R U . . .
C145 C 0.3852(17) 0.6292(11) 0.9046(8) 0.221(11) Uani 1 1 d . U . . .
C149 C -0.0043(6) 0.6345(5) 0.8202(2) 0.048(3) Uani 1 1 d . U . . .
H14P H -0.005426 0.664881 0.833507 0.058 Uiso 1 1 calc R U . . .
H14Q H -0.051494 0.647586 0.814092 0.058 Uiso 1 1 calc R U . . .
C147 C 0.2988(16) 0.5999(17) 0.6223(7) 0.260(14) Uani 1 1 d . U . . .
C150 C -0.0567(5) 0.6693(5) 0.7396(2) 0.046(2) Uani 1 1 d . U . . .
H15G H -0.049792 0.704094 0.746626 0.056 Uiso 1 1 calc R U . . .
H15H H -0.071266 0.644944 0.757725 0.056 Uiso 1 1 calc R U . . .
C151 C 0.0513(6) 0.6295(5) 0.7920(2) 0.044(2) Uani 1 1 d . U . . .
H15I H 0.034882 0.666055 0.776956 0.053 Uiso 1 1 calc R U . . .
H15J H 0.095784 0.626553 0.797845 0.053 Uiso 1 1 calc R U . . .
C152 C 0.2622(6) 0.1789(5) 0.6459(2) 0.052(3) Uani 1 1 d . U . . .
H15K H 0.308821 0.174097 0.650089 0.062 Uiso 1 1 calc R U . . .
H15L H 0.262216 0.137050 0.645228 0.062 Uiso 1 1 calc R U . . .
C153 C 0.1002(6) 0.3127(5) 0.5478(2) 0.051(3) Uani 1 1 d . U . . .
H15M H 0.070992 0.352438 0.537407 0.062 Uiso 1 1 calc R U . . .
H15N H 0.102416 0.277631 0.537393 0.062 Uiso 1 1 calc R U . . .
C154 C 0.1345(6) 0.4081(5) 0.7612(2) 0.046(2) Uani 1 1 d . U . . .
H15O H 0.168918 0.397453 0.742515 0.055 Uiso 1 1 calc R U . . .
H15P H 0.093350 0.399364 0.759000 0.055 Uiso 1 1 calc R U . . .
C155 C -0.0659(6) 0.5892(5) 0.6583(3) 0.050(3) Uani 1 1 d . U . . .
H15Q H -0.070809 0.599246 0.636274 0.059 Uiso 1 1 calc R U . . .
H15R H -0.109142 0.616366 0.670264 0.059 Uiso 1 1 calc R U . . .
C156 C 0.2714(6) 0.1778(5) 0.5156(3) 0.057(3) Uani 1 1 d . U . . .
H15S H 0.260485 0.212097 0.499004 0.068 Uiso 1 1 calc R U . . .
H15T H 0.227321 0.179767 0.528762 0.068 Uiso 1 1 calc R U . . .
C157 C 0.2630(6) 0.5900(5) 0.8369(2) 0.045(2) Uani 1 1 d . U . . .
C158 C -0.1100(6) 0.6933(6) 0.7186(3) 0.059(3) Uani 1 1 d . U . . .
H15U H -0.126865 0.660464 0.716685 0.070 Uiso 1 1 calc R U . . .
H15V H -0.150577 0.729361 0.726821 0.070 Uiso 1 1 calc R U . . .
C159 C -0.1115(6) 0.3570(5) 0.6670(3) 0.046(2) Uani 1 1 d . U . . .
C160 C 0.2078(5) 0.5513(5) 0.7431(3) 0.050(3) Uani 1 1 d . U . . .
H16E H 0.198078 0.530217 0.763369 0.060 Uiso 1 1 calc R U . . .
H16F H 0.207294 0.592440 0.745930 0.060 Uiso 1 1 calc R U . . .
C161 C 0.0786(6) 0.3169(5) 0.7227(2) 0.047(3) Uani 1 1 d . U . . .
H16G H 0.129902 0.305470 0.717479 0.056 Uiso 1 1 calc R U . . .
H16H H 0.065529 0.322480 0.744816 0.056 Uiso 1 1 calc R U . . .
C162 C 0.3282(5) 0.4561(5) 0.7971(2) 0.047(2) Uani 1 1 d . U . . .
H16I H 0.310648 0.499929 0.788187 0.056 Uiso 1 1 calc R U . . .
H16J H 0.310735 0.431866 0.786812 0.056 Uiso 1 1 calc R U . . .
C163 C 0.4072(5) 0.4287(5) 0.7937(2) 0.050(3) Uani 1 1 d . U . . .
H16K H 0.424830 0.382637 0.797014 0.059 Uiso 1 1 calc R U . . .
H16L H 0.427015 0.440350 0.772893 0.059 Uiso 1 1 calc R U . . .
C164 C 0.6008(6) 0.3113(5) 0.8236(2) 0.055(3) Uani 1 1 d . U . . .
H16M H 0.600290 0.268977 0.825888 0.066 Uiso 1 1 calc R U . . .
H16N H 0.644802 0.308493 0.829934 0.066 Uiso 1 1 calc R U . . .
C165 C -0.0521(5) 0.5209(5) 0.6678(3) 0.049(3) Uani 1 1 d . U . . .
H16O H -0.061165 0.513550 0.690329 0.059 Uiso 1 1 calc R U . . .
H16P H -0.082449 0.507404 0.658574 0.059 Uiso 1 1 calc R U . . .
C166 C 0.1670(6) 0.3703(5) 0.7889(2) 0.052(3) Uani 1 1 d . U . . .
H16Q H 0.169798 0.326959 0.790096 0.062 Uiso 1 1 calc R U . . .
H16R H 0.214769 0.369382 0.788189 0.062 Uiso 1 1 calc R U . . .
C167 C 0.2404(6) 0.4370(5) 0.6679(3) 0.050(3) Uani 1 1 d . U . . .
H16S H 0.238172 0.420113 0.689633 0.060 Uiso 1 1 calc R U . . .
H16T H 0.289450 0.431909 0.659960 0.060 Uiso 1 1 calc R U . . .
C168 C 0.9183(6) -0.1580(5) 0.7261(3) 0.057(3) Uani 1 1 d . U . . .
H16U H 0.892658 -0.166386 0.746090 0.068 Uiso 1 1 calc R U . . .
H16V H 0.955315 -0.197931 0.719731 0.068 Uiso 1 1 calc R U . . .
C169 C 0.2769(6) 0.5118(6) 0.7260(2) 0.056(3) Uani 1 1 d . U . . .
H16W H 0.316336 0.512551 0.734839 0.067 Uiso 1 1 calc R U . . .
H16X H 0.280884 0.468090 0.727492 0.067 Uiso 1 1 calc R U . . .
C170 C 0.2557(6) 0.3502(5) 0.8717(3) 0.051(3) Uani 1 1 d . U . . .
H17A H 0.245804 0.341245 0.894103 0.061 Uiso 1 1 calc R U . . .
H17B H 0.300839 0.356019 0.867099 0.061 Uiso 1 1 calc R U . . .
C171 C 0.0392(6) 0.3768(5) 0.7040(2) 0.048(2) Uani 1 1 d . U . . .
H17C H -0.011561 0.392982 0.711755 0.058 Uiso 1 1 calc R U . . .
H17D H 0.057573 0.409296 0.704629 0.058 Uiso 1 1 calc R U . . .
C172 C 0.5685(6) 0.0108(5) 0.7362(3) 0.054(3) Uani 1 1 d . U . . .
H17E H 0.560704 0.052590 0.741611 0.065 Uiso 1 1 calc R U . . .
H17F H 0.577855 -0.018941 0.754691 0.065 Uiso 1 1 calc R U . . .
C173 C 0.2592(6) 0.2972(5) 0.8551(3) 0.056(3) Uani 1 1 d . U . . .
H17G H 0.280029 0.301195 0.833466 0.068 Uiso 1 1 calc R U . . .
H17H H 0.288601 0.256557 0.864797 0.068 Uiso 1 1 calc R U . . .
C174 C 0.5291(6) 0.3575(5) 0.9351(3) 0.058(3) Uani 1 1 d . U . . .
H17I H 0.574844 0.360397 0.934956 0.070 Uiso 1 1 calc R U . . .
H17J H 0.534026 0.313648 0.940927 0.070 Uiso 1 1 calc R U . . .
C175 C 0.6304(6) 0.1755(5) 0.7735(2) 0.051(3) Uani 1 1 d . U . . .
H17K H 0.648725 0.206287 0.777144 0.062 Uiso 1 1 calc R U . . .
H17L H 0.580507 0.188976 0.782610 0.062 Uiso 1 1 calc R U . . .
C176 C 0.4653(6) 0.0081(5) 0.5403(2) 0.053(3) Uani 1 1 d . U . . .
H17M H 0.513847 -0.017895 0.532063 0.064 Uiso 1 1 calc R U . . .
H17N H 0.432260 0.003134 0.528754 0.064 Uiso 1 1 calc R U . . .
C177 C 0.1200(6) 0.5768(5) 0.8970(3) 0.056(3) Uani 1 1 d . U . . .
H17O H 0.161715 0.587978 0.891668 0.067 Uiso 1 1 calc R U . . .
H17P H 0.118360 0.558821 0.918560 0.067 Uiso 1 1 calc R U . . .
C178 C 0.3977(6) 0.0161(5) 0.6493(3) 0.056(3) Uani 1 1 d . U . . .
H17Q H 0.376667 -0.008158 0.641153 0.067 Uiso 1 1 calc R U . . .
H17R H 0.391911 0.054791 0.635691 0.067 Uiso 1 1 calc R U . . .
C179 C 0.5061(6) 0.0126(5) 0.7244(3) 0.057(3) Uani 1 1 d . U . . .
H17S H 0.467836 0.014099 0.741318 0.069 Uiso 1 1 calc R U . . .
H17T H 0.488778 0.049746 0.709710 0.069 Uiso 1 1 calc R U . . .
C180 C 0.6079(6) -0.1206(6) 0.5836(3) 0.062(3) Uani 1 1 d . U . . .
H18A H 0.603861 -0.084678 0.568131 0.075 Uiso 1 1 calc R U . . .
H18B H 0.576973 -0.140496 0.579793 0.075 Uiso 1 1 calc R U . . .
C181 C 0.3637(6) 0.0311(6) 0.6814(3) 0.063(3) Uani 1 1 d . U . . .
H18C H 0.375553 0.064056 0.687425 0.076 Uiso 1 1 calc R U . . .
H18D H 0.312031 0.046239 0.682736 0.076 Uiso 1 1 calc R U . . .
C182 C 0.6822(7) -0.1663(6) 0.5819(3) 0.072(3) Uani 1 1 d . U . . .
H18E H 0.694314 -0.189950 0.563741 0.086 Uiso 1 1 calc R U . . .
H18F H 0.714159 -0.143972 0.579797 0.086 Uiso 1 1 calc R U . . .
C183 C -0.0511(7) 0.4596(6) 0.5700(3) 0.069(3) Uani 1 1 d . U . . .
H18G H -0.090334 0.493527 0.560828 0.083 Uiso 1 1 calc R U . . .
H18H H -0.006662 0.456220 0.556651 0.083 Uiso 1 1 calc R U . . .
C184 C 0.7892(6) -0.0460(5) 0.8096(3) 0.061(3) Uani 1 1 d . U . . .
H18I H 0.762340 -0.068038 0.803877 0.073 Uiso 1 1 calc R U . . .
H18J H 0.794645 -0.057753 0.831486 0.073 Uiso 1 1 calc R U . . .
C185 C 0.8577(6) -0.0630(6) 0.7909(3) 0.065(3) Uani 1 1 d . U . . .
H18K H 0.891362 -0.056423 0.801484 0.078 Uiso 1 1 calc R U . . .
H18L H 0.876401 -0.107344 0.786797 0.078 Uiso 1 1 calc R U . . .
C187 C 0.7895(9) 0.2382(6) 0.6933(4) 0.106(4) Uani 1 1 d D U . . .
H18M H 0.832503 0.245411 0.683922 0.127 Uiso 1 1 calc R U . . .
H18N H 0.782718 0.243759 0.715316 0.127 Uiso 1 1 calc R U . . .
C189 C 0.5705(9) 0.1271(8) 0.4633(4) 0.110(5) Uani 1 1 d . U . . .
H18O H 0.564720 0.139519 0.441508 0.132 Uiso 1 1 calc R U . . .
H18P H 0.610163 0.086192 0.464681 0.132 Uiso 1 1 calc R U . . .
C194 C 0.6378(6) 0.1705(5) 0.7400(3) 0.057(3) Uani 1 1 d . U . . .
H19A H 0.607213 0.150653 0.735855 0.069 Uiso 1 1 calc R U . . .
H19B H 0.625092 0.212290 0.728605 0.069 Uiso 1 1 calc R U . . .
C195 C 0.2671(6) 0.4560(5) 0.9132(2) 0.053(3) Uani 1 1 d . U . . .
H19C H 0.290426 0.410643 0.918621 0.064 Uiso 1 1 calc R U . . .
H19D H 0.217676 0.470016 0.923041 0.064 Uiso 1 1 calc R U . . .
C196 C 0.5963(7) 0.3386(5) 0.7911(3) 0.063(3) Uani 1 1 d . U . . .
H19E H 0.642723 0.320960 0.778640 0.076 Uiso 1 1 calc R U . . .
H19F H 0.562426 0.328132 0.782685 0.076 Uiso 1 1 calc R U . . .
C197 C -0.1792(10) 0.5248(10) 0.8905(5) 0.132(6) Uani 1 1 d . U . . .
H19G H -0.200540 0.494849 0.900635 0.159 Uiso 1 1 calc R U . . .
H19H H -0.179442 0.526730 0.868275 0.159 Uiso 1 1 calc R U . . .
C198 C -0.1086(9) 0.5006(9) 0.8960(5) 0.122(5) Uani 1 1 d . U . . .
H19I H -0.107729 0.488657 0.918148 0.147 Uiso 1 1 calc R U . . .
H19J H -0.083140 0.462010 0.885445 0.147 Uiso 1 1 calc R U . . .
C199 C 0.3162(9) 0.3976(8) 0.4773(4) 0.105(4) Uani 1 1 d . U . . .
H199 H 0.322035 0.406735 0.496296 0.126 Uiso 1 1 calc R U . . .
C201 C 0.0544(6) 0.6337(5) 0.8929(3) 0.060(3) Uani 1 1 d . U . . .
H20A H 0.043267 0.660981 0.909520 0.072 Uiso 1 1 calc R U . . .
H20B H 0.060702 0.657701 0.873129 0.072 Uiso 1 1 calc R U . . .
C202 C 0.2064(6) 0.2128(6) 0.6698(2) 0.054(3) Uani 1 1 d . U . . .
H20C H 0.206109 0.185240 0.688886 0.065 Uiso 1 1 calc R U . . .
H20D H 0.213654 0.249582 0.674165 0.065 Uiso 1 1 calc R U . . .
C203 C 0.0043(9) 0.1093(8) 0.6801(4) 0.109(5) Uani 1 1 d . U . . .
H20E H -0.035470 0.121233 0.696825 0.131 Uiso 1 1 calc R U . . .
H20F H -0.013787 0.128305 0.660473 0.131 Uiso 1 1 calc R U . . .
C204 C 0.0570(10) 0.1311(8) 0.6844(4) 0.113(5) Uani 1 1 d . U . . .
H20G H 0.073756 0.112832 0.704328 0.136 Uiso 1 1 calc R U . . .
H20H H 0.097538 0.117192 0.668139 0.136 Uiso 1 1 calc R U . . .
C209 C 0.6766(12) -0.3154(9) 0.6758(6) 0.162(6) Uani 1 1 d D U . . .
H209 H 0.655702 -0.323895 0.659724 0.194 Uiso 1 1 calc R U . . .
H210 H 0.641139 -0.310144 0.694250 0.194 Uiso 1 1 calc R U . . .
C211 C 0.7327(12) -0.3751(10) 0.6829(5) 0.167(7) Uani 1 1 d D U . . .
H21A H 0.766324 -0.372054 0.694752 0.201 Uiso 1 1 calc R U . . .
H21B H 0.715771 -0.408311 0.692385 0.201 Uiso 1 1 calc R U . . .
C213 C 0.4745(12) 0.5866(8) 0.7989(5) 0.148(6) Uani 1 1 d D U . . .
H21C H 0.427547 0.596287 0.811134 0.178 Uiso 1 1 calc R U . . .
H21D H 0.468135 0.595491 0.777056 0.178 Uiso 1 1 calc R U . . .
C214 C 0.5063(16) 0.6269(13) 0.8064(7) 0.206(8) Uani 1 1 d D U . . .
H21E H 0.472932 0.670684 0.807797 0.247 Uiso 1 1 calc R U . . .
H21F H 0.529239 0.610883 0.825073 0.247 Uiso 1 1 calc R U . . .
C215 C 0.5440(13) 0.3128(10) 0.5160(5) 0.168(6) Uani 1 1 d D U . . .
H21G H 0.595406 0.297583 0.509790 0.201 Uiso 1 1 calc R U . . .
H21H H 0.522308 0.321321 0.497073 0.201 Uiso 1 1 calc R U . . .
C218 C -0.0456(12) 0.2255(9) 0.5956(5) 0.146(6) Uani 1 1 d D U . . .
H21I H -0.082594 0.218213 0.611001 0.175 Uiso 1 1 calc R U . . .
H21J H 0.000210 0.199802 0.602702 0.175 Uiso 1 1 calc R U . . .
C216 C 0.5220(18) 0.3729(12) 0.5290(7) 0.224(9) Uani 1 1 d D U . . .
H216 H 0.566801 0.377345 0.529182 0.269 Uiso 1 1 calc R U . . .
H217 H 0.499311 0.404143 0.512731 0.269 Uiso 1 1 calc R U . . .
C219 C -0.0471(19) 0.2049(14) 0.5663(5) 0.226(9) Uani 1 1 d D U . . .
H219 H -0.000031 0.170950 0.564197 0.272 Uiso 1 1 calc R U . . .
H220 H -0.079305 0.182864 0.573656 0.272 Uiso 1 1 calc R U . . .
O325 O 0.5533(15) 0.6187(13) 0.7801(7) 0.306(12) Uani 1 1 d . U . . .

loop_
_atom_site_aniso_label
_atom_site_aniso_U_11
_atom_site_aniso_U_22
_atom_site_aniso_U_33
_atom_site_aniso_U_23
_atom_site_aniso_U_13
_atom_site_aniso_U_12
Ti1 0.0352(11) 0.0349(11) 0.0480(12) -0.0041(9) -0.0046(9) -0.0069(9)
O1 0.034(3) 0.036(3) 0.046(4) -0.005(3) -0.007(3) -0.008(3)
Ti2 0.0496(13) 0.0438(12) 0.0586(13) 0.0025(10) -0.0144(10) -0.0066(10)
O2 0.039(3) 0.035(3) 0.056(4) -0.003(3) -0.004(3) -0.011(3)
Ti3 0.0357(11) 0.0353(11) 0.0498(11) -0.0057(9) -0.0024(9) -0.0098(9)
O3 0.036(3) 0.043(3) 0.049(4) -0.007(3) -0.007(3) -0.013(3)
Ti4 0.0404(12) 0.0356(11) 0.0641(13) -0.0019(10) -0.0006(10) -0.0103(9)
O4 0.051(4) 0.048(3) 0.057(4) -0.003(3) -0.017(3) -0.010(3)
Ti5 0.0375(11) 0.0302(10) 0.0475(11) -0.0061(8) -0.0069(9) -0.0084(9)
O5 0.041(3) 0.042(3) 0.055(4) -0.002(3) -0.001(3) -0.014(3)
Ti6 0.0489(12) 0.0345(11) 0.0507(12) -0.0011(9) -0.0097(9) -0.0177(9)
O6 0.052(4) 0.047(4) 0.047(4) -0.001(3) -0.006(3) -0.016(3)
Ti7 0.0388(11) 0.0398(12) 0.0520(12) -0.0063(9) -0.0031(9) -0.0084(9)
O7 0.036(3) 0.037(3) 0.049(3) -0.005(3) -0.008(3) -0.011(3)
Ti8 0.0447(12) 0.0295(10) 0.0489(12) -0.0054(9) -0.0061(9) -0.0131(9)
O8 0.075(5) 0.075(5) 0.060(4) 0.008(3) -0.015(3) -0.015(4)
Ti9 0.0514(12) 0.0357(11) 0.0444(11) -0.0046(9) -0.0063(9) -0.0188(9)
O9 0.055(4) 0.073(5) 0.071(4) -0.001(4) -0.023(3) -0.016(4)
Ti10 0.0764(15) 0.0373(12) 0.0660(14) -0.0094(10) -0.0140(12) -0.0240(11)
O10 0.056(4) 0.048(4) 0.073(5) 0.008(3) -0.018(4) -0.010(3)
Ti11 0.0495(12) 0.0387(11) 0.0410(11) -0.0073(9) -0.0046(9) -0.0182(9)
O11 0.037(3) 0.044(4) 0.054(3) -0.003(3) -0.003(3) -0.007(3)
Ti12 0.0594(13) 0.0539(13) 0.0556(13) 0.0033(10) -0.0112(10) -0.0329(11)
O12 0.044(4) 0.038(4) 0.048(4) -0.007(3) -0.002(3) -0.015(3)
Ti13 0.0473(12) 0.0379(11) 0.0379(11) -0.0095(8) -0.0041(9) -0.0196(9)
O13 0.051(4) 0.037(3) 0.044(3) -0.006(3) -0.005(3) -0.013(3)
Ti14 0.0480(12) 0.0414(11) 0.0450(12) -0.0038(9) -0.0022(9) -0.0214(10)
O14 0.041(3) 0.037(3) 0.052(3) -0.008(3) -0.005(3) -0.013(3)
Ti15 0.0555(13) 0.0522(13) 0.0373(11) -0.0106(9) -0.0030(9) -0.0217(10)
O15 0.052(4) 0.041(4) 0.055(4) -0.011(3) -0.001(3) -0.018(3)
Ti16 0.0450(11) 0.0381(11) 0.0385(11) -0.0106(9) -0.0013(9) -0.0174(9)
O16 0.041(4) 0.054(4) 0.070(4) -0.009(3) -0.004(3) -0.019(3)
Ti17 0.0451(11) 0.0397(11) 0.0380(11) -0.0088(8) -0.0026(9) -0.0184(9)
O17 0.055(4) 0.059(4) 0.074(4) 0.004(4) 0.005(4) -0.027(4)
Ti18 0.0481(12) 0.0419(11) 0.0436(11) -0.0084(9) 0.0008(9) -0.0238(10)
O18 0.054(4) 0.040(3) 0.075(5) 0.004(3) -0.008(4) -0.011(3)
Ti19 0.0483(12) 0.0575(13) 0.0447(12) -0.0125(10) -0.0069(9) -0.0223(10)
O19 0.043(3) 0.032(3) 0.047(3) -0.003(3) -0.005(3) -0.006(3)
Ti20 0.0461(12) 0.0358(11) 0.0376(11) -0.0057(8) -0.0059(9) -0.0166(9)
O20 0.042(3) 0.031(3) 0.047(3) 0.000(3) -0.010(3) -0.012(3)
Ti21 0.0378(11) 0.0319(10) 0.0378(10) -0.0085(8) -0.0042(8) -0.0113(9)
O21 0.041(3) 0.034(3) 0.049(3) -0.004(3) -0.008(3) -0.010(3)
Ti22 0.0477(12) 0.0319(11) 0.0463(11) -0.0041(9) -0.0080(9) -0.0100(9)
O22 0.045(4) 0.044(4) 0.049(4) -0.008(3) -0.005(3) -0.014(3)
Ti23 0.0420(11) 0.0366(11) 0.0463(11) -0.0058(9) -0.0042(9) -0.0183(9)
O23 0.040(3) 0.034(3) 0.045(3) -0.004(3) -0.003(3) -0.012(3)
Ti27 0.0405(11) 0.0355(11) 0.0424(11) -0.0078(9) -0.0025(9) -0.0053(9)
O27 0.060(4) 0.046(4) 0.059(4) 0.000(3) 0.003(3) -0.022(3)
Ti28 0.0321(10) 0.0301(10) 0.0461(11) -0.0096(8) -0.0072(9) -0.0055(8)
O28 0.050(4) 0.065(5) 0.078(5) -0.011(4) -0.004(3) -0.022(4)
Ti29 0.0365(11) 0.0344(11) 0.0449(11) -0.0083(9) -0.0096(9) -0.0094(9)
O29 0.044(4) 0.041(3) 0.053(4) -0.006(3) -0.002(3) -0.007(3)
Ti30 0.0378(11) 0.0415(11) 0.0499(12) -0.0042(9) -0.0070(9) -0.0150(9)
O30 0.045(3) 0.034(3) 0.053(4) -0.015(3) 0.001(3) -0.010(3)
Ti31 0.0446(12) 0.0539(13) 0.0558(13) -0.0201(10) -0.0114(10) -0.0130(10)
O31 0.053(4) 0.051(4) 0.055(3) -0.003(3) -0.001(3) -0.017(3)
O24 0.067(5) 0.046(4) 0.067(4) 0.000(3) -0.013(4) -0.034(3)
Ti24 0.0344(10) 0.0330(10) 0.0368(10) -0.0056(8) -0.0041(8) -0.0135(8)
O25 0.057(4) 0.039(4) 0.058(4) 0.006(3) -0.013(3) -0.024(3)
Ti25 0.0336(10) 0.0322(10) 0.0377(10) -0.0058(8) -0.0056(8) -0.0088(8)
O26 0.050(4) 0.039(3) 0.047(3) -0.003(3) -0.009(3) -0.019(3)
Ti26 0.0420(11) 0.0350(11) 0.0445(11) -0.0028(9) -0.0067(9) -0.0126(9)
O32 0.049(4) 0.041(4) 0.051(4) -0.002(3) -0.011(3) -0.019(3)
Ti32 0.0375(11) 0.0352(10) 0.0426(11) -0.0050(8) -0.0050(9) -0.0096(9)
O33 0.049(3) 0.042(4) 0.044(3) -0.009(3) -0.005(3) -0.019(3)
O34 0.045(3) 0.034(3) 0.044(3) -0.002(3) -0.009(3) -0.015(3)
O35 0.047(3) 0.047(4) 0.051(4) -0.007(3) -0.002(3) -0.023(3)
O36 0.058(4) 0.043(4) 0.054(4) -0.002(3) -0.007(3) -0.028(3)
O37 0.061(4) 0.038(4) 0.055(4) -0.014(3) -0.005(3) -0.015(3)
O38 0.056(4) 0.036(4) 0.054(4) 0.001(3) -0.011(3) -0.019(3)
O39 0.047(4) 0.037(3) 0.047(3) -0.005(3) -0.008(3) -0.019(3)
O40 0.077(5) 0.045(4) 0.068(4) -0.021(3) -0.015(4) -0.015(3)
O41 0.091(4) 0.058(5) 0.078(5) -0.012(4) -0.015(4) -0.040(4)
O42 0.107(6) 0.056(4) 0.083(5) -0.007(4) -0.017(4) -0.033(4)
O43 0.059(4) 0.047(3) 0.052(4) -0.012(3) -0.006(3) -0.019(3)
O44 0.048(4) 0.039(3) 0.045(3) -0.009(3) -0.007(3) -0.023(3)
O45 0.048(4) 0.043(3) 0.042(3) -0.007(3) -0.008(3) -0.022(3)
O46 0.048(4) 0.053(4) 0.045(3) -0.003(3) -0.004(3) -0.016(3)
O47 0.046(3) 0.044(4) 0.051(3) 0.001(3) -0.010(3) -0.021(3)
O48 0.054(4) 0.065(4) 0.059(4) 0.002(3) -0.003(3) -0.026(3)
O49 0.076(5) 0.064(5) 0.077(5) -0.004(4) -0.016(4) -0.042(4)
O50 0.076(5) 0.075(5) 0.069(4) 0.016(4) -0.010(4) -0.047(4)
O51 0.051(3) 0.047(4) 0.040(4) -0.006(3) -0.003(3) -0.021(3)
O52 0.044(3) 0.041(4) 0.041(4) -0.010(3) 0.000(3) -0.016(3)
O54 0.047(4) 0.040(3) 0.040(3) -0.006(2) -0.007(3) -0.018(3)
O55 0.048(4) 0.038(3) 0.046(3) -0.008(3) -0.008(3) -0.018(3)
O56 0.061(4) 0.086(5) 0.077(5) -0.014(4) 0.010(4) -0.045(4)
O57 0.059(4) 0.038(3) 0.063(4) -0.010(3) -0.002(3) -0.024(3)
O58 0.074(5) 0.050(4) 0.054(4) 0.005(3) -0.007(3) -0.027(4)
O59 0.044(3) 0.036(3) 0.048(4) -0.010(3) -0.002(3) -0.017(3)
O60 0.064(4) 0.069(5) 0.046(4) -0.011(3) 0.003(3) -0.028(4)
O61 0.053(4) 0.063(4) 0.045(4) -0.024(3) -0.004(3) -0.020(3)
O62 0.048(3) 0.048(4) 0.043(3) -0.016(3) -0.008(3) -0.015(3)
O63 0.075(5) 0.065(4) 0.044(4) 0.000(3) -0.009(3) -0.025(4)
O64 0.055(4) 0.042(4) 0.059(4) -0.015(3) -0.006(3) -0.027(3)
O65 0.043(3) 0.037(3) 0.034(3) -0.006(3) -0.004(2) -0.019(3)
O66 0.045(3) 0.045(4) 0.035(3) -0.008(3) -0.003(3) -0.016(3)
O67 0.044(3) 0.058(4) 0.043(3) -0.013(3) -0.005(3) -0.021(3)
O68 0.046(3) 0.041(3) 0.041(3) -0.010(3) -0.004(3) -0.020(3)
O69 0.048(3) 0.041(3) 0.038(3) -0.010(3) -0.002(3) -0.018(3)
O70 0.051(4) 0.046(3) 0.049(4) -0.015(3) -0.002(3) -0.024(3)
O71 0.043(3) 0.040(3) 0.038(3) -0.010(3) -0.006(3) -0.017(3)
O72 0.044(3) 0.059(4) 0.052(4) -0.011(3) -0.001(3) -0.024(3)
O73 0.062(4) 0.045(4) 0.043(3) -0.003(3) -0.008(3) -0.029(3)
O74 0.067(5) 0.049(4) 0.057(4) -0.008(3) 0.004(4) -0.033(3)
O75 0.050(4) 0.039(3) 0.033(3) -0.009(3) 0.000(3) -0.019(3)
O77 0.054(4) 0.064(4) 0.049(4) -0.010(3) -0.017(3) -0.019(3)
O78 0.046(4) 0.072(5) 0.053(4) -0.007(3) 0.000(3) -0.023(3)
O79 0.050(4) 0.046(3) 0.046(4) -0.006(3) -0.015(3) -0.015(3)
O80 0.064(4) 0.037(3) 0.037(3) -0.006(3) -0.006(3) -0.017(3)
O81 0.037(3) 0.042(3) 0.040(3) -0.009(3) -0.007(3) -0.013(3)
O82 0.040(3) 0.035(3) 0.042(3) -0.009(3) -0.007(3) -0.012(3)
O83 0.041(3) 0.034(3) 0.046(4) -0.008(3) -0.002(3) -0.014(3)
O84 0.045(3) 0.034(3) 0.038(3) -0.005(3) -0.003(3) -0.016(3)
O85 0.043(3) 0.038(3) 0.044(4) -0.009(3) -0.010(3) -0.009(3)
O86 0.041(4) 0.031(3) 0.039(3) -0.007(2) -0.006(3) -0.017(3)
O87 0.055(4) 0.034(3) 0.040(3) -0.003(3) -0.008(3) -0.016(3)
O88 0.070(5) 0.047(4) 0.060(4) 0.002(3) -0.011(3) -0.015(4)
O90 0.060(4) 0.037(4) 0.066(4) -0.008(3) -0.003(4) -0.022(3)
O91 0.038(3) 0.034(3) 0.044(3) -0.006(2) -0.004(3) -0.010(3)
O92 0.056(4) 0.038(3) 0.063(4) -0.010(3) -0.010(3) -0.020(3)
O93 0.037(3) 0.051(4) 0.051(4) -0.004(3) -0.006(3) -0.015(3)
O94 0.057(4) 0.068(5) 0.053(4) -0.002(3) 0.002(3) -0.035(4)
O95 0.034(3) 0.043(4) 0.041(3) -0.008(3) -0.007(3) -0.018(3)
O96 0.035(3) 0.035(4) 0.046(3) -0.001(3) -0.007(3) -0.012(3)
O97 0.038(3) 0.032(3) 0.039(3) -0.007(2) -0.001(3) -0.015(3)
O98 0.037(4) 0.031(3) 0.037(3) -0.004(2) -0.005(3) -0.009(3)
O100 0.037(3) 0.037(3) 0.037(3) -0.002(2) -0.005(3) -0.011(3)
O101 0.041(4) 0.029(3) 0.040(3) -0.004(2) -0.009(3) -0.010(3)
O102 0.035(3) 0.034(4) 0.046(3) -0.003(3) -0.007(3) -0.011(3)
O103 0.038(3) 0.040(4) 0.036(3) -0.004(3) -0.004(3) -0.012(3)
O104 0.046(4) 0.031(3) 0.062(4) -0.003(3) -0.015(3) -0.014(3)
O105 0.060(4) 0.044(4) 0.043(3) 0.004(3) -0.001(3) -0.015(3)
O106 0.053(4) 0.052(4) 0.068(5) 0.000(3) -0.010(4) -0.021(3)
O107 0.034(3) 0.035(3) 0.052(4) -0.002(3) -0.009(3) -0.008(3)
O108 0.048(4) 0.051(4) 0.057(4) -0.006(3) 0.002(3) -0.013(3)
O109 0.060(4) 0.047(4) 0.046(3) -0.002(3) -0.001(3) -0.011(3)
O110 0.043(3) 0.044(4) 0.048(4) -0.016(3) -0.005(3) -0.011(3)
O111 0.047(4) 0.046(4) 0.049(4) -0.013(3) -0.007(3) -0.007(3)
O112 0.043(3) 0.039(4) 0.046(3) -0.003(3) -0.010(3) -0.013(3)
O120 0.043(4) 0.059(4) 0.061(4) -0.007(3) -0.008(3) -0.026(3)
O129 0.141(10) 0.168(11) 0.268(15) -0.047(11) -0.018(11) -0.057(8)
O131 0.173(12) 0.189(10) 0.211(14) 0.024(11) -0.091(11) -0.031(10)
C131 0.196(17) 0.220(18) 0.111(10) 0.001(11) 0.051(12) -0.042(13)
O130 0.241(15) 0.247(15) 0.209(12) -0.002(12) -0.018(12) -0.051(11)
C130 0.169(16) 0.235(19) 0.28(2) -0.054(14) -0.043(13) -0.136(14)
O134 0.260(16) 0.256(17) 0.207(11) -0.007(13) 0.047(12) -0.063(14)
O135 0.207(13) 0.170(12) 0.309(16) -0.013(11) -0.141(12) -0.076(10)
O136 0.118(8) 0.171(11) 0.183(12) 0.004(10) 0.001(8) -0.085(8)
O137 0.218(15) 0.120(8) 0.246(15) -0.036(10) 0.023(12) -0.084(9)
N2 0.134(11) 0.093(8) 0.211(14) -0.012(9) 0.002(10) -0.081(8)
N3 0.193(13) 0.113(9) 0.072(7) 0.022(6) -0.055(8) -0.073(10)
N4 0.215(16) 0.170(11) 0.176(12) 0.076(11) -0.084(12) -0.054(11)
N5 0.173(13) 0.103(9) 0.238(15) -0.053(10) 0.031(12) -0.099(9)
N6 0.206(13) 0.178(13) 0.154(12) -0.009(9) -0.063(10) -0.119(11)
N7 0.127(10) 0.061(6) 0.102(8) 0.025(6) -0.010(7) -0.029(7)
N8 0.085(7) 0.059(6) 0.067(7) -0.017(5) -0.005(6) 0.004(5)
N9 0.095(9) 0.208(14) 0.126(11) 0.010(11) -0.050(8) -0.008(8)
N10 0.074(7) 0.094(8) 0.077(7) 0.006(6) -0.011(6) -0.054(6)
N11 0.067(6) 0.135(10) 0.109(9) -0.007(7) -0.003(6) -0.071(7)
N12 0.065(6) 0.097(9) 0.086(7) 0.004(7) 0.006(5) 0.001(6)
N14 0.285(18) 0.209(15) 0.096(8) -0.030(9) 0.030(12) -0.029(13)
C139 0.176(16) 0.185(16) 0.165(14) 0.049(11) 0.063(12) -0.060(13)
N15 0.121(10) 0.150(12) 0.085(9) 0.021(8) 0.032(7) -0.037(9)
N16 0.101(9) 0.107(9) 0.053(5) -0.003(5) -0.003(6) -0.008(7)
C1 0.048(5) 0.039(5) 0.060(6) 0.002(4) -0.015(5) -0.013(4)
C2 0.060(6) 0.052(5) 0.058(6) -0.004(5) -0.020(5) -0.018(5)
C3 0.047(5) 0.043(5) 0.039(5) -0.001(4) -0.011(4) -0.013(4)
C4 0.053(6) 0.055(6) 0.056(6) 0.006(4) -0.003(4) -0.013(4)
C5 0.072(7) 0.069(6) 0.076(7) 0.010(5) 0.008(5) -0.016(5)
C6 0.083(7) 0.085(7) 0.088(7) 0.006(6) 0.014(6) -0.016(6)
C7 0.079(7) 0.094(7) 0.070(7) 0.012(5) 0.012(5) -0.025(5)
C8 0.089(7) 0.090(7) 0.085(7) 0.022(6) 0.015(6) -0.022(5)
C9 0.065(6) 0.073(6) 0.080(7) 0.016(5) 0.006(5) -0.022(5)
C10 0.063(6) 0.065(6) 0.085(7) -0.001(5) -0.030(5) -0.023(5)
C11 0.042(5) 0.051(5) 0.076(6) -0.003(5) -0.018(5) -0.011(4)
C12 0.067(6) 0.093(8) 0.085(7) -0.011(6) -0.013(5) -0.026(6)
C13 0.051(5) 0.085(7) 0.073(6) 0.000(5) -0.011(4) -0.022(5)
C14 0.063(5) 0.060(6) 0.061(6) -0.022(5) -0.006(5) -0.018(5)
C15 0.066(6) 0.070(7) 0.076(6) -0.016(6) -0.006(5) -0.029(5)
C16 0.053(5) 0.056(6) 0.064(6) -0.014(5) -0.005(5) -0.026(5)
C17 0.047(5) 0.048(5) 0.057(6) 0.004(5) -0.004(5) -0.012(4)
C18 0.050(5) 0.052(5) 0.057(6) 0.004(5) -0.004(5) -0.015(4)
C19 0.059(6) 0.059(5) 0.082(7) -0.008(6) -0.007(6) -0.018(5)
C20 0.077(6) 0.062(5) 0.088(7) -0.008(6) -0.017(6) -0.025(5)
C21 0.068(6) 0.055(5) 0.054(6) -0.004(5) -0.009(5) -0.010(4)
C22 0.052(6) 0.058(5) 0.061(6) 0.005(5) -0.012(5) -0.007(4)
C23 0.056(5) 0.052(5) 0.062(6) 0.009(5) -0.012(5) -0.014(4)
C24 0.041(5) 0.036(5) 0.046(5) -0.009(4) 0.001(4) -0.012(4)
C25 0.040(5) 0.035(5) 0.052(5) -0.005(4) 0.004(4) -0.013(4)
C26 0.063(6) 0.050(5) 0.068(6) -0.004(4) -0.011(5) -0.026(5)
C27 0.077(7) 0.040(5) 0.079(7) -0.009(5) 0.003(5) -0.025(5)
C28 0.066(7) 0.053(5) 0.058(6) 0.003(5) 0.000(5) -0.015(5)
C29 0.068(7) 0.050(5) 0.059(6) -0.002(5) -0.009(5) -0.010(5)
C30 0.056(6) 0.045(5) 0.054(6) -0.009(4) -0.003(4) -0.011(5)
C31 0.080(6) 0.057(6) 0.068(6) 0.003(5) -0.016(5) -0.039(5)
C32 0.096(6) 0.084(7) 0.090(7) -0.006(5) -0.022(6) -0.052(6)
C33 0.101(6) 0.107(8) 0.112(8) -0.003(6) -0.030(6) -0.055(6)
C34 0.112(8) 0.146(9) 0.139(9) -0.015(7) -0.043(7) -0.060(7)
C35 0.138(8) 0.131(9) 0.142(9) -0.019(7) -0.029(7) -0.076(7)
C36 0.145(7) 0.124(9) 0.130(9) -0.037(7) -0.031(7) -0.059(7)
C37 0.122(8) 0.100(8) 0.111(8) -0.021(6) -0.025(6) -0.057(6)
C38 0.050(5) 0.043(5) 0.047(6) -0.009(4) -0.009(4) -0.018(4)
C39 0.066(6) 0.051(5) 0.055(6) -0.015(5) -0.002(5) -0.031(4)
C40 0.072(6) 0.064(6) 0.093(7) -0.016(6) 0.009(6) -0.037(5)
C41 0.099(7) 0.091(6) 0.122(9) -0.024(7) 0.006(7) -0.059(5)
C42 0.114(7) 0.079(6) 0.127(9) -0.027(6) 0.009(7) -0.061(6)
C43 0.102(7) 0.070(6) 0.119(8) -0.024(6) 0.000(7) -0.047(6)
C44 0.075(6) 0.053(5) 0.094(7) -0.022(6) -0.001(6) -0.030(5)
C46 0.053(5) 0.054(6) 0.060(5) -0.011(5) -0.004(4) -0.017(5)
C47 0.058(5) 0.056(6) 0.058(6) -0.009(5) 0.002(4) -0.013(5)
C48 0.062(6) 0.056(6) 0.065(6) 0.001(5) -0.001(5) -0.013(5)
C49 0.081(6) 0.079(7) 0.076(6) 0.008(6) 0.004(5) -0.013(5)
C50 0.074(6) 0.070(7) 0.070(6) 0.001(5) 0.000(5) -0.019(5)
C51 0.076(7) 0.079(5) 0.072(6) 0.008(5) -0.012(5) -0.027(5)
C52 0.052(6) 0.059(6) 0.055(5) -0.009(5) -0.005(4) -0.021(5)
C53 0.131(9) 0.103(7) 0.132(8) 0.013(6) -0.022(7) -0.029(7)
O53 0.051(4) 0.043(3) 0.042(3) -0.015(3) -0.008(3) -0.016(3)
C54 0.118(9) 0.124(7) 0.125(8) 0.021(6) -0.039(7) -0.034(7)
C55 0.134(9) 0.138(8) 0.111(8) 0.010(6) -0.047(7) -0.038(7)
C56 0.104(8) 0.109(7) 0.090(7) 0.006(5) -0.031(6) -0.039(6)
C57 0.065(6) 0.063(5) 0.059(5) 0.006(5) -0.006(5) -0.033(5)
C58 0.053(6) 0.044(5) 0.038(4) -0.006(4) -0.005(5) -0.022(5)
C59 0.064(6) 0.051(5) 0.045(4) -0.003(4) -0.006(5) -0.022(5)
C60 0.094(7) 0.051(5) 0.058(5) -0.003(4) -0.015(6) -0.027(6)
C61 0.122(8) 0.068(6) 0.067(6) -0.001(5) -0.022(6) -0.037(6)
C62 0.110(8) 0.076(6) 0.063(5) 0.004(5) -0.027(6) -0.044(6)
C63 0.089(7) 0.074(6) 0.056(5) -0.004(5) -0.021(6) -0.041(6)
C64 0.078(7) 0.057(6) 0.048(5) -0.008(4) -0.010(5) -0.031(5)
C65 0.038(5) 0.042(5) 0.043(5) -0.001(4) -0.012(4) -0.013(4)
C66 0.044(5) 0.051(5) 0.043(5) -0.008(4) -0.002(4) -0.020(4)
C67 0.044(6) 0.054(6) 0.060(6) -0.016(4) 0.001(5) -0.019(5)
C68 0.076(7) 0.073(6) 0.067(6) -0.020(5) 0.003(5) -0.045(5)
C69 0.057(6) 0.068(6) 0.065(6) -0.005(5) -0.006(5) -0.033(5)
C70 0.065(6) 0.063(6) 0.064(6) -0.004(5) 0.008(5) -0.033(5)
C71 0.058(6) 0.051(6) 0.051(5) -0.011(5) 0.003(4) -0.024(5)
C72 0.051(5) 0.055(6) 0.058(5) -0.012(5) -0.005(4) -0.028(4)
C73 0.062(5) 0.058(6) 0.062(6) -0.011(5) -0.012(4) -0.026(4)
C74 0.062(6) 0.097(7) 0.075(6) -0.019(6) -0.012(5) -0.028(5)
C75 0.087(7) 0.119(8) 0.095(7) -0.029(6) -0.029(6) -0.036(6)
C76 0.079(7) 0.103(8) 0.088(7) -0.006(6) -0.027(6) -0.014(5)
O76 0.066(5) 0.078(5) 0.083(5) -0.008(4) -0.019(4) -0.046(4)
C77 0.067(6) 0.082(7) 0.087(7) -0.009(6) -0.017(5) -0.016(5)
C78 0.058(6) 0.073(7) 0.072(6) -0.008(5) -0.013(5) -0.027(5)
C81 0.074(8) 0.069(8) 0.084(9) 0.010(7) -0.023(7) -0.029(6)
C82 0.072(8) 0.073(8) 0.093(9) 0.014(7) -0.018(7) -0.033(6)
C200 0.078(8) 0.073(8) 0.087(9) 0.011(7) -0.021(7) -0.036(6)
C84A 0.071(8) 0.068(7) 0.079(9) 0.004(7) -0.009(7) -0.036(6)
C79A 0.049(7) 0.038(6) 0.051(8) -0.011(5) -0.006(6) -0.011(5)
C80A 0.072(8) 0.071(8) 0.073(9) 0.009(7) -0.025(7) -0.028(6)
N1 0.081(12) 0.068(11) 0.126(14) 0.032(9) -0.019(10) -0.027(9)
C206 0.082(9) 0.074(8) 0.088(10) 0.006(8) -0.017(8) -0.024(7)
C207 0.096(9) 0.081(8) 0.099(11) -0.001(8) -0.016(8) -0.038(7)
C208 0.090(9) 0.072(8) 0.098(11) -0.004(8) -0.008(8) -0.044(7)
C84B 0.073(9) 0.063(7) 0.076(10) -0.013(8) 0.000(8) -0.036(7)
C79B 0.053(8) 0.048(6) 0.060(10) -0.001(7) -0.006(7) -0.020(5)
C80B 0.063(8) 0.059(7) 0.058(10) -0.003(8) -0.007(7) -0.013(6)
N1B 0.138(18) 0.091(11) 0.18(2) 0.030(14) -0.027(15) -0.052(11)
C83 0.075(7) 0.079(6) 0.060(5) -0.010(5) -0.015(5) -0.022(6)
C85 0.054(5) 0.041(4) 0.045(5) -0.006(4) -0.005(5) -0.018(4)
C86 0.063(6) 0.041(4) 0.064(6) -0.013(5) 0.002(5) -0.023(4)
C87 0.059(6) 0.043(5) 0.078(7) -0.012(5) 0.003(5) -0.019(4)
C88 0.081(6) 0.055(6) 0.111(8) -0.011(6) 0.013(6) -0.032(5)
C89 0.096(7) 0.068(6) 0.129(9) -0.016(6) 0.003(7) -0.046(6)
O89 0.044(4) 0.039(4) 0.053(4) -0.006(3) -0.010(3) -0.006(3)
C90 0.091(7) 0.079(6) 0.133(9) -0.021(6) -0.013(7) -0.045(5)
C91 0.070(6) 0.061(6) 0.107(8) -0.011(6) -0.008(6) -0.032(5)
C92 0.033(5) 0.029(5) 0.039(5) -0.005(4) -0.008(4) -0.010(4)
C93 0.044(5) 0.039(5) 0.047(5) -0.006(4) -0.004(4) -0.022(4)
C94 0.048(5) 0.063(6) 0.060(5) 0.005(5) -0.009(4) -0.030(5)
C95 0.052(6) 0.073(7) 0.071(6) -0.001(5) -0.017(5) -0.029(5)
C96 0.044(5) 0.061(6) 0.076(6) -0.013(5) -0.007(4) -0.027(5)
C97 0.061(6) 0.072(7) 0.065(6) -0.007(5) -0.002(5) -0.040(5)
C98 0.045(5) 0.050(6) 0.054(5) -0.002(5) -0.009(4) -0.022(5)
C99 0.049(4) 0.045(5) 0.054(5) -0.008(4) -0.003(4) -0.022(4)
O99 0.041(3) 0.032(3) 0.039(3) -0.006(2) -0.006(3) -0.008(3)
C11A 0.050(7) 0.061(9) 0.055(7) -0.011(7) -0.006(6) -0.021(6)
C12A 0.063(7) 0.072(9) 0.069(7) -0.011(7) -0.001(6) -0.015(6)
C13A 0.064(7) 0.088(9) 0.072(7) -0.004(7) -0.002(6) -0.025(6)
C14A 0.081(8) 0.090(9) 0.072(8) 0.000(7) -0.002(6) -0.024(6)
C15A 0.069(7) 0.074(9) 0.062(7) 0.000(7) -0.006(6) -0.027(7)
C16A 0.053(6) 0.057(9) 0.061(7) -0.004(7) -0.002(6) -0.021(6)
N13A 0.099(11) 0.139(15) 0.081(11) -0.019(11) 0.029(9) -0.035(10)
C11B 0.053(7) 0.058(10) 0.062(9) -0.005(8) -0.002(6) -0.021(7)
C12B 0.063(8) 0.074(10) 0.077(9) -0.003(7) 0.001(7) -0.023(7)
C13B 0.076(8) 0.086(10) 0.082(10) 0.005(7) 0.005(7) -0.031(7)
C14B 0.076(8) 0.080(10) 0.075(9) 0.006(8) 0.004(6) -0.035(7)
C15B 0.066(8) 0.060(10) 0.064(9) -0.001(7) -0.003(6) -0.029(7)
C16B 0.051(6) 0.057(10) 0.054(9) -0.007(7) -0.006(6) -0.026(7)
N13B 0.085(10) 0.127(19) 0.122(18) 0.017(14) 0.017(11) -0.033(13)
C106 0.051(6) 0.046(5) 0.062(5) -0.004(4) -0.004(4) -0.024(4)
C107 0.078(7) 0.065(6) 0.064(5) -0.007(4) 0.005(5) -0.036(5)
C108 0.071(7) 0.076(6) 0.075(6) -0.018(5) 0.000(6) -0.028(5)
C109 0.117(9) 0.095(7) 0.087(6) -0.028(5) -0.003(7) -0.026(6)
C110 0.167(10) 0.135(8) 0.093(6) -0.017(6) -0.007(8) -0.027(7)
C111 0.168(10) 0.133(8) 0.091(6) 0.001(7) -0.007(8) -0.024(7)
C112 0.132(9) 0.104(7) 0.080(6) -0.003(5) -0.012(7) -0.023(6)
C113 0.039(6) 0.049(5) 0.051(4) -0.005(4) -0.002(5) -0.010(5)
O113 0.033(3) 0.040(4) 0.043(3) -0.012(3) -0.006(2) -0.011(3)
C114 0.042(6) 0.060(5) 0.046(4) -0.006(4) -0.006(5) -0.002(5)
O114 0.042(4) 0.036(3) 0.061(4) -0.006(3) -0.009(3) -0.010(3)
C115 0.086(7) 0.065(5) 0.053(5) -0.003(5) -0.005(6) -0.016(6)
O115 0.042(3) 0.042(4) 0.045(3) -0.001(3) -0.009(3) -0.019(3)
C116 0.091(8) 0.069(6) 0.058(5) -0.002(4) -0.006(6) -0.005(6)
O116 0.043(3) 0.039(3) 0.046(3) -0.011(3) -0.008(3) -0.017(3)
C117 0.077(7) 0.078(6) 0.054(5) -0.004(5) -0.012(6) -0.007(6)
O117 0.036(3) 0.052(4) 0.048(3) -0.016(3) -0.005(3) -0.011(3)
C118 0.103(8) 0.087(6) 0.060(5) -0.015(5) -0.011(6) -0.030(6)
O118 0.044(4) 0.037(3) 0.060(4) -0.007(3) -0.014(3) -0.012(3)
C119 0.063(6) 0.069(6) 0.057(5) -0.010(4) -0.013(5) -0.016(5)
O119 0.035(3) 0.036(3) 0.045(4) -0.005(3) -0.003(3) -0.011(2)
C120 0.048(5) 0.043(5) 0.059(5) -0.012(4) 0.004(4) -0.023(4)
C121 0.112(8) 0.160(8) 0.122(9) -0.014(7) -0.043(7) -0.056(7)
O121 0.049(4) 0.049(4) 0.049(4) -0.003(3) 0.001(3) -0.019(3)
C122 0.061(6) 0.052(5) 0.063(6) 0.001(5) -0.028(5) -0.028(5)
O122 0.059(4) 0.062(4) 0.064(4) 0.005(3) -0.008(3) -0.029(4)
C123 0.055(6) 0.052(5) 0.060(6) 0.000(5) -0.018(5) -0.023(5)
O123 0.040(3) 0.039(3) 0.045(3) -0.007(3) -0.005(3) -0.011(3)
C124 0.067(6) 0.048(5) 0.052(5) -0.015(4) -0.011(5) -0.017(5)
O124 0.066(5) 0.066(4) 0.053(4) -0.020(3) -0.013(3) -0.021(4)
C125 0.057(6) 0.047(5) 0.052(5) -0.007(4) -0.019(5) -0.027(5)
O125 0.055(4) 0.066(5) 0.069(4) -0.019(4) -0.013(3) -0.028(3)
C128 0.064(6) 0.044(6) 0.074(7) -0.018(5) -0.001(5) -0.020(5)
O128 0.043(4) 0.047(4) 0.043(4) -0.003(3) -0.001(3) -0.006(3)
O127 0.053(4) 0.046(3) 0.053(4) -0.005(3) -0.019(3) -0.014(3)
O126 0.070(5) 0.055(4) 0.079(5) -0.024(4) -0.008(4) -0.029(3)
C129 0.059(5) 0.038(5) 0.064(6) -0.010(5) 0.000(5) -0.022(4)
C132 0.144(10) 0.192(10) 0.171(11) 0.001(9) -0.055(8) -0.037(7)
O132 0.36(2) 0.314(19) 0.336(18) -0.097(15) 0.044(15) -0.125(15)
C133 0.052(5) 0.052(6) 0.041(5) 0.000(4) -0.009(4) -0.021(4)
O133 0.361(19) 0.242(17) 0.221(12) -0.018(13) -0.090(15) -0.105(14)
C134 0.052(5) 0.064(6) 0.045(5) -0.016(5) 0.000(4) -0.015(5)
C135 0.065(6) 0.052(5) 0.072(6) -0.012(5) -0.019(5) -0.015(5)
C136 0.047(5) 0.038(5) 0.061(6) -0.011(5) -0.001(4) -0.007(4)
C137 0.068(6) 0.072(6) 0.052(6) -0.017(5) -0.010(5) -0.033(5)
C138 0.056(6) 0.044(5) 0.062(5) -0.009(4) -0.012(5) -0.029(5)
C140 0.048(5) 0.043(5) 0.058(6) -0.015(5) -0.003(5) -0.013(4)
C141 0.157(10) 0.140(9) 0.150(8) 0.030(7) -0.046(8) -0.011(7)
C142 0.170(10) 0.161(11) 0.140(9) 0.018(8) -0.032(7) -0.041(8)
C144 0.115(8) 0.121(9) 0.138(10) -0.018(7) 0.016(7) -0.068(7)
C143 0.226(18) 0.123(11) 0.185(16) 0.055(11) 0.003(14) -0.055(13)
C146 0.126(9) 0.097(7) 0.156(10) 0.004(7) -0.042(8) -0.041(6)
C145 0.249(19) 0.099(8) 0.27(2) -0.034(14) -0.033(16) -0.021(12)
C149 0.054(6) 0.031(5) 0.050(5) -0.007(4) -0.010(4) -0.003(4)
C147 0.205(17) 0.31(2) 0.208(18) 0.054(15) 0.087(13) -0.120(16)
C150 0.046(5) 0.040(5) 0.048(5) -0.011(4) -0.001(4) -0.012(4)
C151 0.054(6) 0.037(5) 0.039(5) -0.004(4) -0.017(4) -0.010(5)
C152 0.053(5) 0.052(6) 0.040(5) 0.000(4) -0.001(4) -0.013(4)
C153 0.048(5) 0.060(6) 0.041(5) -0.010(5) -0.006(4) -0.014(5)
C154 0.058(6) 0.036(5) 0.045(5) -0.008(4) -0.005(4) -0.019(4)
C155 0.043(5) 0.052(5) 0.049(6) -0.013(5) -0.010(5) -0.009(4)
C156 0.057(5) 0.066(6) 0.052(6) -0.019(5) -0.012(5) -0.022(5)
C157 0.042(5) 0.042(4) 0.052(6) -0.006(4) -0.007(4) -0.015(4)
C158 0.049(5) 0.061(6) 0.054(5) -0.004(5) -0.007(4) -0.009(5)
C159 0.048(5) 0.048(6) 0.052(5) -0.016(5) -0.004(4) -0.025(4)
C160 0.041(5) 0.059(6) 0.056(5) -0.010(5) -0.012(4) -0.021(5)
C161 0.051(6) 0.054(6) 0.048(5) -0.007(4) -0.008(4) -0.030(5)
C162 0.042(5) 0.059(6) 0.045(5) -0.018(5) -0.006(4) -0.020(5)
C163 0.046(5) 0.056(6) 0.049(5) -0.010(5) -0.010(4) -0.019(5)
C164 0.056(6) 0.048(5) 0.055(5) -0.007(4) 0.007(4) -0.018(5)
C165 0.037(5) 0.057(5) 0.059(6) -0.019(5) -0.002(4) -0.019(4)
C166 0.052(6) 0.037(5) 0.054(5) -0.010(4) -0.004(4) -0.002(4)
C167 0.039(5) 0.046(5) 0.066(6) -0.010(5) -0.013(5) -0.012(4)
C168 0.053(6) 0.040(5) 0.069(6) -0.010(5) -0.004(5) -0.009(4)
C169 0.039(5) 0.066(6) 0.053(5) 0.000(5) -0.010(4) -0.010(5)
C170 0.046(5) 0.037(5) 0.067(6) 0.003(4) -0.016(5) -0.013(4)
C171 0.059(6) 0.048(5) 0.046(5) -0.015(4) -0.002(5) -0.028(5)
C172 0.062(5) 0.051(6) 0.051(6) -0.015(4) -0.001(4) -0.023(5)
C173 0.052(5) 0.043(5) 0.072(6) -0.006(5) -0.017(5) -0.011(4)
C174 0.066(6) 0.056(5) 0.059(5) -0.009(4) -0.022(5) -0.022(5)
C175 0.039(5) 0.039(5) 0.058(5) -0.002(4) -0.003(4) 0.000(4)
C176 0.070(6) 0.046(5) 0.052(5) -0.015(4) -0.005(5) -0.029(5)
C177 0.057(5) 0.057(6) 0.053(6) -0.024(5) -0.005(5) -0.014(4)
C178 0.047(5) 0.058(6) 0.062(5) 0.000(5) -0.007(4) -0.021(5)
C179 0.054(5) 0.054(6) 0.062(6) -0.017(5) 0.003(5) -0.020(5)
C180 0.074(6) 0.055(6) 0.053(5) -0.020(4) -0.010(5) -0.013(5)
C181 0.061(6) 0.065(6) 0.058(6) -0.003(5) -0.008(5) -0.018(5)
C182 0.077(6) 0.062(6) 0.063(5) -0.026(5) 0.004(5) -0.011(5)
C183 0.075(7) 0.064(6) 0.063(6) 0.002(5) -0.020(5) -0.020(5)
C184 0.065(6) 0.042(5) 0.052(6) -0.001(4) 0.004(5) -0.002(5)
C185 0.062(6) 0.056(6) 0.057(5) 0.006(5) -0.004(5) -0.007(5)
C187 0.132(8) 0.068(6) 0.136(9) -0.006(6) -0.039(7) -0.048(6)
C189 0.107(7) 0.117(9) 0.110(9) -0.012(7) 0.013(6) -0.060(7)
C194 0.050(5) 0.044(6) 0.058(5) 0.001(5) -0.009(4) 0.002(4)
C195 0.054(6) 0.060(6) 0.044(5) -0.003(5) -0.010(4) -0.019(5)
C196 0.073(7) 0.046(5) 0.061(5) -0.007(5) 0.004(5) -0.017(5)
C197 0.114(8) 0.141(9) 0.166(11) -0.016(8) -0.024(8) -0.071(7)
C198 0.105(7) 0.128(9) 0.150(10) 0.004(8) -0.014(7) -0.070(6)
C199 0.117(9) 0.082(6) 0.108(7) 0.010(6) -0.025(7) -0.031(6)
C201 0.062(6) 0.050(5) 0.069(6) -0.024(5) -0.001(5) -0.021(4)
C202 0.050(5) 0.061(6) 0.045(5) -0.007(5) -0.004(4) -0.016(5)
C203 0.121(9) 0.102(7) 0.123(9) -0.016(7) 0.002(7) -0.068(7)
C204 0.125(9) 0.086(6) 0.140(9) -0.015(7) -0.003(7) -0.057(7)
C209 0.189(10) 0.110(7) 0.180(10) 0.026(7) -0.020(8) -0.067(7)
C211 0.164(11) 0.136(8) 0.182(10) 0.010(9) -0.033(9) -0.041(7)
C213 0.166(10) 0.086(6) 0.167(10) 0.003(7) -0.012(8) -0.033(7)
C214 0.231(13) 0.163(9) 0.241(13) -0.030(9) -0.021(9) -0.093(9)
C215 0.168(10) 0.161(9) 0.189(11) 0.024(7) 0.004(8) -0.105(8)
C218 0.170(10) 0.114(8) 0.179(9) -0.015(8) -0.031(8) -0.078(8)
C216 0.258(13) 0.178(9) 0.265(13) -0.019(9) -0.017(9) -0.122(9)
C219 0.278(14) 0.203(12) 0.221(11) -0.079(8) -0.053(10) -0.086(9)
O325 0.307(18) 0.283(18) 0.305(17) 0.054(14) 0.039(13) -0.154(14)

loop_
_atom_type_symbol
_atom_type_description
_atom_type_scat_dispersion_real
_atom_type_scat_dispersion_imag
_atom_type_scat_source
C C 0.0033 0.0016 'International Tables Vol C Tables 4.2.6.8 and 6.1.1.4'
O O 0.0106 0.0060 'International Tables Vol C Tables 4.2.6.8 and 6.1.1.4'
Ti Ti 0.2776 0.4457 'International Tables Vol C Tables 4.2.6.8 and 6.1.1.4'
N N 0.0061 0.0033 'International Tables Vol C Tables 4.2.6.8 and 6.1.1.4'
H H 0.0000 0.0000 'International Tables Vol C Tables 4.2.6.8 and 6.1.1.4'

loop_
_geom_angle_atom_site_label_1
_geom_angle_atom_site_label_2
_geom_angle_atom_site_label_3
_geom_angle
O7 Ti1 O5 90.9(3)
O7 Ti1 O3 94.1(3)
O5 Ti1 O3 144.8(3)
O7 Ti1 O4 93.2(3)
O5 Ti1 O4 70.5(3)
O3 Ti1 O4 74.4(3)
O7 Ti1 O6 175.0(3)
O5 Ti1 O6 90.6(3)
O3 Ti1 O6 87.4(3)
O4 Ti1 O6 91.8(3)
O7 Ti1 O2 89.8(3)
O5 Ti1 O2 70.8(3)
O3 Ti1 O2 143.9(3)
O4 Ti1 O2 141.3(3)
O6 Ti1 O2 86.2(3)
O7 Ti1 O1 89.5(3)
O5 Ti1 O1 146.0(3)
O3 Ti1 O1 69.0(3)
O4 Ti1 O1 143.4(3)
O6 Ti1 O1 86.6(3)
O2 Ti1 O1 75.2(3)
O7 Ti1 Ti4 86.1(2)
O5 Ti1 Ti4 34.9(2)
O3 Ti1 Ti4 179.6(2)
O4 Ti1 Ti4 105.3(2)
O6 Ti1 Ti4 92.4(2)
O2 Ti1 Ti4 36.41(18)
O1 Ti1 Ti4 111.3(2)
O7 Ti1 Ti2 88.1(2)
O5 Ti1 Ti2 34.7(2)
O3 Ti1 Ti2 110.6(2)
O4 Ti1 Ti2 36.3(2)
O6 Ti1 Ti2 95.9(2)
O2 Ti1 Ti2 105.4(2)
O1 Ti1 Ti2 177.5(2)
Ti4 Ti1 Ti2 69.07(8)
O7 Ti1 Ti32 101.9(2)
O5 Ti1 Ti32 167.1(2)
O3 Ti1 Ti32 37.04(19)
O4 Ti1 Ti32 110.0(2)
O6 Ti1 Ti32 76.5(2)
O2 Ti1 Ti32 107.09(19)
O1 Ti1 Ti32 34.35(18)
Ti4 Ti1 Ti32 143.19(8)
Ti2 Ti1 Ti32 145.97(8)
O7 Ti1 Ti3 23.1(2)
O5 Ti1 Ti3 68.0(2)
O3 Ti1 Ti3 111.2(2)
O4 Ti1 Ti3 83.2(2)
O6 Ti1 Ti3 158.4(2)
O2 Ti1 Ti3 84.7(2)
O1 Ti1 Ti3 109.79(19)
Ti4 Ti1 Ti3 68.91(7)
Ti2 Ti1 Ti3 67.95(7)
Ti32 Ti1 Ti3 124.91(7)
C1 O1 Ti32 125.2(6)
C1 O1 Ti1 117.5(6)
Ti32 O1 Ti1 109.2(3)
O8 Ti2 O9 95.6(4)
O8 Ti2 O5 102.5(4)
O9 Ti2 O5 159.5(3)
O8 Ti2 O4 98.6(4)
O9 Ti2 O4 94.5(3)
O5 Ti2 O4 73.5(3)
O8 Ti2 O10 93.4(4)
O9 Ti2 O10 97.8(3)
O5 Ti2 O10 90.7(3)
O4 Ti2 O10 161.9(3)
O8 Ti2 O11 170.8(3)
O9 Ti2 O11 77.8(3)
O5 Ti2 O11 85.2(3)
O4 Ti2 O11 88.4(3)
O10 Ti2 O11 81.4(3)
O8 Ti2 Ti1 107.9(3)
O9 Ti2 Ti1 128.1(3)
O5 Ti2 Ti1 36.2(2)
O4 Ti2 Ti1 37.8(2)
O10 Ti2 Ti1 125.2(2)
O11 Ti2 Ti1 81.27(18)
C2 O2 Ti4 131.1(6)
C2 O2 Ti1 117.2(6)
Ti4 O2 Ti1 104.6(3)
O7 Ti3 O11 99.3(3)
O7 Ti3 O15 93.3(3)
O11 Ti3 O15 97.6(3)
O7 Ti3 O14 99.7(3)
O11 Ti3 O14 157.3(3)
O15 Ti3 O14 93.6(3)
O7 Ti3 O13 170.2(3)
O11 Ti3 O13 90.3(3)
O15 Ti3 O13 87.6(3)
O14 Ti3 O13 70.4(3)
O7 Ti3 O12 87.8(3)
O11 Ti3 O12 85.6(3)
O15 Ti3 O12 176.4(3)
O14 Ti3 O12 82.8(3)
O13 Ti3 O12 90.7(3)
O7 Ti3 Ti5 134.6(2)
O11 Ti3 Ti5 120.4(2)
O15 Ti3 Ti5 101.6(2)
O14 Ti3 Ti5 37.43(19)
O13 Ti3 Ti5 35.91(19)
O12 Ti3 Ti5 75.27(19)
O7 Ti3 Ti1 24.2(2)
O11 Ti3 Ti1 81.6(2)
O15 Ti3 Ti1 79.4(2)
O14 Ti3 Ti1 120.0(2)
O13 Ti3 Ti1 163.6(2)
O12 Ti3 Ti1 102.8(2)
Ti5 Ti3 Ti1 157.19(8)
C11 O3 Ti1 117.8(6)
C11 O3 Ti32 135.0(6)
Ti1 O3 Ti32 107.1(3)
O17 Ti4 O16 95.1(4)
O17 Ti4 O5 103.7(4)
O16 Ti4 O5 159.9(3)
O17 Ti4 O2 99.5(3)
O16 Ti4 O2 95.2(3)
O5 Ti4 O2 75.0(3)
O17 Ti4 O18 90.0(3)
O16 Ti4 O18 97.2(3)
O5 Ti4 O18 89.9(3)
O2 Ti4 O18 163.7(3)
O17 Ti4 O15 169.8(3)
O16 Ti4 O15 78.5(3)
O5 Ti4 O15 83.8(3)
O2 Ti4 O15 89.1(3)
O18 Ti4 O15 83.0(3)
O17 Ti4 Ti1 109.5(3)
O16 Ti4 Ti1 129.5(2)
O5 Ti4 Ti1 36.6(2)
O2 Ti4 Ti1 39.0(2)
O18 Ti4 Ti1 125.2(2)
O15 Ti4 Ti1 80.72(19)
C10 O4 Ti2 134.1(6)
C10 O4 Ti1 120.0(6)
Ti2 O4 Ti1 105.9(3)
O23 Ti5 O20 91.8(3)
O23 Ti5 O13 95.1(3)
O20 Ti5 O13 144.3(3)
O23 Ti5 O22 176.9(3)
O20 Ti5 O22 86.3(3)
O13 Ti5 O22 87.8(3)
O23 Ti5 O19 92.2(3)
O20 Ti5 O19 71.0(3)
O13 Ti5 O19 73.8(3)
O22 Ti5 O19 89.4(3)
O23 Ti5 O21 89.7(3)
O20 Ti5 O21 72.2(3)
O13 Ti5 O21 142.7(3)
O22 Ti5 O21 87.5(3)
O19 Ti5 O21 143.2(3)
O23 Ti5 O14 94.5(3)
O20 Ti5 O14 144.8(3)
O13 Ti5 O14 69.4(3)
O22 Ti5 O14 85.7(3)
O19 Ti5 O14 143.0(3)
O21 Ti5 O14 73.3(3)
O23 Ti5 Ti6 87.5(2)
O20 Ti5 Ti6 34.99(18)
O13 Ti5 Ti6 177.4(2)
O22 Ti5 Ti6 89.6(2)
O19 Ti5 Ti6 105.9(2)
O21 Ti5 Ti6 37.45(19)
O14 Ti5 Ti6 110.7(2)
O23 Ti5 Ti7 89.7(2)
O20 Ti5 Ti7 35.00(18)
O13 Ti5 Ti7 110.0(2)
O22 Ti5 Ti7 90.2(2)
O19 Ti5 Ti7 36.22(19)
O21 Ti5 Ti7 107.1(2)
O14 Ti5 Ti7 175.8(2)
Ti6 Ti5 Ti7 69.68(7)
O23 Ti5 Ti3 106.6(2)
O20 Ti5 Ti3 161.7(2)
O13 Ti5 Ti3 36.82(19)
O22 Ti5 Ti3 75.3(2)
O19 Ti5 Ti3 108.1(2)
O21 Ti5 Ti3 106.6(2)
O14 Ti5 Ti3 35.46(19)
Ti6 Ti5 Ti3 142.46(8)
Ti7 Ti5 Ti3 142.53(8)
O23 Ti5 Ti8 24.3(2)
O20 Ti5 Ti8 67.66(19)
O13 Ti5 Ti8 112.8(2)
O22 Ti5 Ti8 154.0(2)
O19 Ti5 Ti8 82.0(2)
O21 Ti5 Ti8 84.96(19)
O14 Ti5 Ti8 115.6(2)
Ti6 Ti5 Ti8 69.55(7)
Ti7 Ti5 Ti8 68.54(7)
Ti3 Ti5 Ti8 130.68(8)
Ti4 O5 Ti2 140.3(4)
Ti4 O5 Ti1 108.6(3)
Ti2 O5 Ti1 109.1(3)
O24 Ti6 O25 93.0(3)
O24 Ti6 O20 106.7(3)
O25 Ti6 O20 158.8(3)
O24 Ti6 O21 96.2(3)
O25 Ti6 O21 95.0(3)
O20 Ti6 O21 75.5(3)
O24 Ti6 O27 93.1(3)
O25 Ti6 O27 98.4(3)
O20 Ti6 O27 88.5(3)
O21 Ti6 O27 163.3(3)
O24 Ti6 O26 170.6(3)
O25 Ti6 O26 78.4(3)
O20 Ti6 O26 82.4(3)
O21 Ti6 O26 88.3(3)
O27 Ti6 O26 84.7(3)
O24 Ti6 Ti5 108.3(3)
O25 Ti6 Ti5 129.7(2)
O20 Ti6 Ti5 36.6(2)
O21 Ti6 Ti5 39.27(19)
O27 Ti6 Ti5 124.3(2)
O26 Ti6 Ti5 80.36(18)
C3 O6 Ti1 130.9(6)
O28 Ti7 O29 95.0(3)
O28 Ti7 O20 103.8(3)
O29 Ti7 O20 158.3(3)
O28 Ti7 O19 97.5(3)
O29 Ti7 O19 93.0(3)
O20 Ti7 O19 74.1(3)
O28 Ti7 O31 94.3(3)
O29 Ti7 O31 100.0(3)
O20 Ti7 O31 89.5(3)
O19 Ti7 O31 161.6(3)
O28 Ti7 O30 171.8(3)
O29 Ti7 O30 78.6(3)
O20 Ti7 O30 83.5(3)
O19 Ti7 O30 88.0(3)
O31 Ti7 O30 81.9(3)
O28 Ti7 Ti5 106.4(3)
O29 Ti7 Ti5 127.7(2)
O20 Ti7 Ti5 36.0(2)
O19 Ti7 Ti5 38.27(19)
O31 Ti7 Ti5 124.4(2)
O30 Ti7 Ti5 81.65(18)
Ti3 O7 Ti1 132.7(4)
O23 Ti8 O30 101.4(3)
O23 Ti8 O26 94.2(3)
O30 Ti8 O26 95.3(3)
O23 Ti8 O34 97.4(3)
O30 Ti8 O34 158.0(3)
O26 Ti8 O34 94.7(3)
O23 Ti8 O32 88.9(3)
O30 Ti8 O32 84.3(3)
O26 Ti8 O32 176.9(3)
O34 Ti8 O32 84.6(3)
O23 Ti8 O33 167.8(3)
O30 Ti8 O33 89.6(3)
O26 Ti8 O33 90.1(3)
O34 Ti8 O33 70.8(3)
O32 Ti8 O33 86.8(3)
O23 Ti8 Ti9 131.5(2)
O30 Ti8 Ti9 121.0(2)
O26 Ti8 Ti9 103.4(2)
O34 Ti8 Ti9 37.20(19)
O32 Ti8 Ti9 74.2(2)
O33 Ti8 Ti9 36.32(19)
O23 Ti8 Ti5 25.3(2)
O30 Ti8 Ti5 82.3(2)
O26 Ti8 Ti5 79.6(2)
O34 Ti8 Ti5 118.8(2)
O32 Ti8 Ti5 103.4(2)
O33 Ti8 Ti5 166.1(2)
Ti9 Ti8 Ti5 155.54(8)
C131 O8 Ti2 147.3(11)
O39 Ti9 O36 91.6(3)
O39 Ti9 O33 92.0(3)
O36 Ti9 O33 144.3(3)
O39 Ti9 O38 179.6(3)
O36 Ti9 O38 88.7(3)
O33 Ti9 O38 87.6(3)
O39 Ti9 O37 92.0(3)
O36 Ti9 O37 70.8(3)
O33 Ti9 O37 73.6(3)
O38 Ti9 O37 87.8(3)
O39 Ti9 O35 90.9(3)
O36 Ti9 O35 71.1(3)
O33 Ti9 O35 144.3(3)
O38 Ti9 O35 89.5(3)
O37 Ti9 O35 141.9(3)
O39 Ti9 O34 93.6(3)
O36 Ti9 O34 145.3(3)
O33 Ti9 O34 69.7(3)
O38 Ti9 O34 86.3(3)
O37 Ti9 O34 143.0(3)
O35 Ti9 O34 74.5(3)
O39 Ti9 Ti12 85.6(2)
O36 Ti9 Ti12 34.8(2)
O33 Ti9 Ti12 177.3(2)
O38 Ti9 Ti12 94.8(2)
O37 Ti9 Ti12 105.3(2)
O35 Ti9 Ti12 37.19(19)
O34 Ti9 Ti12 111.6(2)
O39 Ti9 Ti10 89.6(2)
O36 Ti9 Ti10 34.9(2)
O33 Ti9 Ti10 109.6(2)
O38 Ti9 Ti10 90.4(2)
O37 Ti9 Ti10 36.0(2)
O35 Ti9 Ti10 106.1(2)
O34 Ti9 Ti10 176.7(2)
Ti12 Ti9 Ti10 69.24(7)
O39 Ti9 Ti8 103.8(2)
O36 Ti9 Ti8 164.6(2)
O33 Ti9 Ti8 36.96(19)
O38 Ti9 Ti8 75.9(2)
O37 Ti9 Ti8 108.0(2)
O35 Ti9 Ti8 108.1(2)
O34 Ti9 Ti8 35.39(18)
Ti12 Ti9 Ti8 144.98(8)
Ti10 Ti9 Ti8 142.87(8)
O39 Ti9 Ti11 23.6(2)
O36 Ti9 Ti11 68.2(2)
O33 Ti9 Ti11 109.2(2)
O38 Ti9 Ti11 156.7(2)
O37 Ti9 Ti11 81.8(2)
O35 Ti9 Ti11 86.0(2)
O34 Ti9 Ti11 114.30(19)
Ti12 Ti9 Ti11 68.18(7)
Ti10 Ti9 Ti11 69.03(7)
Ti8 Ti9 Ti11 127.15(8)
C12 O9 Ti2 118.9(7)
O42 Ti10 O40 94.5(4)
O42 Ti10 O36 106.5(4)
O40 Ti10 O36 157.7(3)
O42 Ti10 O37 98.3(4)
O40 Ti10 O37 95.9(3)
O36 Ti10 O37 74.1(3)
O42 Ti10 O41 91.7(4)
O40 Ti10 O41 99.0(4)
O36 Ti10 O41 88.0(3)
O37 Ti10 O41 161.3(3)
O42 Ti10 O43 170.4(4)
O40 Ti10 O43 78.5(3)
O36 Ti10 O43 81.4(3)
O37 Ti10 O43 89.0(3)
O41 Ti10 O43 83.0(3)
O42 Ti10 Ti9 108.4(3)
O40 Ti10 Ti9 129.6(3)
O36 Ti10 Ti9 36.2(2)
O37 Ti10 Ti9 38.0(2)
O41 Ti10 Ti9 123.6(3)
O43 Ti10 Ti9 81.24(19)
C17 O10 Ti2 136.6(7)
O39 Ti11 O47 93.3(3)
O39 Ti11 O43 101.5(3)
O47 Ti11 O43 94.6(3)
O39 Ti11 O45 95.1(3)
O47 Ti11 O45 94.5(3)
O43 Ti11 O45 160.6(3)
O39 Ti11 O46 89.3(3)
O47 Ti11 O46 177.3(3)
O43 Ti11 O46 85.7(3)
O45 Ti11 O46 84.4(3)
O39 Ti11 O44 164.6(3)
O47 Ti11 O44 90.1(3)
O43 Ti11 O44 93.2(3)
O45 Ti11 O44 69.7(3)
O46 Ti11 O44 87.1(3)
O39 Ti11 Ti13 128.7(2)
O47 Ti11 Ti13 103.6(2)
O43 Ti11 Ti13 124.4(2)
O45 Ti11 Ti13 36.43(18)
O46 Ti11 Ti13 74.1(2)
O44 Ti11 Ti13 36.09(18)
O39 Ti11 Ti9 24.4(2)
O47 Ti11 Ti9 80.4(2)
O43 Ti11 Ti9 82.0(2)
O45 Ti11 Ti9 116.48(19)
O46 Ti11 Ti9 102.3(2)
O44 Ti11 Ti9 169.0(2)
Ti13 Ti11 Ti9 152.20(8)
C13 O11 Ti3 126.9(7)
C13 O11 Ti2 107.7(6)
Ti3 O11 Ti2 124.8(3)
O50 Ti12 O48 95.6(4)
O50 Ti12 O36 101.9(4)
O48 Ti12 O36 161.3(3)
O50 Ti12 O35 98.7(3)
O48 Ti12 O35 96.4(3)
O36 Ti12 O35 74.8(3)
O50 Ti12 O49 90.5(4)
O48 Ti12 O49 96.5(4)
O36 Ti12 O49 89.8(3)
O35 Ti12 O49 163.3(3)
O50 Ti12 O47 169.8(3)
O48 Ti12 O47 77.7(3)
O36 Ti12 O47 85.8(3)
O35 Ti12 O47 89.7(3)
O49 Ti12 O47 82.7(3)
O50 Ti12 Ti9 109.5(3)
O48 Ti12 Ti9 130.0(3)
O36 Ti12 Ti9 36.7(2)
O35 Ti12 Ti9 39.0(2)
O49 Ti12 Ti9 124.7(3)
O47 Ti12 Ti9 80.70(18)
C65 O12 Ti3 130.5(6)
O52 Ti13 O54 90.5(3)
O52 Ti13 O53 92.6(3)
O54 Ti13 O53 71.2(3)
O52 Ti13 O44 93.3(3)
O54 Ti13 O44 145.8(3)
O53 Ti13 O44 74.7(3)
O52 Ti13 O55 90.2(3)
O54 Ti13 O55 70.5(3)
O53 Ti13 O55 141.6(3)
O44 Ti13 O55 143.3(3)
O52 Ti13 O45 93.0(3)
O54 Ti13 O45 145.3(3)
O53 Ti13 O45 143.0(3)
O44 Ti13 O45 68.4(3)
O55 Ti13 O45 75.0(3)
O52 Ti13 O51 178.8(3)
O54 Ti13 O51 89.5(3)
O53 Ti13 O51 88.6(3)
O44 Ti13 O51 87.4(3)
O55 Ti13 O51 88.6(3)
O45 Ti13 O51 86.4(3)
O52 Ti13 Ti14 84.9(2)
O54 Ti13 Ti14 34.35(18)
O53 Ti13 Ti14 105.3(2)
O44 Ti13 Ti14 178.2(2)
O55 Ti13 Ti14 36.91(19)
O45 Ti13 Ti14 111.69(19)
O51 Ti13 Ti14 94.4(2)
O52 Ti13 Ti15 89.1(2)
O54 Ti13 Ti15 35.10(18)
O53 Ti13 Ti15 36.3(2)
O44 Ti13 Ti15 110.97(19)
O55 Ti13 Ti15 105.6(2)
O45 Ti13 Ti15 177.8(2)
O51 Ti13 Ti15 91.5(2)
Ti14 Ti13 Ti15 69.02(6)
O52 Ti13 Ti11 104.3(3)
O54 Ti13 Ti11 165.2(2)
O53 Ti13 Ti11 108.5(2)
O44 Ti13 Ti11 36.17(18)
O55 Ti13 Ti11 107.9(2)
O45 Ti13 Ti11 35.02(18)
O51 Ti13 Ti11 75.7(2)
Ti14 Ti13 Ti11 144.44(8)
Ti15 Ti13 Ti11 143.69(8)
O52 Ti13 Ti16 23.0(2)
O54 Ti13 Ti16 67.7(2)
O53 Ti13 Ti16 82.6(2)
O44 Ti13 Ti16 110.4(2)
O55 Ti13 Ti16 85.3(2)
O45 Ti13 Ti16 113.2(2)
O51 Ti13 Ti16 157.1(2)
Ti14 Ti13 Ti16 67.88(6)
Ti15 Ti13 Ti16 69.00(6)
Ti11 Ti13 Ti16 127.18(7)
C184 O13 Ti5 116.3(6)
C184 O13 Ti3 136.2(6)
Ti5 O13 Ti3 107.3(3)
O56 Ti14 O57 92.6(4)
O56 Ti14 O54 104.4(3)
O57 Ti14 O54 161.4(3)
O56 Ti14 O55 97.6(4)
O57 Ti14 O55 96.3(3)
O54 Ti14 O55 74.2(3)
O56 Ti14 O58 92.1(4)
O57 Ti14 O58 96.8(3)
O54 Ti14 O58 90.2(3)
O55 Ti14 O58 163.3(3)
O56 Ti14 O59 168.5(3)
O57 Ti14 O59 77.8(3)
O54 Ti14 O59 86.0(3)
O55 Ti14 O59 89.8(3)
O58 Ti14 O59 82.9(3)
O56 Ti14 Ti13 109.9(3)
O57 Ti14 Ti13 130.2(2)
O54 Ti14 Ti13 36.3(2)
O55 Ti14 Ti13 38.72(19)
O58 Ti14 Ti13 124.8(2)
O59 Ti14 Ti13 81.37(18)
C175 O14 Ti3 126.5(6)
C175 O14 Ti5 119.1(6)
Ti3 O14 Ti5 107.1(3)
O60 Ti15 O61 99.1(3)
O60 Ti15 O54 103.4(3)
O61 Ti15 O54 155.6(3)
O60 Ti15 O53 100.4(3)
O61 Ti15 O53 93.3(3)
O54 Ti15 O53 73.5(3)
O60 Ti15 O63 90.7(3)
O61 Ti15 O63 100.6(3)
O54 Ti15 O63 88.5(3)
O53 Ti15 O63 160.5(3)
O60 Ti15 O62 170.1(3)
O61 Ti15 O62 77.5(3)
O54 Ti15 O62 81.7(3)
O53 Ti15 O62 89.1(3)
O63 Ti15 O62 80.9(3)
O60 Ti15 Ti13 107.7(3)
O61 Ti15 Ti13 126.2(2)
O54 Ti15 Ti13 36.45(19)
O53 Ti15 Ti13 37.22(19)
O63 Ti15 Ti13 124.0(2)
O62 Ti15 Ti13 81.46(18)
C16 O15 Ti3 125.9(6)
C16 O15 Ti4 107.3(6)
Ti3 O15 Ti4 126.8(3)
O52 Ti16 O62 101.7(3)
O52 Ti16 O59 93.2(3)
O62 Ti16 O59 95.5(3)
O52 Ti16 O65 96.3(3)
O62 Ti16 O65 158.7(3)
O59 Ti16 O65 94.8(3)
O52 Ti16 O64 89.8(3)
O62 Ti16 O64 85.2(3)
O59 Ti16 O64 176.7(3)
O65 Ti16 O64 83.5(3)
O52 Ti16 O66 165.8(3)
O62 Ti16 O66 92.0(3)
O59 Ti16 O66 89.2(3)
O65 Ti16 O66 69.5(3)
O64 Ti16 O66 87.5(3)
O52 Ti16 Ti17 130.4(2)
O62 Ti16 Ti17 122.8(2)
O59 Ti16 Ti17 102.3(2)
O65 Ti16 Ti17 36.27(18)
O64 Ti16 Ti17 74.6(2)
O66 Ti16 Ti17 35.69(18)
O52 Ti16 Ti13 24.7(2)
O62 Ti16 Ti13 82.3(2)
O59 Ti16 Ti13 80.0(2)
O65 Ti16 Ti13 118.0(2)
O64 Ti16 Ti13 103.3(2)
O66 Ti16 Ti13 167.2(2)
Ti17 Ti16 Ti13 153.89(8)
C15 O16 Ti4 120.4(7)
O71 Ti17 O68 90.9(3)
O71 Ti17 O66 92.0(3)
O68 Ti17 O66 144.8(3)
O71 Ti17 O69 91.0(3)
O68 Ti17 O69 71.0(3)
O66 Ti17 O69 143.9(3)
O71 Ti17 O65 92.1(3)
O68 Ti17 O65 145.9(3)
O66 Ti17 O65 69.0(3)
O69 Ti17 O65 75.0(3)
O71 Ti17 O67 92.5(3)
O68 Ti17 O67 69.8(3)
O66 Ti17 O67 75.0(3)
O69 Ti17 O67 140.8(3)
O65 Ti17 O67 143.8(3)
O71 Ti17 O70 177.2(3)
O68 Ti17 O70 90.5(3)
O66 Ti17 O70 88.2(3)
O69 Ti17 O70 87.2(3)
O65 Ti17 O70 85.4(3)
O67 Ti17 O70 90.2(3)
O71 Ti17 Ti18 86.3(2)
O68 Ti17 Ti18 34.88(19)
O66 Ti17 Ti18 178.2(2)
O69 Ti17 Ti18 36.74(19)
O65 Ti17 Ti18 111.53(18)
O67 Ti17 Ti18 104.6(2)
O70 Ti17 Ti18 93.5(2)
O71 Ti17 Ti19 87.4(2)
O68 Ti17 Ti19 34.19(19)
O66 Ti17 Ti19 110.9(2)
O69 Ti17 Ti19 105.1(2)
O65 Ti17 Ti19 179.5(2)
O67 Ti17 Ti19 36.19(19)
O70 Ti17 Ti19 95.1(2)
Ti18 Ti17 Ti19 68.51(7)
O71 Ti17 Ti16 102.4(2)
O68 Ti17 Ti16 166.7(2)
O66 Ti17 Ti16 36.83(19)
O69 Ti17 Ti16 107.7(2)
O65 Ti17 Ti16 34.61(17)
O67 Ti17 Ti16 109.6(2)
O70 Ti17 Ti16 76.2(2)
Ti18 Ti17 Ti16 144.15(8)
Ti19 Ti17 Ti16 145.48(8)
O71 Ti17 Ti20 22.5(2)
O68 Ti17 Ti20 68.46(19)
O66 Ti17 Ti20 109.0(2)
O69 Ti17 Ti20 85.59(19)
O65 Ti17 Ti20 111.59(18)
O67 Ti17 Ti20 83.1(2)
O70 Ti17 Ti20 159.0(2)
Ti18 Ti17 Ti20 69.21(6)
Ti19 Ti17 Ti20 67.93(6)
Ti16 Ti17 Ti20 124.81(7)
C139 O17 Ti4 145.5(11)
O74 Ti18 O73 95.7(3)
O74 Ti18 O68 103.9(3)
O73 Ti18 O68 159.0(3)
O74 Ti18 O69 96.0(3)
O73 Ti18 O69 96.4(3)
O68 Ti18 O69 74.4(3)
O74 Ti18 O72 92.9(3)
O73 Ti18 O72 96.8(3)
O68 Ti18 O72 89.8(3)
O69 Ti18 O72 163.3(3)
O74 Ti18 O75 171.9(3)
O73 Ti18 O75 77.3(3)
O68 Ti18 O75 83.6(3)
O69 Ti18 O75 88.9(3)
O72 Ti18 O75 84.0(3)
O74 Ti18 Ti17 107.7(2)
O73 Ti18 Ti17 129.3(2)
O68 Ti18 Ti17 36.6(2)
O69 Ti18 Ti17 38.38(19)
O72 Ti18 Ti17 125.1(2)
O75 Ti18 Ti17 80.08(17)
C17 O18 Ti4 135.9(7)
O76 Ti19 O77 95.6(4)
O76 Ti19 O68 102.9(3)
O77 Ti19 O68 159.1(3)
O76 Ti19 O67 99.5(3)
O77 Ti19 O67 93.9(3)
O68 Ti19 O67 73.8(3)
O76 Ti19 O78 91.5(4)
O77 Ti19 O78 98.3(3)
O68 Ti19 O78 90.9(3)
O67 Ti19 O78 162.7(3)
O76 Ti19 O79 169.3(3)
O77 Ti19 O79 77.9(3)
O68 Ti19 O79 85.1(3)
O67 Ti19 O79 89.5(3)
O78 Ti19 O79 81.2(3)
O76 Ti19 Ti17 109.1(3)
O77 Ti19 Ti17 127.9(2)
O68 Ti19 Ti17 36.0(2)
O67 Ti19 Ti17 38.4(2)
O78 Ti19 Ti17 125.1(2)
O79 Ti19 Ti17 81.54(19)
C185 O19 Ti7 133.6(6)
C185 O19 Ti5 120.8(6)
Ti7 O19 Ti5 105.5(3)
O71 Ti20 O79 99.2(3)
O71 Ti20 O75 93.2(3)
O79 Ti20 O75 95.6(3)
O71 Ti20 O82 98.0(3)
O79 Ti20 O82 160.3(3)
O75 Ti20 O82 93.0(3)
O71 Ti20 O81 167.6(3)
O79 Ti20 O81 92.6(3)
O75 Ti20 O81 89.6(3)
O82 Ti20 O81 69.8(3)
O71 Ti20 O80 90.1(3)
O79 Ti20 O80 84.9(3)
O75 Ti20 O80 176.6(3)
O82 Ti20 O80 85.5(3)
O81 Ti20 O80 87.0(3)
O71 Ti20 Ti21 131.9(2)
O79 Ti20 Ti21 123.5(2)
O75 Ti20 Ti21 102.48(19)
O82 Ti20 Ti21 36.94(18)
O81 Ti20 Ti21 35.80(18)
O80 Ti20 Ti21 74.49(19)
O71 Ti20 Ti17 23.2(2)
O79 Ti20 Ti17 81.9(2)
O75 Ti20 Ti17 79.50(19)
O82 Ti20 Ti17 117.1(2)
O81 Ti20 Ti17 167.2(2)
O80 Ti20 Ti17 103.9(2)
Ti21 Ti20 Ti17 153.60(8)
Ti6 O20 Ti7 141.3(4)
Ti6 O20 Ti5 108.4(3)
Ti7 O20 Ti5 109.0(3)
O86 Ti21 O84 91.5(3)
O86 Ti21 O81 93.1(3)
O84 Ti21 O81 145.2(3)
O86 Ti21 O87 177.9(3)
O84 Ti21 O87 88.7(3)
O81 Ti21 O87 87.9(3)
O86 Ti21 O85 93.4(3)
O84 Ti21 O85 70.8(3)
O81 Ti21 O85 74.5(3)
O87 Ti21 O85 88.7(3)
O86 Ti21 O83 89.5(3)
O84 Ti21 O83 71.3(3)
O81 Ti21 O83 143.2(3)
O87 Ti21 O83 88.6(3)
O85 Ti21 O83 142.0(3)
O86 Ti21 O82 91.8(3)
O84 Ti21 O82 145.8(3)
O81 Ti21 O82 68.5(3)
O87 Ti21 O82 86.9(3)
O85 Ti21 O82 142.9(3)
O83 Ti21 O82 74.7(3)
O86 Ti21 Ti23 85.48(19)
O84 Ti21 Ti23 35.10(19)
O81 Ti21 Ti23 178.5(2)
O87 Ti21 Ti23 93.5(2)
O85 Ti21 Ti23 105.6(2)
O83 Ti21 Ti23 36.86(18)
O82 Ti21 Ti23 111.42(19)
O86 Ti21 Ti22 89.8(2)
O84 Ti21 Ti22 34.88(19)
O81 Ti21 Ti22 110.6(2)
O87 Ti21 Ti22 91.52(19)
O85 Ti21 Ti22 36.14(19)
O83 Ti21 Ti22 106.12(19)
O82 Ti21 Ti22 178.18(19)
Ti23 Ti21 Ti22 69.49(7)
O86 Ti21 Ti20 103.65(19)
O84 Ti21 Ti20 164.79(19)
O81 Ti21 Ti20 36.56(18)
O87 Ti21 Ti20 76.11(19)
O85 Ti21 Ti20 108.6(2)
O83 Ti21 Ti20 107.42(19)
O82 Ti21 Ti20 34.85(18)
Ti23 Ti21 Ti20 143.82(8)
Ti22 Ti21 Ti20 143.79(8)
O86 Ti21 Ti24 23.47(18)
O84 Ti21 Ti24 68.31(18)
O81 Ti21 Ti24 109.97(19)
O87 Ti21 Ti24 156.9(2)
O85 Ti21 Ti24 82.62(19)
O83 Ti21 Ti24 85.33(19)
O82 Ti21 Ti24 112.76(19)
Ti23 Ti21 Ti24 68.66(6)
Ti22 Ti21 Ti24 69.00(6)
Ti20 Ti21 Ti24 126.90(7)
C194 O21 Ti6 134.0(6)
C194 O21 Ti5 118.8(6)
Ti6 O21 Ti5 103.3(3)
O88 Ti22 O89 95.9(3)
O88 Ti22 O84 103.7(3)
O89 Ti22 O84 158.3(3)
O88 Ti22 O85 97.0(3)
O89 Ti22 O85 94.9(3)
O84 Ti22 O85 73.9(3)
O88 Ti22 O90 91.1(3)
O89 Ti22 O90 99.4(3)
O84 Ti22 O90 89.5(3)
O85 Ti22 O90 162.8(3)
O88 Ti22 O91 171.9(3)
O89 Ti22 O91 76.8(3)
O84 Ti22 O91 84.1(3)
O85 Ti22 O91 87.2(3)
O90 Ti22 O91 86.8(3)
O88 Ti22 Ti21 106.4(3)
O89 Ti22 Ti21 128.8(2)
O84 Ti22 Ti21 36.08(19)
O85 Ti22 Ti21 38.05(19)
O90 Ti22 Ti21 124.9(2)
O91 Ti22 Ti21 81.16(17)
C65 O22 Ti5 132.6(7)
O94 Ti23 O93 94.7(3)
O94 Ti23 O84 104.1(3)
O93 Ti23 O84 159.6(3)
O94 Ti23 O83 96.0(3)
O93 Ti23 O83 95.6(3)
O84 Ti23 O83 74.8(3)
O94 Ti23 O92 91.4(3)
O93 Ti23 O92 98.3(3)
O84 Ti23 O92 89.3(3)
O83 Ti23 O92 163.7(3)
O94 Ti23 O95 170.3(3)
O93 Ti23 O95 77.8(3)
O84 Ti23 O95 84.2(3)
O83 Ti23 O95 90.8(3)
O92 Ti23 O95 83.7(3)
O94 Ti23 Ti21 108.4(2)
O93 Ti23 Ti21 129.3(2)
O84 Ti23 Ti21 36.53(19)
O83 Ti23 Ti21 39.01(19)
O92 Ti23 Ti21 124.7(2)
O95 Ti23 Ti21 81.27(17)
Ti8 O23 Ti5 130.4(4)
O108 Ti27 O111 97.1(3)
O108 Ti27 O100 101.8(3)
O111 Ti27 O100 158.9(3)
O108 Ti27 O99 100.3(3)
O111 Ti27 O99 93.4(3)
O100 Ti27 O99 74.3(3)
O108 Ti27 O109 91.8(3)
O111 Ti27 O109 98.2(3)
O100 Ti27 O109 90.4(3)
O99 Ti27 O109 162.1(3)
O108 Ti27 O110 169.8(3)
O111 Ti27 O110 78.6(3)
O100 Ti27 O110 84.2(3)
O99 Ti27 O110 89.3(3)
O109 Ti27 O110 79.8(3)
O108 Ti27 Ti25 108.6(3)
O111 Ti27 Ti25 128.0(2)
O100 Ti27 Ti25 35.89(19)
O99 Ti27 Ti25 38.90(18)
O109 Ti27 Ti25 124.5(2)
O110 Ti27 Ti25 81.18(18)
C106 O27 Ti6 137.8(7)
O103 Ti28 O110 100.1(3)
O103 Ti28 O107 93.1(3)
O110 Ti28 O107 96.5(3)
O103 Ti28 O113 98.9(3)
O110 Ti28 O113 157.8(3)
O107 Ti28 O113 93.8(3)
O103 Ti28 O112 168.0(3)
O110 Ti28 O112 91.4(3)
O107 Ti28 O112 89.0(3)
O113 Ti28 O112 69.2(3)
O103 Ti28 O114 89.7(3)
O110 Ti28 O114 84.8(3)
O107 Ti28 O114 176.6(3)
O113 Ti28 O114 83.9(3)
O112 Ti28 O114 87.8(3)
O103 Ti28 Ti29 132.3(2)
O110 Ti28 Ti29 122.0(2)
O107 Ti28 Ti29 102.5(2)
O113 Ti28 Ti29 36.18(18)
O112 Ti28 Ti29 35.93(19)
O114 Ti28 Ti29 74.1(2)
O103 Ti28 Ti25 24.3(2)
O110 Ti28 Ti25 81.5(2)
O107 Ti28 Ti25 79.8(2)
O113 Ti28 Ti25 119.73(19)
O112 Ti28 Ti25 165.9(2)
O114 Ti28 Ti25 103.5(2)
Ti29 Ti28 Ti25 155.45(8)
C121 O28 Ti7 143.4(10)
O119 Ti29 O116 91.0(3)
O119 Ti29 O112 92.6(3)
O116 Ti29 O112 145.3(3)
O119 Ti29 O117 91.6(3)
O116 Ti29 O117 70.8(3)
O112 Ti29 O117 74.6(3)
O119 Ti29 O113 92.8(3)
O116 Ti29 O113 145.5(3)
O112 Ti29 O113 68.7(3)
O117 Ti29 O113 143.1(3)
O119 Ti29 O118 178.9(3)
O116 Ti29 O118 88.7(3)
O112 Ti29 O118 88.2(3)
O117 Ti29 O118 89.2(3)
O113 Ti29 O118 86.9(3)
O119 Ti29 O115 91.3(3)
O116 Ti29 O115 70.6(3)
O112 Ti29 O115 143.7(3)
O117 Ti29 O115 141.4(3)
O113 Ti29 O115 75.1(3)
O118 Ti29 O115 87.7(3)
O119 Ti29 Ti31 89.1(2)
O116 Ti29 Ti31 34.65(19)
O112 Ti29 Ti31 110.9(2)
O117 Ti29 Ti31 36.34(19)
O113 Ti29 Ti31 178.0(2)
O118 Ti29 Ti31 91.2(2)
O115 Ti29 Ti31 105.24(19)
O119 Ti29 Ti30 85.9(2)
O116 Ti29 Ti30 34.85(19)
O112 Ti29 Ti30 178.6(2)
O117 Ti29 Ti30 105.4(2)
O113 Ti29 Ti30 111.36(19)
O118 Ti29 Ti30 93.2(2)
O115 Ti29 Ti30 36.48(18)
Ti31 Ti29 Ti30 69.10(7)
O119 Ti29 Ti28 104.1(2)
O116 Ti29 Ti28 164.9(2)
O112 Ti29 Ti28 36.25(19)
O117 Ti29 Ti28 108.5(2)
O113 Ti29 Ti28 35.32(18)
O118 Ti29 Ti28 76.3(2)
O115 Ti29 Ti28 108.11(19)
Ti31 Ti29 Ti28 143.65(8)
Ti30 Ti29 Ti28 144.21(8)
O119 Ti29 Ti32 23.4(2)
O116 Ti29 Ti32 67.6(2)
O112 Ti29 Ti32 110.7(2)
O117 Ti29 Ti32 82.5(2)
O113 Ti29 Ti32 112.81(19)
O118 Ti29 Ti32 156.3(2)
O115 Ti29 Ti32 85.09(19)
Ti31 Ti29 Ti32 69.15(7)
Ti30 Ti29 Ti32 67.95(6)
Ti28 Ti29 Ti32 127.43(8)
C168 O29 Ti7 121.4(6)
O122 Ti30 O121 94.5(3)
O122 Ti30 O116 102.0(3)
O121 Ti30 O116 162.4(3)
O122 Ti30 O115 99.5(3)
O121 Ti30 O115 98.0(3)
O116 Ti30 O115 73.6(3)
O122 Ti30 O120 93.9(3)
O121 Ti30 O120 94.9(3)
O116 Ti30 O120 89.9(3)
O115 Ti30 O120 160.5(3)
O122 Ti30 O123 171.2(3)
O121 Ti30 O123 78.9(3)
O116 Ti30 O123 85.2(3)
O115 Ti30 O123 87.3(3)
O120 Ti30 O123 81.0(3)
O122 Ti30 Ti29 109.3(3)
O121 Ti30 Ti29 131.9(2)
O116 Ti30 Ti29 35.84(19)
O115 Ti30 Ti29 38.52(19)
O120 Ti30 Ti29 123.2(2)
O123 Ti30 Ti29 79.52(18)
C136 O30 Ti8 127.1(6)
C136 O30 Ti7 107.2(6)
Ti8 O30 Ti7 124.6(3)
O126 Ti31 O124 96.4(4)
O126 Ti31 O116 106.5(3)
O124 Ti31 O116 155.3(3)
O126 Ti31 O117 97.4(3)
O124 Ti31 O117 94.0(3)
O116 Ti31 O117 74.4(3)
O126 Ti31 O125 91.2(4)
O124 Ti31 O125 99.8(3)
O116 Ti31 O125 88.9(3)
O117 Ti31 O125 162.9(3)
O126 Ti31 O127 170.2(3)
O124 Ti31 O127 76.8(3)
O116 Ti31 O127 81.4(3)
O117 Ti31 O127 90.3(3)
O125 Ti31 O127 83.1(3)
O126 Ti31 Ti29 107.8(3)
O124 Ti31 Ti29 127.5(3)
O116 Ti31 Ti29 36.2(2)
O117 Ti31 Ti29 38.4(2)
O125 Ti31 Ti29 124.7(2)
O127 Ti31 Ti29 82.06(18)
C106 O31 Ti7 136.3(7)
C187 O24 Ti6 150.0(9)
O86 Ti24 O91 100.6(3)
O86 Ti24 O95 93.8(3)
O91 Ti24 O95 96.1(3)
O86 Ti24 O97 96.2(3)
O91 Ti24 O97 160.7(3)
O95 Ti24 O97 92.0(3)
O86 Ti24 O98 165.1(3)
O91 Ti24 O98 92.2(3)
O95 Ti24 O98 92.2(3)
O97 Ti24 O98 70.0(2)
O86 Ti24 O96 88.1(3)
O91 Ti24 O96 85.6(3)
O95 Ti24 O96 177.1(3)
O97 Ti24 O96 85.7(3)
O98 Ti24 O96 85.4(3)
O86 Ti24 Ti25 129.5(2)
O91 Ti24 Ti25 124.0(2)
O95 Ti24 Ti25 102.79(19)
O97 Ti24 Ti25 36.84(18)
O98 Ti24 Ti25 35.70(17)
O96 Ti24 Ti25 74.33(19)
O86 Ti24 Ti21 24.5(2)
O91 Ti24 Ti21 81.9(2)
O95 Ti24 Ti21 80.25(19)
O97 Ti24 Ti21 116.82(19)
O98 Ti24 Ti21 169.77(19)
O96 Ti24 Ti21 102.34(19)
Ti25 Ti24 Ti21 152.84(7)
C122 O25 Ti6 120.7(6)
O103 Ti25 O100 90.6(3)
O103 Ti25 O98 91.3(3)
O100 Ti25 O98 144.4(3)
O103 Ti25 O101 89.7(3)
O100 Ti25 O101 71.7(3)
O98 Ti25 O101 143.8(3)
O103 Ti25 O102 177.6(3)
O100 Ti25 O102 89.9(3)
O98 Ti25 O102 89.7(3)
O101 Ti25 O102 88.2(3)
O103 Ti25 O97 94.0(3)
O100 Ti25 O97 145.9(3)
O98 Ti25 O97 69.3(2)
O101 Ti25 O97 74.5(2)
O102 Ti25 O97 84.3(3)
O103 Ti25 O99 94.5(3)
O100 Ti25 O99 70.1(3)
O98 Ti25 O99 74.4(3)
O101 Ti25 O99 141.5(3)
O102 Ti25 O99 87.8(3)
O97 Ti25 O99 142.8(3)
O103 Ti25 Ti26 86.0(2)
O100 Ti25 Ti26 35.27(18)
O98 Ti25 Ti26 177.3(2)
O101 Ti25 Ti26 36.84(18)
O102 Ti25 Ti26 93.00(19)
O97 Ti25 Ti26 111.35(18)
O99 Ti25 Ti26 105.29(19)
O103 Ti25 Ti27 88.8(2)
O100 Ti25 Ti27 33.85(18)
O98 Ti25 Ti27 110.69(19)
O101 Ti25 Ti27 105.49(19)
O102 Ti25 Ti27 92.92(19)
O97 Ti25 Ti27 177.22(19)
O99 Ti25 Ti27 36.67(18)
Ti26 Ti25 Ti27 68.78(7)
O103 Ti25 Ti24 103.4(2)
O100 Ti25 Ti24 166.0(2)
O98 Ti25 Ti24 36.69(18)
O101 Ti25 Ti24 108.36(18)
O102 Ti25 Ti24 76.18(19)
O97 Ti25 Ti24 35.17(17)
O99 Ti25 Ti24 107.72(19)
Ti26 Ti25 Ti24 144.67(7)
Ti27 Ti25 Ti24 143.93(8)
O103 Ti25 Ti28 23.2(2)
O100 Ti25 Ti28 67.59(19)
O98 Ti25 Ti28 108.03(19)
O101 Ti25 Ti28 85.46(18)
O102 Ti25 Ti28 157.5(2)
O97 Ti25 Ti28 114.58(18)
O99 Ti25 Ti28 83.83(19)
Ti26 Ti25 Ti28 69.29(6)
Ti27 Ti25 Ti28 68.14(6)
Ti24 Ti25 Ti28 126.32(7)
C123 O26 Ti8 124.3(6)
C123 O26 Ti6 108.7(6)
Ti8 O26 Ti6 126.7(3)
O106 Ti26 O104 95.6(3)
O106 Ti26 O100 104.8(3)
O104 Ti26 O100 158.0(3)
O106 Ti26 O101 96.0(3)
O104 Ti26 O101 95.3(3)
O100 Ti26 O101 74.5(3)
O106 Ti26 O105 93.0(3)
O104 Ti26 O105 97.3(3)
O100 Ti26 O105 90.0(3)
O101 Ti26 O105 163.7(3)
O106 Ti26 O107 172.2(3)
O104 Ti26 O107 77.9(3)
O100 Ti26 O107 82.3(3)
O101 Ti26 O107 88.9(3)
O105 Ti26 O107 83.7(3)
O106 Ti26 Ti25 107.5(2)
O104 Ti26 Ti25 128.7(2)
O100 Ti26 Ti25 36.50(19)
O101 Ti26 Ti25 38.49(18)
O105 Ti26 Ti25 125.5(2)
O107 Ti26 Ti25 80.03(18)
C24 O32 Ti8 134.2(7)
O119 Ti32 O123 93.1(3)
O119 Ti32 O127 101.5(3)
O123 Ti32 O127 96.5(3)
O119 Ti32 O1 96.0(3)
O123 Ti32 O1 95.5(3)
O127 Ti32 O1 158.2(3)
O119 Ti32 O128 90.4(3)
O123 Ti32 O128 176.1(3)
O127 Ti32 O128 84.3(3)
O1 Ti32 O128 82.6(3)
O119 Ti32 O3 165.8(3)
O123 Ti32 O3 88.6(3)
O127 Ti32 O3 92.2(3)
O1 Ti32 O3 69.9(3)
O128 Ti32 O3 87.6(3)
O119 Ti32 Ti1 130.4(2)
O123 Ti32 Ti1 102.4(2)
O127 Ti32 Ti1 122.5(2)
O1 Ti32 Ti1 36.50(19)
O128 Ti32 Ti1 74.0(2)
O3 Ti32 Ti1 35.83(18)
O119 Ti32 Ti29 24.3(2)
O123 Ti32 Ti29 79.9(2)
O127 Ti32 Ti29 82.8(2)
O1 Ti32 Ti29 117.3(2)
O128 Ti32 Ti29 104.0(2)
O3 Ti32 Ti29 166.8(2)
Ti1 Ti32 Ti29 153.52(8)
C52 O33 Ti9 115.9(6)
C52 O33 Ti8 136.7(6)
Ti9 O33 Ti8 106.7(3)
C172 O34 Ti8 126.0(6)
C172 O34 Ti9 117.2(6)
Ti8 O34 Ti9 107.4(3)
C179 O35 Ti12 133.6(6)
C179 O35 Ti9 118.2(6)
Ti12 O35 Ti9 103.9(3)
Ti12 O36 Ti10 140.6(4)
Ti12 O36 Ti9 108.5(3)
Ti10 O36 Ti9 108.8(3)
C14 O37 Ti10 133.3(6)
C14 O37 Ti9 120.7(6)
Ti10 O37 Ti9 106.0(3)
C24 O38 Ti9 132.8(7)
Ti11 O39 Ti9 132.0(4)
C182 O40 Ti10 120.9(7)
C31 O41 Ti10 138.2(8)
C209 O42 Ti10 147.9(12)
C180 O43 Ti11 124.2(7)
C180 O43 Ti10 107.2(6)
Ti11 O43 Ti10 126.5(4)
C138 O44 Ti13 113.9(6)
C138 O44 Ti11 138.2(6)
Ti13 O44 Ti11 107.7(3)
C125 O45 Ti11 125.8(6)
C125 O45 Ti13 117.3(6)
Ti11 O45 Ti13 108.6(3)
C99 O46 Ti11 135.1(7)
C178 O47 Ti11 125.7(6)
C178 O47 Ti12 109.4(6)
Ti11 O47 Ti12 124.9(3)
C181 O48 Ti12 121.4(7)
C31 O49 Ti12 135.6(9)
C143 O50 Ti12 145.9(12)
C99 O51 Ti13 131.5(7)
Ti16 O52 Ti13 132.3(5)
Ti14 O54 Ti15 140.5(4)
Ti14 O54 Ti13 109.3(3)
Ti15 O54 Ti13 108.4(3)
C124 O55 Ti14 133.1(6)
C124 O55 Ti13 116.2(6)
Ti14 O55 Ti13 104.4(3)
C215 O56 Ti14 132.1(11)
C128 O57 Ti14 120.7(6)
C57 O58 Ti14 136.8(8)
C129 O59 Ti16 126.4(6)
C129 O59 Ti14 108.5(6)
Ti16 O59 Ti14 125.0(3)
C189 O60 Ti15 154.8(9)
C137 O61 Ti15 123.2(6)
C156 O62 Ti16 124.8(6)
C156 O62 Ti15 107.7(6)
Ti16 O62 Ti15 125.5(3)
C57 O63 Ti15 139.8(8)
C38 O64 Ti16 134.9(6)
C152 O65 Ti16 125.0(6)
C152 O65 Ti17 117.2(6)
Ti16 O65 Ti17 109.1(3)
C133 O66 Ti17 115.4(6)
C133 O66 Ti16 137.0(6)
Ti17 O66 Ti16 107.5(3)
C153 O67 Ti19 134.8(6)
C153 O67 Ti17 119.6(6)
Ti19 O67 Ti17 105.4(3)
Ti19 O68 Ti18 139.4(4)
Ti19 O68 Ti17 109.8(3)
Ti18 O68 Ti17 108.5(3)
C202 O69 Ti18 132.3(6)
C202 O69 Ti17 117.4(6)
Ti18 O69 Ti17 104.9(3)
C38 O70 Ti17 131.3(7)
Ti20 O71 Ti17 134.3(4)
C159 O72 Ti18 138.6(7)
C161 O73 Ti18 121.6(6)
C204 O74 Ti18 150.1(9)
C171 O75 Ti20 124.9(6)
C171 O75 Ti18 108.1(5)
Ti20 O75 Ti18 126.9(3)
C183 O77 Ti19 121.5(7)
C159 O78 Ti19 137.3(7)
C135 O79 Ti20 127.1(6)
C135 O79 Ti19 106.8(6)
Ti20 O79 Ti19 125.3(3)
C58 O80 Ti20 132.6(6)
C165 O81 Ti21 117.1(6)
C165 O81 Ti20 135.2(6)
Ti21 O81 Ti20 107.6(3)
C140 O82 Ti20 125.6(6)
C140 O82 Ti21 116.2(5)
Ti20 O82 Ti21 108.2(3)
C167 O83 Ti23 132.8(6)
C167 O83 Ti21 118.8(6)
Ti23 O83 Ti21 104.1(3)
Ti23 O84 Ti22 140.6(4)
Ti23 O84 Ti21 108.4(3)
Ti22 O84 Ti21 109.0(3)
C155 O85 Ti22 134.0(6)
C155 O85 Ti21 120.2(6)
Ti22 O85 Ti21 105.8(3)
Ti24 O86 Ti21 132.0(3)
C58 O87 Ti21 130.8(6)
C141 O88 Ti22 138.5(12)
C85 O90 Ti22 136.4(7)
C150 O91 Ti24 124.7(6)
C150 O91 Ti22 109.5(5)
Ti24 O91 Ti22 124.3(3)
C85 O92 Ti23 137.2(7)
C169 O93 Ti23 121.3(6)
C147 O94 Ti23 152.4(17)
C160 O95 Ti24 124.4(6)
C160 O95 Ti23 109.1(6)
Ti24 O95 Ti23 126.4(3)
C92 O96 Ti24 133.2(6)
C154 O97 Ti24 127.7(6)
C154 O97 Ti25 117.2(5)
Ti24 O97 Ti25 108.0(3)
C151 O98 Ti25 115.4(5)
C151 O98 Ti24 136.8(6)
Ti25 O98 Ti24 107.6(3)
Ti27 O100 Ti26 140.1(3)
Ti27 O100 Ti25 110.3(3)
Ti26 O100 Ti25 108.2(3)
C166 O101 Ti26 132.9(6)
C166 O101 Ti25 118.6(6)
Ti26 O101 Ti25 104.7(3)
C92 O102 Ti25 131.2(6)
Ti28 O103 Ti25 132.5(4)
C173 O104 Ti26 121.5(6)
C113 O105 Ti26 137.3(7)
C130 O106 Ti26 152.1(13)
C170 O107 Ti28 125.9(6)
C170 O107 Ti26 107.2(6)
Ti28 O107 Ti26 126.8(3)
C198 O108 Ti27 140.8(9)
C113 O109 Ti27 137.0(7)
C177 O110 Ti28 126.7(6)
C177 O110 Ti27 107.2(6)
Ti28 O110 Ti27 125.3(3)
C201 O111 Ti27 121.0(6)
C195 O112 Ti29 115.0(6)
C195 O112 Ti28 137.0(6)
Ti29 O112 Ti28 107.8(3)
C72 O120 Ti30 134.1(7)
O1 C1 C2 108.4(8)
O2 C2 C1 104.8(8)
O128 C3 O6 122.5(9)
O128 C3 C4 118.6(10)
O6 C3 C4 118.9(10)
C5 C4 C9 118.0(12)
C5 C4 C3 120.4(11)
C9 C4 C3 121.5(11)
C4 C5 C6 120.6(13)
C7 C6 C5 120.4(14)
N15 C7 C6 121.0(15)
N15 C7 C8 120.0(14)
C6 C7 C8 118.6(13)
C7 C8 C9 120.8(14)
C4 C9 C8 120.8(13)
C11 C10 O4 105.0(9)
O3 C11 C10 107.8(9)
C13 C12 O9 111.5(12)
C12 C13 O11 108.3(11)
O37 C14 C52 103.2(9)
O16 C15 C16 106.2(10)
O15 C16 C15 107.0(9)
O10 C17 O18 125.1(10)
O10 C17 C18 118.6(10)
O18 C17 C18 116.3(11)
C19 C18 C23 118.6(11)
C19 C18 C17 121.9(11)
C23 C18 C17 119.5(11)
C18 C19 C20 120.0(12)
C21 C20 C19 121.6(13)
C22 C21 N8 121.3(12)
C22 C21 C20 117.9(12)
N8 C21 C20 120.8(13)
C21 C22 C23 120.9(12)
C18 C23 C22 120.8(12)
O38 C24 O32 122.4(9)
O38 C24 C25 120.9(9)
O32 C24 C25 116.6(9)
C26 C25 C30 116.9(10)
C26 C25 C24 121.6(10)
C30 C25 C24 121.1(10)
C27 C26 C25 121.2(11)
C28 C27 C26 120.5(11)
C27 C28 C29 119.2(11)
C27 C28 N7 121.0(12)
C29 C28 N7 119.8(13)
C30 C29 C28 120.9(12)
C29 C30 C25 121.2(11)
O49 C31 O41 125.4(12)
O49 C31 C32 119.1(13)
O41 C31 C32 115.5(13)
C33 C32 C37 121.7(14)
C33 C32 C31 120.1(15)
C37 C32 C31 118.2(14)
C32 C33 C34 117.4(17)
C33 C34 C35 116.7(18)
C36 C35 C34 128.1(19)
C36 C35 N6 118(2)
C34 C35 N6 113.6(19)
C35 C36 C37 113.5(19)
C32 C37 C36 122.6(17)
O70 C38 O64 122.8(9)
O70 C38 C39 119.3(10)
O64 C38 C39 117.8(10)
C40 C39 C44 117.7(11)
C40 C39 C38 122.6(11)
C44 C39 C38 119.7(11)
C39 C40 C41 120.4(13)
C40 C41 C42 123.1(15)
C41 C42 N5 125.8(16)
C41 C42 C43 116.9(14)
N5 C42 C43 117.2(16)
C44 C43 C42 119.6(15)
C43 C44 C39 122.0(13)
C47 C46 C120 122.2(11)
C48 C47 C46 121.2(12)
C47 C48 N12 122.8(12)
C47 C48 C49 118.4(12)
N12 C48 C49 118.8(12)
C50 C49 C48 118.8(13)
C120 C50 C49 121.4(13)
C199 C51 C56 118.7(15)
C199 C51 C57 123.6(14)
C56 C51 C57 117.7(14)
O33 C52 C14 105.6(9)
C199 C53 C54 115.0(19)
C176 O53 Ti15 133.3(6)
C176 O53 Ti13 120.2(6)
Ti15 O53 Ti13 106.5(3)
C55 C54 C53 123.9(19)
C55 C54 N4 121(2)
C53 C54 N4 115(2)
C54 C55 C56 116.8(19)
C55 C56 C51 122.1(18)
O63 C57 O58 123.3(11)
O63 C57 C51 118.9(12)
O58 C57 C51 117.8(12)
O80 C58 O87 125.3(9)
O80 C58 C59 117.3(9)
O87 C58 C59 117.2(9)
C64 C59 C60 117.8(11)
C64 C59 C58 121.1(10)
C60 C59 C58 121.0(10)
C61 C60 C59 122.0(12)
C60 C61 C62 119.9(13)
N3 C62 C63 124.3(13)
N3 C62 C61 118.4(13)
C63 C62 C61 117.2(12)
C62 C63 C64 122.0(12)
C59 C64 C63 121.0(11)
O22 C65 O12 124.1(9)
O22 C65 C66 115.4(9)
O12 C65 C66 120.5(9)
C71 C66 C67 116.8(10)
C71 C66 C65 120.7(10)
C67 C66 C65 122.5(10)
C68 C67 C66 122.0(11)
C67 C68 C69 119.6(11)
C70 C69 N10 123.1(11)
C70 C69 C68 117.4(11)
N10 C69 C68 119.5(11)
C71 C70 C69 122.7(12)
C70 C71 C66 121.4(11)
O125 C72 O120 123.2(11)
O125 C72 C73 117.9(11)
O120 C72 C73 118.9(11)
C74 C73 C72 121.0(12)
C74 C73 C78 116.4(12)
C72 C73 C78 122.5(11)
C73 C74 C75 121.0(13)
C76 C75 C74 119.9(14)
C77 C76 C75 119.5(14)
C77 C76 N9 123.4(16)
C75 C76 N9 117.1(15)
C218 O76 Ti19 143.9(11)
C76 C77 C78 120.8(14)
C77 C78 C73 122.3(12)
C82 C81 C80A 120.0
C200 C82 C81 120.0
C200 C82 N1 124.3(13)
C81 C82 N1 115.3(13)
C84A C200 C82 120.0
C200 C84A C79A 120.0
C84A C79A C80A 120.0
C84A C79A C157 118.3(10)
C80A C79A C157 121.6(10)
C79A C80A C81 120.0
C207 C206 C80B 120.0
C206 C207 C208 120.0
C206 C207 N1B 121(2)
C208 C207 N1B 119(2)
C207 C208 C84B 120.0
C79B C84B C208 120.0
C84B C79B C80B 120.0
C84B C79B C157 122.4(14)
C80B C79B C157 117.4(14)
C79B C80B C206 120.0
O124 C83 C174 110.4(10)
O92 C85 O90 123.6(10)
O92 C85 C86 118.6(10)
O90 C85 C86 117.8(10)
C91 C86 C87 119.3(11)
C91 C86 C85 118.9(11)
C87 C86 C85 121.6(11)
C88 C87 C86 120.4(13)
C89 C88 C87 122.8(14)
N2 C89 C88 121.9(16)
N2 C89 C90 120.2(16)
C88 C89 C90 117.2(13)
C158 O89 Ti22 122.2(6)
C89 C90 C91 121.5(15)
C86 C91 C90 118.6(13)
O96 C92 O102 124.7(9)
O96 C92 C93 118.2(9)
O102 C92 C93 117.1(9)
C94 C93 C98 118.2(10)
C94 C93 C92 120.6(9)
C98 C93 C92 121.2(9)
C93 C94 C95 121.8(11)
C94 C95 C96 119.5(11)
C97 C96 N11 122.1(12)
C97 C96 C95 118.3(10)
N11 C96 C95 119.4(11)
C98 C97 C96 120.3(11)
C93 C98 C97 121.9(11)
O51 C99 O46 123.0(10)
O51 C99 C16B 117(2)
O46 C99 C16B 119(2)
O51 C99 C16A 119.6(16)
O46 C99 C16A 117.0(16)
C149 O99 Ti27 135.8(6)
C149 O99 Ti25 119.1(6)
Ti27 O99 Ti25 104.4(3)
C12A C11A C16A 122(2)
C11A C12A C13A 120(2)
N13A C13A C12A 123(2)
N13A C13A C14A 119(2)
C12A C13A C14A 118(2)
C15A C14A C13A 118(2)
C16A C15A C14A 124(3)
C15A C16A C11A 116(3)
C15A C16A C99 121(3)
C11A C16A C99 122(3)
C12B C11B C16B 120(4)
C11B C12B C13B 117(3)
C14B C13B N13B 122(3)
C14B C13B C12B 120(3)
N13B C13B C12B 115(3)
C13B C14B C15B 119(3)
C14B C15B C16B 121(4)
C15B C16B C99 121(4)
C15B C16B C11B 116(4)
C99 C16B C11B 122(4)
O27 C106 O31 124.2(11)
O27 C106 C107 118.7(11)
O31 C106 C107 117.0(11)
C108 C107 C112 118.8(13)
C108 C107 C106 122.2(12)
C112 C107 C106 118.8(13)
C107 C108 C109 122.3(14)
C110 C109 C108 119.9(17)
C109 C110 N14 121(2)
C109 C110 C111 120.7(19)
N14 C110 C111 118(2)
C112 C111 C110 120.2(19)
C111 C112 C107 117.7(17)
O109 C113 O105 124.3(10)
O109 C113 C114 119.6(10)
O105 C113 C114 116.0(10)
C162 O113 Ti28 123.6(5)
C162 O113 Ti29 118.3(5)
Ti28 O113 Ti29 108.5(3)
C119 C114 C115 118.3(11)
C119 C114 C113 121.5(11)
C115 C114 C113 120.0(11)
C157 O114 Ti28 133.4(7)
C116 C115 C114 122.8(13)
C163 O115 Ti30 132.6(6)
C163 O115 Ti29 117.2(6)
Ti30 O115 Ti29 105.0(3)
C115 C116 C117 119.8(13)
Ti31 O116 Ti30 139.9(4)
Ti31 O116 Ti29 109.1(3)
Ti30 O116 Ti29 109.3(3)
C116 C117 C118 117.1(12)
C116 C117 N16 121.5(13)
C118 C117 N16 121.2(13)
C134 O117 Ti31 133.8(6)
C134 O117 Ti29 120.9(6)
Ti31 O117 Ti29 105.3(3)
C117 C118 C119 122.3(13)
C157 O118 Ti29 129.7(7)
C114 C119 C118 119.3(13)
Ti32 O119 Ti29 132.3(4)
C50 C120 C46 117.8(11)
C50 C120 C159 121.4(11)
C46 C120 C159 120.7(11)
C132 C121 O28 111.7(18)
C196 O121 Ti30 121.5(6)
O25 C122 C123 107.0(9)
C213 O122 Ti30 147.2(11)
O26 C123 C122 106.9(9)
C164 O123 Ti32 126.4(6)
C164 O123 Ti30 108.3(6)
Ti32 O123 Ti30 125.1(3)
O55 C124 C125 106.5(8)
C83 O124 Ti31 120.8(7)
O45 C125 C124 106.8(8)
C72 O125 Ti31 133.1(7)
O57 C128 C129 109.2(9)
C3 O128 Ti32 134.9(7)
C174 O127 Ti32 124.7(6)
C174 O127 Ti31 108.1(6)
Ti32 O127 Ti31 124.7(3)
C145 O126 Ti31 160.8(15)
O59 C129 C128 105.1(9)
C121 C132 O131 118(2)
O66 C133 C153 108.2(8)
O117 C134 C195 104.2(8)
O79 C135 C183 107.3(9)
O30 C136 C168 107.0(9)
O61 C137 C156 107.1(9)
O44 C138 C176 105.3(8)
O82 C140 C167 107.9(8)
O88 C141 C142 139(2)
O134 C142 C141 99(2)
O136 C144 C189 107.0(15)
O135 C146 C187 129.4(18)
O99 C149 C151 104.3(8)
O91 C150 C158 105.9(8)
O98 C151 C149 104.5(8)
O65 C152 C202 106.2(8)
O67 C153 C133 103.9(8)
O97 C154 C166 107.5(8)
O85 C155 C165 104.5(8)
O62 C156 C137 103.7(9)
O114 C157 O118 126.1(10)
O114 C157 C79B 118.7(12)
O118 C157 C79B 114.2(11)
O114 C157 C79A 114.9(10)
O118 C157 C79A 118.0(10)
O89 C158 C150 109.2(9)
O78 C159 O72 123.8(10)
O78 C159 C120 118.6(10)
O72 C159 C120 117.6(10)
O95 C160 C169 102.9(8)
O73 C161 C171 106.9(8)
O113 C162 C163 104.9(8)
O115 C163 C162 107.2(8)
O123 C164 C196 107.1(9)
O81 C165 C155 105.4(8)
O101 C166 C154 104.6(8)
O83 C167 C140 105.6(8)
O29 C168 C136 107.5(9)
O93 C169 C160 108.2(9)
O107 C170 C173 106.5(8)
O75 C171 C161 104.6(8)
O34 C172 C179 106.4(9)
O104 C173 C170 107.4(9)
O127 C174 C83 104.6(9)
O14 C175 C194 106.6(8)
O53 C176 C138 104.2(8)
O110 C177 C201 107.6(9)
O47 C178 C181 105.3(9)
O35 C179 C172 105.8(9)
O43 C180 C182 106.7(9)
O48 C181 C178 107.7(9)
O40 C182 C180 109.4(10)
O77 C183 C135 106.8(10)
O13 C184 C185 107.5(9)
O19 C185 C184 106.1(9)
O24 C187 C146 119.0(14)
O60 C189 C144 112.2(13)
O21 C194 C175 105.3(8)
O112 C195 C134 106.9(9)
O121 C196 C164 109.3(9)
C198 C197 O129 116.9(18)
O108 C198 C197 116.9(16)
C51 C199 C53 123.2(18)
O111 C201 C177 107.2(9)
O69 C202 C152 105.5(9)
O137 C203 C204 108.3(17)
O74 C204 C203 110.9(15)
O42 C209 C211 133(2)
O130 C211 C209 89.3(19)
O122 C213 C214 112(2)
O325 C214 C213 94(2)
C216 C215 O56 119(2)
O76 C218 C219 114(2)
O132 C216 C215 135(3)
O133 C219 C218 151(3)

loop_
_geom_bond_atom_site_label_1
_geom_bond_atom_site_label_2
_geom_bond_distance
Ti1 O7 1.861(7)
Ti1 O5 2.009(7)
Ti1 O3 2.026(7)
Ti1 O4 2.047(7)
Ti1 O6 2.065(7)
Ti1 O2 2.078(7)
Ti1 O1 2.082(6)
Ti1 Ti4 3.197(3)
Ti1 Ti2 3.212(3)
Ti1 Ti32 3.307(3)
Ti1 Ti3 3.339(3)
O1 C1 1.447(12)
O1 Ti32 1.975(7)
Ti2 O8 1.792(8)
Ti2 O9 1.882(8)
Ti2 O5 1.935(7)
Ti2 O4 1.977(7)
Ti2 O10 2.028(8)
Ti2 O11 2.198(7)
O2 C2 1.461(12)
O2 Ti4 1.961(7)
Ti3 O7 1.783(7)
Ti3 O11 1.933(7)
Ti3 O15 1.981(7)
Ti3 O14 1.988(7)
Ti3 O13 2.055(7)
Ti3 O12 2.100(7)
Ti3 Ti5 3.275(3)
O3 C11 1.438(12)
O3 Ti32 2.085(7)
Ti4 O17 1.787(8)
Ti4 O16 1.876(8)
Ti4 O5 1.928(7)
Ti4 O18 2.042(7)
Ti4 O15 2.155(7)
O4 C10 1.464(14)
Ti5 O23 1.859(7)
Ti5 O20 1.995(7)
Ti5 O13 2.011(7)
Ti5 O22 2.035(7)
Ti5 O19 2.061(7)
Ti5 O21 2.066(7)
Ti5 O14 2.083(7)
Ti5 Ti6 3.176(3)
Ti5 Ti7 3.207(3)
Ti5 Ti8 3.311(3)
Ti6 O24 1.779(7)
Ti6 O25 1.888(7)
Ti6 O20 1.920(6)
Ti6 O21 1.984(7)
Ti6 O27 2.019(8)
Ti6 O26 2.169(7)
O6 C3 1.301(12)
Ti7 O28 1.799(8)
Ti7 O29 1.856(7)
Ti7 O20 1.945(6)
Ti7 O19 1.966(7)
Ti7 O31 2.019(8)
Ti7 O30 2.192(7)
Ti8 O23 1.787(7)
Ti8 O30 1.952(7)
Ti8 O26 1.971(7)
Ti8 O34 2.000(7)
Ti8 O32 2.063(7)
Ti8 O33 2.069(7)
Ti8 Ti9 3.295(3)
O8 C131 1.55(2)
Ti9 O39 1.854(7)
Ti9 O36 2.009(7)
Ti9 O33 2.037(7)
Ti9 O38 2.060(7)
Ti9 O37 2.061(7)
Ti9 O35 2.064(7)
Ti9 O34 2.088(7)
Ti9 Ti12 3.187(3)
Ti9 Ti10 3.217(3)
Ti9 Ti11 3.334(3)
O9 C12 1.426(15)
Ti10 O42 1.771(9)
Ti10 O40 1.874(8)
Ti10 O36 1.947(7)
Ti10 O37 1.968(7)
Ti10 O41 2.013(9)
Ti10 O43 2.213(7)
O10 C17 1.263(13)
Ti11 O39 1.795(7)
Ti11 O47 1.932(7)
Ti11 O43 1.943(7)
Ti11 O45 2.005(7)
Ti11 O46 2.049(7)
Ti11 O44 2.053(7)
Ti11 Ti13 3.313(3)
O11 C13 1.433(13)
Ti12 O50 1.791(8)
Ti12 O48 1.869(8)
Ti12 O36 1.918(7)
Ti12 O35 1.984(7)
Ti12 O49 2.048(8)
Ti12 O47 2.191(7)
O12 C65 1.266(12)
Ti13 O52 1.892(8)
Ti13 O54 2.013(7)
Ti13 O53 2.027(6)
Ti13 O44 2.049(7)
Ti13 O55 2.070(7)
Ti13 O45 2.075(7)
Ti13 O51 2.081(7)
Ti13 Ti14 3.205(3)
Ti13 Ti15 3.213(3)
Ti13 Ti16 3.350(3)
O13 C184 1.443(12)
Ti14 O56 1.798(8)
Ti14 O57 1.892(7)
Ti14 O54 1.917(7)
Ti14 O55 1.987(7)
Ti14 O58 2.038(8)
Ti14 O59 2.151(7)
O14 C175 1.427(12)
Ti15 O60 1.799(8)
Ti15 O61 1.847(7)
Ti15 O54 1.948(6)
Ti15 O53 1.982(7)
Ti15 O63 2.035(8)
Ti15 O62 2.246(7)
O15 C16 1.420(12)
Ti16 O52 1.770(8)
Ti16 O62 1.935(7)
Ti16 O59 1.976(7)
Ti16 O65 1.989(6)
Ti16 O64 2.047(7)
Ti16 O66 2.079(7)
Ti16 Ti17 3.308(3)
O16 C15 1.430(14)
Ti17 O71 1.847(6)
Ti17 O68 2.016(7)
Ti17 O66 2.023(6)
Ti17 O69 2.059(7)
Ti17 O65 2.071(7)
Ti17 O67 2.080(7)
Ti17 O70 2.086(7)
Ti17 Ti18 3.206(3)
Ti17 Ti19 3.229(3)
Ti17 Ti20 3.352(3)
O17 C139 1.46(2)
Ti18 O74 1.764(7)
Ti18 O73 1.892(7)
Ti18 O68 1.933(7)
Ti18 O69 1.984(7)
Ti18 O72 2.037(7)
Ti18 O75 2.201(7)
O18 C17 1.303(13)
Ti19 O76 1.782(8)
Ti19 O77 1.890(8)
Ti19 O68 1.929(7)
Ti19 O67 1.978(7)
Ti19 O78 2.049(8)
Ti19 O79 2.199(7)
O19 C185 1.427(13)
Ti20 O71 1.791(7)
Ti20 O79 1.940(7)
Ti20 O75 1.963(6)
Ti20 O82 1.981(6)
Ti20 O81 2.059(7)
Ti20 O80 2.072(7)
Ti20 Ti21 3.294(3)
Ti21 O86 1.860(6)
Ti21 O84 2.002(6)
Ti21 O81 2.022(6)
Ti21 O87 2.058(7)
Ti21 O85 2.058(7)
Ti21 O83 2.072(7)
Ti21 O82 2.084(6)
Ti21 Ti23 3.192(3)
Ti21 Ti22 3.213(3)
Ti21 Ti24 3.330(3)
O21 C194 1.410(12)
Ti22 O88 1.817(8)
Ti22 O89 1.841(7)
Ti22 O84 1.944(7)
Ti22 O85 1.970(7)
Ti22 O90 2.023(7)
Ti22 O91 2.229(7)
O22 C65 1.265(12)
Ti23 O94 1.813(7)
Ti23 O93 1.865(7)
Ti23 O84 1.934(7)
Ti23 O83 1.974(6)
Ti23 O92 2.020(7)
Ti23 O95 2.153(6)
Ti27 O108 1.790(8)
Ti27 O111 1.883(7)
Ti27 O100 1.908(7)
Ti27 O99 1.981(6)
Ti27 O109 2.048(7)
Ti27 O110 2.207(7)
Ti27 Ti25 3.212(3)
O27 C106 1.267(13)
Ti28 O103 1.788(7)
Ti28 O110 1.929(7)
Ti28 O107 1.954(7)
Ti28 O113 2.015(6)
Ti28 O112 2.053(7)
Ti28 O114 2.072(7)
Ti28 Ti29 3.306(3)
Ti28 Ti25 3.348(3)
O28 C121 1.484(17)
Ti29 O119 1.857(6)
Ti29 O116 1.998(7)
Ti29 O112 2.038(7)
Ti29 O117 2.057(7)
Ti29 O113 2.058(6)
Ti29 O118 2.067(7)
Ti29 O115 2.076(7)
Ti29 Ti31 3.195(3)
Ti29 Ti30 3.221(3)
Ti29 Ti32 3.335(3)
O29 C168 1.435(13)
Ti30 O122 1.778(8)
Ti30 O121 1.856(7)
Ti30 O116 1.950(7)
Ti30 O115 1.982(7)
Ti30 O120 2.066(7)
Ti30 O123 2.191(7)
O30 C136 1.450(12)
Ti31 O126 1.778(8)
Ti31 O124 1.890(8)
Ti31 O116 1.923(7)
Ti31 O117 1.963(7)
Ti31 O125 2.024(8)
Ti31 O127 2.245(7)
O31 C106 1.275(13)
O24 C187 1.388(15)
Ti24 O86 1.785(6)
Ti24 O91 1.962(6)
Ti24 O95 1.967(6)
Ti24 O97 1.998(6)
Ti24 O98 2.069(6)
Ti24 O96 2.096(7)
Ti24 Ti25 3.300(3)
O25 C122 1.425(12)
Ti25 O103 1.870(7)
Ti25 O100 2.007(6)
Ti25 O98 2.020(6)
Ti25 O101 2.062(6)
Ti25 O102 2.070(6)
Ti25 O97 2.080(6)
Ti25 O99 2.083(6)
Ti25 Ti26 3.205(3)
O26 C123 1.422(12)
Ti26 O106 1.782(8)
Ti26 O104 1.884(7)
Ti26 O100 1.949(6)
Ti26 O101 1.987(6)
Ti26 O105 2.006(7)
Ti26 O107 2.212(7)
O32 C24 1.290(12)
Ti32 O119 1.790(6)
Ti32 O123 1.937(7)
Ti32 O127 1.937(7)
Ti32 O128 2.078(7)
O33 C52 1.405(12)
O34 C172 1.448(12)
O35 C179 1.441(12)
O37 C14 1.449(13)
O38 C24 1.258(12)
O40 C182 1.412(14)
O41 C31 1.253(15)
O42 C209 1.403(19)
O43 C180 1.458(13)
O44 C138 1.446(11)
O45 C125 1.423(11)
O46 C99 1.275(12)
O47 C178 1.442(12)
O48 C181 1.449(13)
O49 C31 1.249(15)
O50 C143 1.49(2)
O51 C99 1.273(12)
O55 C124 1.417(12)
O56 C215 1.59(2)
O57 C128 1.387(13)
O58 C57 1.287(14)
O59 C129 1.441(12)
O60 C189 1.423(16)
O61 C137 1.427(13)
O62 C156 1.477(12)
O63 C57 1.241(14)
O64 C38 1.307(12)
O65 C152 1.458(12)
O66 C133 1.431(12)
O67 C153 1.440(12)
O69 C202 1.444(12)
O70 C38 1.276(12)
O72 C159 1.280(12)
O73 C161 1.409(12)
O74 C204 1.426(17)
O75 C171 1.454(12)
O77 C183 1.422(14)
O78 C159 1.249(12)
O79 C135 1.467(13)
O80 C58 1.259(12)
O81 C165 1.436(12)
O82 C140 1.451(12)
O83 C167 1.414(12)
O85 C155 1.433(12)
O87 C58 1.270(11)
O88 C141 1.318(19)
O90 C85 1.303(13)
O91 C150 1.444(12)
O92 C85 1.261(12)
O93 C169 1.425(12)
O94 C147 1.31(2)
O95 C160 1.467(12)
O96 C92 1.252(11)
O97 C154 1.421(11)
O98 C151 1.424(11)
O101 C166 1.420(12)
O102 C92 1.282(11)
O104 C173 1.418(13)
O105 C113 1.307(13)
O106 C130 1.52(2)
O107 C170 1.431(12)
O108 C198 1.400(17)
O109 C113 1.252(12)
O110 C177 1.455(12)
O111 C201 1.433(13)
O112 C195 1.419(12)
O120 C72 1.291(13)
O129 C197 1.45(2)
O131 C132 1.51(3)
O130 C211 1.336(17)
O134 C142 1.28(3)
O135 C146 1.27(2)
O136 C144 1.406(19)
O137 C203 1.40(2)
N2 C89 1.361(18)
N3 C62 1.365(16)
N4 C54 1.45(2)
N5 C42 1.393(18)
N6 C35 1.52(2)
N7 C28 1.424(16)
N8 C21 1.370(15)
N9 C76 1.427(19)
N10 C69 1.409(15)
N11 C96 1.411(14)
N12 C48 1.376(16)
N14 C110 1.41(2)
N15 C7 1.347(17)
N16 C117 1.393(16)
C1 C2 1.495(15)
C3 O128 1.277(12)
C3 C4 1.447(15)
C4 C5 1.368(17)
C4 C9 1.397(16)
C5 C6 1.443(18)
C6 C7 1.349(19)
C7 C8 1.40(2)
C8 C9 1.399(18)
C10 C11 1.462(16)
C12 C13 1.401(17)
C14 C52 1.524(15)
C15 C16 1.495(16)
C17 C18 1.476(16)
C18 C19 1.370(16)
C18 C23 1.404(16)
C19 C20 1.419(17)
C20 C21 1.401(17)
C21 C22 1.366(17)
C22 C23 1.417(16)
C24 C25 1.475(14)
C25 C26 1.402(15)
C25 C30 1.418(15)
C26 C27 1.381(16)
C27 C28 1.375(17)
C28 C29 1.392(17)
C29 C30 1.356(15)
C31 C32 1.500(18)
C32 C33 1.38(2)
C32 C37 1.40(2)
C33 C34 1.43(2)
C34 C35 1.44(3)
C35 C36 1.30(3)
C36 C37 1.44(2)
C38 C39 1.472(15)
C39 C40 1.360(16)
C39 C44 1.403(16)
C40 C41 1.362(18)
C41 C42 1.37(2)
C42 C43 1.41(2)
C43 C44 1.363(17)
C46 C47 1.383(16)
C46 C120 1.384(15)
C47 C48 1.350(16)
C48 C49 1.438(18)
C49 C50 1.415(18)
C50 C120 1.371(17)
C51 C199 1.34(2)
C51 C56 1.41(2)
C51 C57 1.472(18)
C53 C199 1.41(2)
C53 C54 1.42(3)
O53 C176 1.438(12)
C54 C55 1.38(3)
C55 C56 1.38(2)
C58 C59 1.505(15)
C59 C64 1.378(15)
C59 C60 1.393(16)
C60 C61 1.361(17)
C61 C62 1.432(18)
C62 C63 1.369(17)
C63 C64 1.380(16)
C65 C66 1.488(14)
C66 C71 1.390(15)
C66 C67 1.397(15)
C67 C68 1.366(15)
C68 C69 1.411(16)
C69 C70 1.377(16)
C70 C71 1.335(15)
C72 O125 1.264(13)
C72 C73 1.425(16)
C73 C74 1.384(17)
C73 C78 1.433(17)
C74 C75 1.428(19)
C75 C76 1.41(2)
C76 C77 1.359(19)
O76 C218 1.333(19)
C77 C78 1.378(17)
C81 C82 1.3900
C81 C80A 1.3900
C82 C200 1.3900
C82 N1 1.44(2)
C200 C84A 1.3900
C84A C79A 1.3900
C79A C80A 1.3900
C79A C157 1.543(15)
C206 C207 1.3900
C206 C80B 1.3900
C207 C208 1.3900
C207 N1B 1.42(4)
C208 C84B 1.3900
C84B C79B 1.3900
C79B C80B 1.3900
C79B C157 1.540(18)
C83 O124 1.395(14)
C83 C174 1.494(17)
C85 C86 1.449(15)
C86 C91 1.382(17)
C86 C87 1.408(16)
C87 C88 1.389(17)
C88 C89 1.37(2)
C89 C90 1.40(2)
O89 C158 1.418(13)
C90 C91 1.449(18)
C92 C93 1.492(14)
C93 C94 1.377(15)
C93 C98 1.378(14)
C94 C95 1.386(15)
C95 C96 1.419(16)
C96 C97 1.388(16)
C97 C98 1.380(15)
C99 C16B 1.46(5)
C99 C16A 1.47(4)
O99 C149 1.427(12)
C11A C12A 1.35(3)
C11A C16A 1.43(4)
C12A C13A 1.38(3)
C13A N13A 1.37(3)
C13A C14A 1.45(3)
C14A C15A 1.37(3)
C15A C16A 1.34(4)
C11B C12B 1.33(5)
C11B C16B 1.46(6)
C12B C13B 1.51(5)
C13B C14B 1.30(5)
C13B N13B 1.43(4)
C14B C15B 1.41(5)
C15B C16B 1.43(6)
C106 C107 1.473(17)
C107 C108 1.372(17)
C107 C112 1.42(2)
C108 C109 1.388(19)
C109 C110 1.32(2)
C110 C111 1.42(3)
C111 C112 1.40(2)
C113 C114 1.471(15)
O113 C162 1.458(12)
C114 C119 1.333(16)
C114 C115 1.411(17)
O114 C157 1.250(12)
C115 C116 1.371(17)
O115 C163 1.410(12)
C116 C117 1.380(18)
C117 C118 1.392(19)
O117 C134 1.410(12)
C118 C119 1.421(17)
O118 C157 1.275(12)
C120 C159 1.460(15)
C121 C132 1.43(3)
O121 C196 1.432(13)
C122 C123 1.519(15)
O122 C213 1.415(19)
O123 C164 1.455(12)
C124 C125 1.484(15)
C128 C129 1.496(15)
O127 C174 1.445(13)
O126 C145 1.41(2)
O132 C216 1.321(18)
C133 C153 1.498(14)
O133 C219 1.332(17)
C134 C195 1.522(15)
C135 C183 1.486(16)
C136 C168 1.492(15)
C137 C156 1.545(16)
C138 C176 1.486(15)
C140 C167 1.484(14)
C141 C142 1.445(10)
C144 C189 1.53(2)
C146 C187 1.467(10)
C149 C151 1.534(14)
C150 C158 1.475(15)
C152 C202 1.482(15)
C154 C166 1.508(14)
C155 C165 1.519(15)
C160 C169 1.511(15)
C161 C171 1.526(15)
C162 C163 1.508(14)
C164 C196 1.498(15)
C170 C173 1.522(15)
C172 C179 1.486(15)
C175 C194 1.495(15)
C177 C201 1.504(15)
C178 C181 1.506(16)
C180 C182 1.496(16)
C184 C185 1.458(16)
C197 C198 1.41(2)
C203 C204 1.45(2)
C209 C211 1.460(10)
C213 C214 1.465(10)
C214 O325 1.37(3)
C215 C216 1.478(10)
C218 C219 1.477(9)
